data_7709303
loop_
_publ_author_name
'Peng, Zhiwei'
'Li, Shu'
'Li, Ao'
'Liao, Jiaming'
'Wang, Yiman'
'Li, Xudong'
'Meng, Wei'
'Zhang, Jian'

_publ_section_title
;
 Heterometallic Chiral [Mn13Cu8] Single-Molecule Magnets
;
_journal_name_full 'Dalton Transactions'
_journal_paper_doi 10.1039/D1DT04291B
_journal_year 2022
_chemical_absolute_configuration syn
_chemical_formula_moiety 'C49.7 H31.88 Cu8 K4 Mn13 Na6 O94.26, 4.44(H0.5 O0.5), 3.76(H2 O), H O0.81, 0.65(O)'
_chemical_formula_sum 'C49.7 H42.62 Cu8 K4 Mn13 Na6 O101.7'
_chemical_formula_weight 3783.94
_space_group_crystal_system triclinic
_space_group_IT_number 1
_space_group_name_Hall 'P 1'
_space_group_name_H-M_alt 'P 1'
_atom_sites_solution_hydrogens mixed
_atom_sites_solution_primary dual
_audit_creation_date 2022-01-11
_audit_creation_method
;
Olex2 1.5
(compiled 2021.12.09 svn.r5202d8cf for OlexSys, GUI svn.r6439)
;
_audit_update_record
;
2022-01-12 deposited with the CCDC.	2022-01-14 downloaded from the CCDC.
;
_cell_angle_alpha 114.266(3)
_cell_angle_beta 99.410(3)
_cell_angle_gamma 102.907(3)
_cell_formula_units_Z 1
_cell_length_a 13.0683(7)
_cell_length_b 15.7834(10)
_cell_length_c 16.6333(11)
_cell_measurement_reflns_used 9868
_cell_measurement_temperature 293(2)
_cell_measurement_theta_max 24.82
_cell_measurement_theta_min 2.47
_cell_volume 2920.1(3)
_computing_cell_refinement 'Bruker SAINT'
_computing_data_collection 'Bruker APEX2'
_computing_data_reduction 'Bruker SAINT'
_computing_molecular_graphics 'Olex2 1.5 (Dolomanov et al., 2009)'
_computing_publication_material 'Olex2 1.5 (Dolomanov et al., 2009)'
_computing_structure_refinement 'SHELXL 2018/3 (Sheldrick, 2015)'
_computing_structure_solution 'SHELXT  (Sheldrick, 2015)'
_diffrn_ambient_temperature 293.04
_diffrn_measured_fraction_theta_full 0.999
_diffrn_measured_fraction_theta_max 0.999
_diffrn_measurement_device_type 'BRUKER SMART APEXII CCD'
_diffrn_measurement_method 'CCD area detector'
_diffrn_radiation_type MoK\a
_diffrn_radiation_wavelength 0.71073
_diffrn_reflns_av_R_equivalents 0.0717
_diffrn_reflns_av_unetI/netI 0.0837
_diffrn_reflns_Laue_measured_fraction_full 0.999
_diffrn_reflns_Laue_measured_fraction_max 0.999
_diffrn_reflns_limit_h_max 15
_diffrn_reflns_limit_h_min -15
_diffrn_reflns_limit_k_max 18
_diffrn_reflns_limit_k_min -18
_diffrn_reflns_limit_l_max 19
_diffrn_reflns_limit_l_min -19
_diffrn_reflns_number 59065
_diffrn_reflns_point_group_measured_fraction_full 0.989
_diffrn_reflns_point_group_measured_fraction_max 0.989
_diffrn_reflns_theta_full 24.999
_diffrn_reflns_theta_max 24.999
_diffrn_reflns_theta_min 2.184
_exptl_absorpt_coefficient_mu 3.065
_exptl_absorpt_correction_T_max 0.4576
_exptl_absorpt_correction_T_min 0.4027
_exptl_absorpt_correction_type multi-scan
_exptl_absorpt_process_details sadabs
_exptl_crystal_colour black
_exptl_crystal_colour_primary black
_exptl_crystal_density_diffrn 2.152
_exptl_crystal_density_meas ?
_exptl_crystal_density_method 'not measured'
_exptl_crystal_description needle
_exptl_crystal_F_000 1853
_exptl_crystal_size_max 0.36
_exptl_crystal_size_mid 0.34
_exptl_crystal_size_min 0.3
_refine_diff_density_max 1.018
_refine_diff_density_min -0.743
_refine_diff_density_rms 0.155
_refine_ls_abs_structure_details
;
 Flack x determined using 6085 quotients [(I+)-(I-)]/[(I+)+(I-)]
 (Parsons, Flack and Wagner, Acta Cryst. B69 (2013) 249-259).
;
_refine_ls_abs_structure_Flack 0.002(8)
_refine_ls_extinction_method none
_refine_ls_goodness_of_fit_ref 1.041
_refine_ls_hydrogen_treatment constr
_refine_ls_matrix_type full
_refine_ls_number_parameters 1884
_refine_ls_number_reflns 20346
_refine_ls_number_restraints 2679
_refine_ls_restrained_S_all 1.037
_refine_ls_R_factor_all 0.0847
_refine_ls_R_factor_gt 0.0619
_refine_ls_shift/su_max 0.002
_refine_ls_shift/su_mean 0.000
_refine_ls_structure_factor_coef Fsqd
_refine_ls_weighting_details 'w=1/[\s^2^(Fo^2^)+(0.1041P)^2^] where P=(Fo^2^+2Fc^2^)/3'
_refine_ls_weighting_scheme calc
_refine_ls_wR_factor_gt 0.1543
_refine_ls_wR_factor_ref 0.1688
_reflns_Friedel_coverage 0.981
_reflns_Friedel_fraction_full 0.980
_reflns_Friedel_fraction_max 0.980
_reflns_number_gt 15534
_reflns_number_total 20346
_reflns_threshold_expression 'I > 2\s(I)'
_cod_data_source_file d1dt04291b2.cif
_cod_data_source_block l-1_sq
_cod_depositor_comments
;
The following automatic conversions were performed:

data item '_exptl_crystal_density_meas' value 'not measured' was
changed to '?' -- the value is perceived as not measured.

Automatic conversion script
Id: cif_fix_values 7556 2019-12-06 15:28:31Z antanas 
;
_cod_original_formula_sum 'C49.70 H42.62 Cu8 K4 Mn13 Na6 O101.70'
_cod_database_code 7709303
_shelx_shelxl_version_number 2018/3
_shelx_space_group_comment
;
The symmetry employed for this shelxl refinement is uniquely defined
by the following loop, which should always be used as a source of
symmetry information in preference to the above space-group names.
They are only intended as comments.
;
_shelx_estimated_absorpt_t_max 0.460
_shelx_estimated_absorpt_t_min 0.405
_olex2_refinement_description
;
1. Fixed Uiso
 At 1.2 times of:
  All C(H) groups, H93 of O93, {H97a,H97b} of O97, {H99a,H99b} of O99, {H23a,
  H23b} of O23, {H25a,H25b} of O25, {H47a,H47b} of O47, {H49a,H49} of O49, All
  C(H,H) groups
 At 1.5 times of:
  All C(H,H,H) groups, {H11e,H11f} of O115, {H11i,H11j} of O119, {H10c,H10d}
  of O105, {H10a,H10b} of O103, {H11c,H11d} of O113, H101 of O101, {H11g,H11h}
  of O117, {H91a,H91b} of O91, {H95a,H95b} of O95, H1 of O1, {H3a,H3b} of O3,
  {H11a,H11b} of O11, {H43a,H43b} of O43
2. Shared sites
{K2, Na4}
3. Uiso/Uaniso restraints and constraints
O2 \\sim O3 \\sim O4 \\sim O5 \\sim O6 \\sim O7 \\sim O8 \\sim O9 \\sim O10
\\sim O11 \\sim O12 \\sim O13 \\sim O14 \\sim O16 \\sim O17 \\sim O18 \\sim O19
\\sim O20 \\sim O21 \\sim O22 \\sim O24 \\sim O26 \\sim O27 \\sim O28 \\sim O29
\\sim O30 \\sim O31 \\sim O32 \\sim O33 \\sim O34 \\sim O35 \\sim O36 \\sim O37
\\sim O38 \\sim O39 \\sim O40 \\sim O41 \\sim O42 \\sim O43 \\sim O44 \\sim O45
\\sim O46 \\sim O48 \\sim O50 \\sim O51 \\sim O52 \\sim O54 \\sim O55 \\sim O56
\\sim O57 \\sim O58 \\sim O59 \\sim O60 \\sim O61 \\sim O62 \\sim O63 \\sim O64
\\sim O65 \\sim O66 \\sim O67 \\sim O68 \\sim O69 \\sim O70 \\sim O71 \\sim O72
\\sim O73 \\sim O74 \\sim O75 \\sim O76 \\sim O77 \\sim O78 \\sim O79 \\sim O80
\\sim O81 \\sim O82 \\sim O83 \\sim O84 \\sim O85 \\sim O86 \\sim O88 \\sim O89
\\sim O90 \\sim O91 \\sim O92 \\sim O94 \\sim O95 \\sim O96 \\sim O98 \\sim
O100 \\sim O102 \\sim O104 \\sim O106 \\sim O107 \\sim O108 \\sim O110 \\sim
O111 \\sim O112 \\sim O114 \\sim O116 \\sim O118 \\sim O120 \\sim O121 \\sim
O122 \\sim O123 \\sim O1 \\sim O15 \\sim O23 \\sim O25 \\sim O47 \\sim O49
\\sim O53 \\sim O87 \\sim O93 \\sim O97 \\sim O99 \\sim O101 \\sim O103 \\sim
O105 \\sim O109 \\sim O113 \\sim O115 \\sim O117 \\sim O119: within 3.8A with
sigma of 0.01 and sigma for terminal atoms of 0.02 within 3.8A
Uanis(O101) \\sim Ueq: with sigma of 0 and sigma for terminal atoms of 0
Uanis(O91) \\sim Ueq: with sigma of 0.005 and sigma for terminal atoms of 0.01
Uanis(Na6) \\sim Ueq: with sigma of 0.01 and sigma for terminal atoms of 0.02
Uanis(C21) \\sim Ueq: with sigma of 0.005 and sigma for terminal atoms of 0.01
Uanis(C34) \\sim Ueq: with sigma of 0.005 and sigma for terminal atoms of 0.01
Uanis(C6) \\sim Ueq, Uanis(C4) \\sim Ueq: with sigma of 0.005 and sigma for
terminal atoms of 0.01
Uanis(C17) \\sim Ueq: with sigma of 0.005 and sigma for terminal atoms of 0.01
Uanis(C32) \\sim Ueq: with sigma of 0.005 and sigma for terminal atoms of 0.01
Uanis(C49) \\sim Ueq, Uanis(C34) \\sim Ueq: with sigma of 0.01 and sigma for
terminal atoms of 0.02
Uanis(O52) \\sim Ueq, Uanis(O111) \\sim Ueq: with sigma of 0.01 and sigma for
terminal atoms of 0.02
Uanis(C25) \\sim Ueq, Uanis(C51) \\sim Ueq: with sigma of 0.005 and sigma for
terminal atoms of 0.01
Uanis(C3) \\sim Ueq: with sigma of 0.005 and sigma for terminal atoms of 0.01
Uanis(C1) \\sim Ueq: with sigma of 0.01 and sigma for terminal atoms of 0.02
Uanis(C37) \\sim Ueq: with sigma of 0.01 and sigma for terminal atoms of 0.02
Uanis(C36) \\sim Ueq: with sigma of 0.01 and sigma for terminal atoms of 0.02
Uanis(K2) = Uanis(Na4)
4. Others
 Sof(Cu2)=1-FVAR(1)
 Sof(Cu8)=FVAR(1)
 Fixed Sof: K2(0.5) K6(0.7) K5(0.45) K3(0.35) Na4(0.5) Na6(0.8) Na7(0.7)
 O3(0.6) H3a(0.25) H3b(0.25) O7(0.37) O11(0.5) H11a(0.25) H11b(0.25) O13(0.72)
 O27(0.44) O29(0.6) O45(0.5) O51(0.5) O52(0.5) O54(0.5) O55(0.5) O57(0.39)
 O59(0.35) O61(0.67) O83(0.55) O85(0.57) O89(0.5) O91(0.4) H91a(0.4) H91b(0.4)
 O95(0.5) H95a(0.5) H95b(0.5) O107(0.46) O111(0.5) C3(0.5) H3(0.5) C25(0.6)
 C34(0.5) H36(0.5) H36a(0.5) C49(0.5) C51(0.6) H51a(0.6) H51b(0.6) H51c(0.6)
 O1(0.75) H1(0.75) O15(0.31) O23(0.5) H23a(0.5) H23b(0.5) O25(0.36) H25a(0.36)
 H25b(0.36) O47(0.5) H47a(0.5) H47b(0.5) O49(0.5) H49a(0.5) H49(0.5) O53(0.4)
 O87(0.5) O93(0.47) H93(0.47) O97(0.5) H97a(0.5) H97b(0.5) O99(0.5) H99a(0.5)
 H99b(0.5) O101(0.5) H101(0.5) O103(0.5) H10a(0.5) H10b(0.5) O105(0.38)
 H10c(0.38) H10d(0.38) O109(0.25) O113(0.25) H11c(0.25) H11d(0.25) O115(0.25)
 H11e(0.25) H11f(0.25) O117(0.4) H11g(0.4) H11h(0.4) O119(0.26) H11i(0.26)
 H11j(0.26)
5.a Riding coordinates:
 O3(H3a,H3b), O11(H11a,H11b), O43(H43a,H43b), O91(H91a,H91b), O95(H95a,H95b),
 O1(H1), O23(H23a,H23b), O25(H25a,H25b), O47(H47a,H47b), O49(H49a,H49),
 O93(H93), O97(H97a,H97b), O99(H99a,H99b), O101(H101), O103(H10a,H10b),
 O105(H10c,H10d), O113(H11c,H11d), O115(H11e,H11f), O117(H11g,H11h), O119(H11i,
 H11j)
5.b Ternary CH refined with riding coordinates:
 C4(H4), C6(H6), C12(H12), C13(H13), C14(H14), C15(H15), C17(H17), C19(H19),
 C20(H20), C21(H21), C22(H22), C23(H23), C28(H28), C29(H29), C30(H30), C33(H33),
  C36(H36), C36(H36a), C37(H37), C38(H38), C41(H41), C44(H44), C45(H45),
 C46(H46), C52(H52)
5.c Aromatic/amide H refined with riding coordinates:
 C3(H3)
5.d Idealised Me refined as rotating group:
 C51(H51a,H51b,H51c)
;
_olex2_submission_special_instructions 'No special instructions were received'

loop_
_space_group_symop_operation_xyz
'x, y, z'

loop_
_atom_site_label
_atom_site_type_symbol
_atom_site_fract_x
_atom_site_fract_y
_atom_site_fract_z
_atom_site_U_iso_or_equiv
_atom_site_adp_type
_atom_site_occupancy
_atom_site_site_symmetry_order
_atom_site_calc_flag
_atom_site_refinement_flags_posn
_atom_site_refinement_flags_adp
_atom_site_refinement_flags_occupancy
_atom_site_disorder_assembly
_atom_site_disorder_group
Cu1 Cu 0.7165(2) 0.6156(2) 0.3514(2) 0.0527(7) Uani 1 1 d . . . . .
Cu2 Cu 0.693(7) 0.219(4) 0.278(3) 0.038(10) Uani 0.17(5) 1 d . . P A 2
Cu3 Cu 0.09868(18) 0.50521(16) 0.70029(15) 0.0352(5) Uani 1 1 d . . . . .
Cu4 Cu 0.79662(18) 0.70534(16) 0.74196(16) 0.0399(5) Uani 1 1 d . . . . .
Cu5 Cu 0.05386(18) 0.09225(15) 0.45965(16) 0.0360(5) Uani 1 1 d . . . . .
Cu6 Cu 0.70356(18) 0.28291(17) 0.64808(16) 0.0375(5) Uani 1 1 d . . . . .
Cu7 Cu 0.09918(19) 0.61164(17) 0.39245(16) 0.0393(5) Uani 1 1 d . . . . .
Cu8 Cu 0.6406(15) 0.1886(9) 0.2462(11) 0.042(3) Uani 0.83(5) 1 d . . P A 1
Cu9 Cu 0.0233(2) 0.18345(19) 0.13152(17) 0.0588(8) Uani 1 1 d . . . . .
Mn1 Mn 0.38867(17) 0.40328(17) 0.46302(16) 0.0176(5) Uani 1 1 d . . . . .
Mn2 Mn 0.20698(17) 0.34340(16) 0.56147(15) 0.0183(5) Uani 1 1 d . . . . .
Mn3 Mn 0.37391(19) 0.23158(17) 0.53279(17) 0.0241(5) Uani 1 1 d . . . . .
Mn4 Mn 0.60640(18) 0.59293(17) 0.52693(17) 0.0240(5) Uani 1 1 d . . . . .
Mn5 Mn 0.4023(2) 0.57480(19) 0.39207(18) 0.0281(6) Uani 1 1 d . . . . .
Mn6 Mn 0.56077(19) 0.40313(18) 0.34110(17) 0.0257(5) Uani 1 1 d . . . . .
Mn7 Mn 0.23010(17) 0.53283(17) 0.53415(16) 0.0188(5) Uani 1 1 d . . . . .
Mn8 Mn 0.55491(19) 0.27161(18) 0.44283(17) 0.0249(5) Uani 1 1 d . . . . .
Mn9 Mn 0.3429(2) 0.23250(19) 0.24687(16) 0.0292(6) Uani 1 1 d . . . . .
Mn10 Mn 0.60530(17) 0.46228(17) 0.62935(16) 0.0207(5) Uani 1 1 d . . . . .
Mn11 Mn 0.4414(2) 0.57454(18) 0.67859(16) 0.0254(5) Uani 1 1 d . . . . .
Mn12 Mn 0.16583(18) 0.21314(17) 0.34594(16) 0.0222(5) Uani 1 1 d . . . . .
Mn13 Mn 0.18815(18) 0.40364(18) 0.31772(16) 0.0230(5) Uani 1 1 d . . . . .
K1 K 0.0349(5) 0.5153(6) -0.0232(4) 0.086(2) Uani 1 1 d . . . . .
K2 K 0.8699(7) 0.2048(7) -0.1900(6) 0.083(2) Uani 0.5 1 d . . P F .
K6 K 0.7941(7) 0.3739(8) 0.0080(6) 0.079(3) Uani 0.7 1 d . . P F .
K4 K 0.9994(6) 0.7929(5) 0.3514(5) 0.087(2) Uani 1 1 d . . . . .
K5 K 0.7604(17) 0.9056(14) 0.3865(12) 0.054(4) Uani 0.45 1 d . . P B 1
Na1 Na 1.0532(8) 0.9677(7) 0.6311(10) 0.088(4) Uani 1 1 d . . . . .
Na2 Na 0.7597(9) 0.8954(10) 0.9160(8) 0.097(4) Uani 1 1 d . . . . .
K3 K 0.752(3) 0.875(2) 0.339(2) 0.090(10) Uani 0.35 1 d . . P B 2
Na4 Na 0.8699(7) 0.2048(7) -0.1900(6) 0.083(2) Uani 0.5 1 d . . P F .
Na5 Na 0.8026(9) 0.0152(11) -0.3795(13) 0.124(6) Uani 1 1 d . . . . .
Na6 Na 0.6745(10) -0.1524(9) 0.1252(8) 0.069(3) Uani 0.8 1 d . U P C 1
Na7 Na 0.4047(17) 0.5067(17) 1.0042(10) 0.111(7) Uani 0.7 1 d . . P . .
Na8 Na 0.9253(13) -0.2294(8) 0.0724(8) 0.098(4) Uani 1 1 d . . . . .
O2 O 0.5419(11) 0.3066(11) 0.7926(9) 0.050(3) Uani 1 1 d . U . . .
O3 O 0.645(2) 0.7345(19) 0.9386(18) 0.066(5) Uani 0.6 1 d . U P . .
H3A H 0.690652 0.741033 1.002673 0.098 Uiso 0.25 1 d R U P D 2
H3B H 0.640082 0.659883 0.898103 0.098 Uiso 0.25 1 d R U P D 2
O4 O 0.7964(12) 0.7480(12) 0.3975(12) 0.059(3) Uani 1 1 d . U . . .
O5 O 0.2504(8) 0.3091(8) 0.3221(7) 0.0272(18) Uani 1 1 d . U . . .
O6 O 0.8658(13) 0.8869(12) 0.5292(13) 0.073(4) Uani 1 1 d . U . . .
O7 O 0.578(4) 0.822(3) 0.373(4) 0.070(8) Uani 0.37 1 d . U P B 2
O8 O 0.8605(10) 0.8409(9) 0.7742(10) 0.048(3) Uani 1 1 d . U . . .
O9 O 0.2671(9) 0.1373(8) 0.2766(8) 0.031(2) Uani 1 1 d . U . . .
O10 O 0.8781(14) 0.9444(12) 0.7152(13) 0.077(4) Uani 1 1 d . U . . .
O11 O 0.506(3) -0.104(3) 0.050(2) 0.087(7) Uani 0.5 1 d . U P E 1
H11A H 0.540629 -0.050343 0.051016 0.131 Uiso 0.25 1 d R U P E 1
H11B H 0.554949 -0.117943 0.077166 0.131 Uiso 0.25 1 d R U P E 1
O12 O 0.7059(9) 0.6481(9) 0.4733(9) 0.041(2) Uani 1 1 d . U . . .
O13 O 0.679(2) 0.010(2) -0.314(2) 0.099(6) Uani 0.72 1 d . U P F 1
O14 O 0.7071(9) 0.7021(9) 0.6369(9) 0.037(2) Uani 1 1 d . U . . .
O16 O 0.8691(11) 0.7234(11) 0.8613(10) 0.056(3) Uani 1 1 d . U . . .
O17 O 0.1924(11) -0.0559(9) 0.3541(10) 0.050(3) Uani 1 1 d . U . . .
O18 O 0.9283(12) 0.6414(11) 0.9266(10) 0.063(4) Uani 1 1 d . U . . .
O19 O 0.5318(8) 0.5357(8) 0.5887(7) 0.0244(17) Uani 1 1 d . U . . .
O20 O 0.7824(11) 0.3330(10) 0.7757(9) 0.045(3) Uani 1 1 d . U . . .
O21 O 1.1773(18) 0.9384(17) 0.5365(17) 0.103(6) Uani 1 1 d . U . . .
O22 O 0.8138(11) 0.4514(11) 0.9145(9) 0.049(3) Uani 1 1 d . U . . .
O24 O 0.7392(8) 0.5703(8) 0.7115(8) 0.029(2) Uani 1 1 d . U . . .
O26 O 0.6644(9) 0.3984(9) 0.6918(8) 0.033(2) Uani 1 1 d . U . . .
O27 O 1.032(4) 0.178(4) -0.135(3) 0.095(12) Uani 0.44 1 d . U P F 1
O28 O 0.7393(12) 0.1653(10) 0.6081(10) 0.050(3) Uani 1 1 d . U . . .
O29 O -0.0301(16) 0.3539(17) 0.5094(15) 0.043(4) Uani 0.6 1 d . U P G 1
O30 O 0.7754(13) 0.0561(11) 0.4910(11) 0.065(3) Uani 1 1 d . U . . .
O31 O 0.3298(11) 0.5044(10) 0.8620(9) 0.049(3) Uani 1 1 d . U . . .
O32 O 0.6930(13) 0.0833(11) 0.2390(11) 0.063(3) Uani 1 1 d . U . . .
O33 O 0.3331(8) 0.3122(8) 0.6329(8) 0.0276(18) Uani 1 1 d . U . . .
O34 O 0.6958(14) -0.0240(11) 0.2952(11) 0.065(3) Uani 1 1 d . U . . .
O35 O 0.4274(12) -0.0137(10) 0.1943(11) 0.062(4) Uani 1 1 d . U . . .
O36 O 0.6665(9) 0.2506(8) 0.5195(8) 0.030(2) Uani 1 1 d . U . . .
O37 O 0.0958(10) 0.3512(10) 0.4251(10) 0.044(2) Uani 1 1 d . U . . .
O38 O 0.6013(9) 0.1846(9) 0.3502(8) 0.035(2) Uani 1 1 d . U . . .
O39 O 0.4743(8) 0.3077(8) 0.3644(7) 0.0264(18) Uani 1 1 d . U . . .
O40 O 0.6851(14) 0.1915(12) 0.1442(11) 0.068(3) Uani 1 1 d . U . . .
O41 O 0.3000(8) 0.4615(8) 0.5755(7) 0.0256(18) Uani 1 1 d . U . . .
O42 O 0.7611(13) 0.2962(12) 0.0967(11) 0.061(3) Uani 1 1 d . U . . .
O43 O 0.6697(15) 0.2282(14) -0.1248(14) 0.088(4) Uani 1 1 d . U . . .
H43A H 0.613653 0.178544 -0.160648 0.132 Uiso 1 1 d R U . . .
H43B H 0.649763 0.258784 -0.077978 0.132 Uiso 1 1 d R U . . .
O44 O 0.7608(11) 0.5868(12) 0.2440(11) 0.056(3) Uani 1 1 d . U . . .
O45 O 1.050(4) -0.269(3) 0.162(3) 0.099(10) Uani 0.5 1 d . U P C .
O46 O 0.7022(13) 0.4625(13) 0.0918(11) 0.065(3) Uani 1 1 d . U . . .
O48 O 0.6447(9) 0.3232(9) 0.2793(8) 0.035(2) Uani 1 1 d . U . . .
O50 O 0.6270(10) 0.4835(10) 0.2914(9) 0.039(2) Uani 1 1 d . U . . .
O51 O 0.820(2) 0.499(2) 0.449(2) 0.062(7) Uani 0.5 1 d . U P . .
O52 O -0.073(3) 0.043(2) 0.066(2) 0.053(5) Uani 0.5 1 d . U P H 1
O54 O -0.132(2) -0.086(2) 0.0785(19) 0.053(5) Uani 0.5 1 d . U P H 1
O55 O -0.046(3) -0.084(2) 0.059(2) 0.066(5) Uani 0.5 1 d . U P H 2
O56 O -0.0453(10) -0.0337(9) 0.3703(10) 0.045(3) Uani 1 1 d . U . . .
O57 O 0.659(4) -0.248(3) 0.236(3) 0.071(7) Uani 0.39 1 d . U P C 1
O58 O -0.1117(13) -0.1323(11) 0.2260(12) 0.075(4) Uani 1 1 d . U . . .
O59 O 0.626(5) -0.050(5) -0.424(5) 0.114(14) Uani 0.35 1 d . U P F 2
O60 O 0.0444(9) 0.1581(9) 0.2345(8) 0.038(2) Uani 1 1 d . U . . .
O61 O 0.270(3) 0.412(2) 0.9717(18) 0.099(7) Uani 0.67 1 d . U P . .
O62 O 0.0809(9) 0.1054(8) 0.3562(9) 0.038(2) Uani 1 1 d . U . . .
O63 O 0.4763(9) 0.2283(9) 0.6401(8) 0.033(2) Uani 1 1 d . U . . .
O64 O 0.0310(11) 0.0777(9) 0.5651(10) 0.047(3) Uani 1 1 d . U . . .
O65 O 0.5031(8) 0.4954(8) 0.7177(7) 0.0290(19) Uani 1 1 d . U . . .
O66 O -0.0224(13) 0.1492(11) 0.6883(11) 0.061(3) Uani 1 1 d . U . . .
O67 O 0.2577(10) 0.0899(9) 0.4811(9) 0.039(2) Uani 1 1 d . U . . .
O68 O 0.0486(11) 0.4584(10) 0.7817(9) 0.047(3) Uani 1 1 d . U . . .
O69 O 0.4134(11) 0.1207(10) 0.1901(9) 0.047(3) Uani 1 1 d . U . . .
O70 O 0.0649(11) 0.3554(11) 0.8370(9) 0.050(3) Uani 1 1 d . U . . .
O71 O 0.4204(9) 0.1589(8) 0.4324(8) 0.031(2) Uani 1 1 d . U . . .
O72 O 0.0922(9) 0.2302(8) 0.5432(8) 0.032(2) Uani 1 1 d . U . . .
O73 O 0.6735(9) 0.4484(9) 0.4957(8) 0.034(2) Uani 1 1 d . U . . .
O74 O 0.1628(9) 0.4028(8) 0.6687(8) 0.0310(19) Uani 1 1 d . U . . .
O75 O 0.5019(8) 0.4971(8) 0.4149(7) 0.0258(18) Uani 1 1 d . U . . .
O76 O 0.0420(11) 0.6119(10) 0.7424(10) 0.049(3) Uani 1 1 d . U . . .
O77 O 0.4991(8) 0.3436(8) 0.5378(7) 0.0226(17) Uani 1 1 d . U . . .
O78 O -0.0468(11) 0.6879(11) 0.6788(11) 0.054(3) Uani 1 1 d . U . . .
O79 O 0.2626(8) 0.2718(8) 0.4650(8) 0.0264(18) Uani 1 1 d . U . . .
O80 O 0.0488(10) 0.7136(9) 0.4663(9) 0.041(2) Uani 1 1 d . U . . .
O81 O 0.2860(8) 0.4978(8) 0.4329(7) 0.0249(17) Uani 1 1 d . U . . .
O82 O 0.0670(11) 0.8141(10) 0.6121(10) 0.048(3) Uani 1 1 d . U . . .
O83 O 0.608(2) 0.835(2) 0.437(3) 0.071(6) Uani 0.55 1 d . U P B 1
O84 O 0.1330(8) 0.5477(8) 0.6122(8) 0.0297(19) Uani 1 1 d . U . . .
O85 O 1.171(3) 1.057(3) 0.774(3) 0.102(9) Uani 0.57 1 d . U P . .
O86 O 0.1700(8) 0.6189(8) 0.5061(8) 0.0275(19) Uani 1 1 d . U . . .
O88 O 0.0366(12) 0.6124(11) 0.2805(10) 0.055(3) Uani 1 1 d . U . . .
O89 O 0.801(4) -0.368(2) 0.061(3) 0.088(8) Uani 0.5 1 d . U P C .
O90 O -0.0367(13) 0.5211(12) 0.1304(11) 0.066(3) Uani 1 1 d . U . . .
O91 O 1.097(5) -0.129(5) 0.058(4) 0.126(15) Uani 0.4 1 d . U P C .
H91A H 1.098219 -0.150691 0.001195 0.189 Uiso 0.4 1 d R U P . .
H91B H 1.097219 -0.069251 0.074645 0.189 Uiso 0.4 1 d R U P . .
O92 O -0.0426(11) 0.2113(10) 0.0381(9) 0.050(3) Uani 1 1 d . U . . .
O94 O -0.0472(10) 0.3275(10) -0.0002(8) 0.048(3) Uani 1 1 d . U . . .
O95 O 0.644(3) 0.990(3) 1.009(3) 0.099(11) Uani 0.5 1 d . U P . .
H95A H 0.652686 0.988080 1.061788 0.149 Uiso 0.5 1 d R U P . .
H95B H 0.670176 1.053350 1.026468 0.149 Uiso 0.5 1 d R U P . .
O96 O 0.0953(10) 0.4816(9) 0.3116(8) 0.037(2) Uani 1 1 d . U . . .
O98 O 0.0950(10) 0.3198(9) 0.1953(8) 0.039(2) Uani 1 1 d . U . . .
O100 O 0.2340(10) 0.1992(10) 0.1234(9) 0.044(2) Uani 1 1 d . U . . .
O102 O 0.1990(12) 0.2637(12) 0.0317(9) 0.063(4) Uani 1 1 d . U . . .
O104 O 0.4847(10) 0.6075(10) 0.3064(10) 0.044(2) Uani 1 1 d . U . . .
O106 O 0.4938(11) 0.5434(11) 0.1631(10) 0.052(3) Uani 1 1 d . U . . .
O107 O 1.010(4) 0.106(4) -0.130(3) 0.109(13) Uani 0.46 1 d . U P F 2
O108 O 0.4189(9) 0.3331(9) 0.2238(8) 0.034(2) Uani 1 1 d . U . . .
O110 O 0.3106(9) 0.4751(9) 0.2764(8) 0.0321(19) Uani 1 1 d . U . . .
O111 O -0.021(3) 0.048(2) 0.056(2) 0.052(4) Uani 0.5 1 d . U P H 2
O112 O 0.3270(10) 0.6818(10) 0.4175(9) 0.039(2) Uani 1 1 d . U . . .
O114 O 0.3192(11) 0.8163(10) 0.5362(10) 0.049(3) Uani 1 1 d . U . . .
O116 O 0.5544(10) 0.7172(9) 0.7580(9) 0.042(2) Uani 1 1 d . U . . .
O118 O 0.6049(11) 0.8592(10) 0.7540(11) 0.056(3) Uani 1 1 d . U . . .
O120 O 0.4944(9) 0.6708(8) 0.5106(8) 0.033(2) Uani 1 1 d . U . . .
O121 O 0.4906(19) 0.4055(17) 0.9632(13) 0.105(6) Uani 1 1 d . U . . .
O122 O 0.3743(9) 0.6451(8) 0.6324(8) 0.032(2) Uani 1 1 d . U . . .
O123 O 0.3675(10) 0.5802(9) 0.7792(9) 0.040(2) Uani 1 1 d . U . . .
C1 C 0.8197(15) 0.7933(15) 0.4833(18) 0.053(5) Uani 1 1 d . U . . .
C2 C 0.2564(16) 0.2652(17) 0.0991(12) 0.049(6) Uani 1 1 d . . . . .
C3 C 0.775(2) 0.467(2) 0.499(2) 0.026(7) Uani 0.5 1 d . U P . .
H3 H 0.820218 0.456675 0.541012 0.031 Uiso 0.5 1 calc R U P . .
C4 C 0.7911(13) 0.7398(13) 0.5380(13) 0.036(4) Uani 1 1 d . U . . .
H4 H 0.855727 0.722922 0.556527 0.043 Uiso 1 1 calc R U . . .
C5 C 0.3777(13) 0.5193(12) 0.8114(10) 0.028(4) Uani 1 1 d . . . . .
C6 C 0.7528(15) 0.7811(13) 0.6209(14) 0.040(4) Uani 1 1 d . U . . .
H6 H 0.694522 0.806647 0.606305 0.048 Uiso 1 1 calc R U . . .
C7 C 0.010(2) 0.5348(16) 0.2098(14) 0.059(6) Uani 1 1 d . . . . .
C8 C 0.8387(14) 0.8621(14) 0.7086(17) 0.056(6) Uani 1 1 d . . . . .
C9 C 0.3609(12) 0.7506(12) 0.5020(14) 0.032(4) Uani 1 1 d . . . . .
C10 C 0.8727(16) 0.6437(18) 0.8615(13) 0.052(6) Uani 1 1 d . . . . .
C11 C 0.2595(14) 0.0303(14) 0.3998(14) 0.041(4) Uani 1 1 d . . . . .
C12 C 0.8069(12) 0.5475(14) 0.7719(12) 0.032(4) Uani 1 1 d . . . . .
H12 H 0.858312 0.519456 0.741662 0.039 Uiso 1 1 calc R U . . .
C13 C 0.1335(12) 0.6776(11) 0.5801(10) 0.023(3) Uani 1 1 d . . . . .
H13 H 0.196921 0.720527 0.634183 0.027 Uiso 1 1 calc R U . . .
C14 C 0.7307(13) 0.4709(13) 0.7858(12) 0.033(4) Uani 1 1 d . . . . .
H14 H 0.683219 0.500355 0.820598 0.040 Uiso 1 1 calc R U . . .
C15 C 0.0596(13) 0.3724(13) 0.1494(12) 0.032(4) Uani 1 1 d . . . . .
H15 H 0.124442 0.410202 0.141915 0.038 Uiso 1 1 calc R U . . .
C16 C 0.7788(12) 0.4133(13) 0.8286(12) 0.030(4) Uani 1 1 d . . . . .
C17 C 0.3474(14) 0.4528(14) 0.1971(12) 0.035(4) Uani 1 1 d . U . . .
H17 H 0.291090 0.452230 0.149838 0.042 Uiso 1 1 calc R U . . .
C18 C 0.7436(16) 0.1290(13) 0.5279(14) 0.040(4) Uani 1 1 d . . . . .
C19 C 0.4356(13) 0.7432(11) 0.6498(12) 0.030(4) Uani 1 1 d . . . . .
H19 H 0.391939 0.786009 0.672701 0.035 Uiso 1 1 calc R U . . .
C20 C 0.7174(14) 0.1821(12) 0.4724(13) 0.034(4) Uani 1 1 d . . . . .
H20 H 0.785885 0.217575 0.467314 0.041 Uiso 1 1 calc R U . . .
C21 C 0.3989(11) 0.3488(11) 0.7226(10) 0.022(3) Uani 1 1 d . U . . .
H21 H 0.350673 0.333334 0.757471 0.026 Uiso 1 1 calc R U . . .
C22 C 0.6377(14) 0.1175(12) 0.3768(12) 0.031(4) Uani 1 1 d . . . . .
H22 H 0.574454 0.075058 0.381883 0.037 Uiso 1 1 calc R U . . .
C23 C 0.3072(13) 0.0583(11) 0.2701(11) 0.029(4) Uani 1 1 d . . . . .
H23 H 0.245245 -0.002600 0.233896 0.035 Uiso 1 1 calc R U . . .
C24 C 0.6780(17) 0.0526(14) 0.2994(14) 0.043(5) Uani 1 1 d . . . . .
C25 C -0.003(2) 0.337(2) 0.432(2) 0.043(7) Uani 0.6 1 d . U P G 1
C26 C 0.7184(18) 0.2801(18) 0.1516(15) 0.053(6) Uani 1 1 d . . . . .
C27 C 0.0795(12) 0.7414(12) 0.5502(13) 0.031(4) Uani 1 1 d . . . . .
C28 C 0.7076(16) 0.3627(16) 0.2320(14) 0.044(5) Uani 1 1 d . . . . .
H28 H 0.780710 0.404929 0.274033 0.053 Uiso 1 1 calc R U . . .
C29 C 0.0189(13) 0.4479(13) 0.2243(12) 0.035(4) Uani 1 1 d . . . . .
H29 H -0.053195 0.412752 0.224188 0.042 Uiso 1 1 calc R U . . .
C30 C 0.6475(17) 0.4253(18) 0.2067(14) 0.051(6) Uani 1 1 d . . . . .
H30 H 0.577982 0.382917 0.158901 0.062 Uiso 1 1 calc R U . . .
C31 C -0.0157(16) 0.3025(17) 0.0565(12) 0.046(5) Uani 1 1 d . . . . .
C32 C 0.7109(17) 0.4970(17) 0.1793(15) 0.049(5) Uani 1 1 d . U . . .
C33 C 0.3644(15) 0.3524(15) 0.1569(12) 0.040(5) Uani 1 1 d . . . . .
H33 H 0.410278 0.352329 0.115772 0.048 Uiso 1 1 calc R U . . .
C34 C -0.090(4) 0.004(3) 0.118(3) 0.040(10) Uani 0.5 1 d . U P H 1
C35 C 0.4528(15) 0.5413(16) 0.2239(14) 0.042(5) Uani 1 1 d . . . . .
C36 C -0.0351(17) 0.0689(13) 0.2142(14) 0.047(5) Uani 1 1 d . U . . .
H36 H -0.092339 0.087873 0.241912 0.057 Uiso 0.5 1 calc R U P H 1
H36A H -0.105628 0.075293 0.223701 0.057 Uiso 0.5 1 calc R U P H 2
C37 C 0.4574(13) 0.7486(11) 0.5659(12) 0.031(4) Uani 1 1 d . U . . .
H37 H 0.516666 0.810293 0.587648 0.037 Uiso 1 1 calc R U . . .
C38 C 0.0209(14) 0.0262(12) 0.2702(12) 0.035(4) Uani 1 1 d . . . . .
H38 H 0.072563 -0.001194 0.239790 0.042 Uiso 1 1 calc R U . . .
C39 C 0.5394(14) 0.7769(13) 0.7301(13) 0.039(4) Uani 1 1 d . . . . .
C40 C -0.0529(15) -0.0531(12) 0.2869(15) 0.046(5) Uani 1 1 d . . . . .
C41 C 0.4524(13) 0.4596(12) 0.7716(10) 0.026(3) Uani 1 1 d . . . . .
H41 H 0.511715 0.474158 0.824612 0.031 Uiso 1 1 calc R U . . .
C42 C 0.0146(14) 0.1500(13) 0.6246(12) 0.034(4) Uani 1 1 d . . . . .
C43 C 0.4788(12) 0.2912(13) 0.7195(11) 0.027(4) Uani 1 1 d . . . . .
C44 C 0.0437(12) 0.2426(12) 0.6144(13) 0.030(4) Uani 1 1 d . . . . .
H44 H -0.024409 0.255828 0.598242 0.036 Uiso 1 1 calc R U . . .
C45 C 0.3518(12) 0.0631(11) 0.3647(12) 0.028(4) Uani 1 1 d . . . . .
H45 H 0.395084 0.018483 0.356566 0.033 Uiso 1 1 calc R U . . .
C46 C 0.1237(12) 0.3364(11) 0.7006(11) 0.025(3) Uani 1 1 d . . . . .
H46 H 0.185631 0.319746 0.724771 0.031 Uiso 1 1 calc R U . . .
C47 C 0.3909(16) 0.0545(14) 0.2149(13) 0.043(5) Uani 1 1 d . . . . .
C48 C 0.0745(15) 0.3835(15) 0.7791(13) 0.041(5) Uani 1 1 d . . . . .
C49 C -0.040(4) 0.000(3) 0.100(3) 0.050(11) Uani 0.5 1 d . U P H 2
C50 C 0.0167(14) 0.6367(14) 0.6796(14) 0.036(4) Uani 1 1 d . . . . .
C51 C -0.086(3) 0.318(3) 0.364(3) 0.065(10) Uani 0.6 1 d . U P G 1
H51A H -0.095219 0.378508 0.369518 0.097 Uiso 0.6 1 calc R U P G 1
H51B H -0.151492 0.277879 0.366126 0.097 Uiso 0.6 1 calc R U P G 1
H51C H -0.071239 0.283793 0.306679 0.097 Uiso 0.6 1 calc R U P G 1
C52 C 0.0641(12) 0.6021(12) 0.5983(11) 0.025(3) Uani 1 1 d . . . . .
H52 H 0.003175 0.557684 0.542536 0.030 Uiso 1 1 calc R U . . .
O1 O 0.0907(15) 0.8875(14) 0.7993(13) 0.052(4) Uani 0.75 1 d . U P I 1
H1 H 0.038063 0.833706 0.769551 0.078 Uiso 0.75 1 d R U P I 1
O15 O 0.482(5) 1.024(4) 0.565(5) 0.078(10) Uani 0.31 1 d . U P J 2
O23 O 0.361(3) 0.969(3) 0.715(3) 0.080(7) Uani 0.5 1 d . U P . .
H23A H 0.335383 0.912498 0.668098 0.096 Uiso 0.5 1 d R U P . .
H23B H 0.407393 1.005488 0.702448 0.096 Uiso 0.5 1 d R U P K 1
O25 O 0.458(4) 0.931(3) 0.443(3) 0.068(6) Uani 0.36 1 d . U P L 1
H25A H 0.395992 0.888682 0.408294 0.082 Uiso 0.36 1 d R U P L 1
H25B H 0.452802 0.959892 0.497384 0.082 Uiso 0.36 1 d R U P L 1
O47 O 0.336(2) 0.760(2) 0.871(2) 0.064(5) Uani 0.5 1 d . U P . .
H47A H 0.341029 0.702983 0.845258 0.076 Uiso 0.5 1 d R U P . .
H47B H 0.275049 0.755133 0.884168 0.076 Uiso 0.5 1 d R U P . .
O49 O 0.487(3) 0.045(2) 0.633(2) 0.070(7) Uani 0.5 1 d . U P . .
H49A H 0.434343 -0.007631 0.606349 0.084 Uiso 0.5 1 d R U P M 2
H49 H 0.469023 0.091099 0.630179 0.084 Uiso 0.5 1 d R U P . .
O53 O -0.098(3) 0.415(3) 0.583(3) 0.058(5) Uani 0.4 1 d . U P N 2
O87 O 0.809(3) 0.014(4) -0.098(3) 0.113(10) Uani 0.5 1 d . U P O 1
O93 O 0.132(3) 0.776(3) 0.915(2) 0.066(5) Uani 0.47 1 d . U P P 1
H93 H 0.104883 0.727259 0.861077 0.079 Uiso 0.47 1 d R U P P 1
O97 O 0.271(3) 0.772(2) 0.300(2) 0.068(5) Uani 0.5 1 d . U P . .
H97A H 0.282775 0.751080 0.338793 0.082 Uiso 0.5 1 d R U P . .
H97B H 0.247215 0.820200 0.322623 0.082 Uiso 0.5 1 d R U P . .
O99 O 0.430(3) 0.821(2) 0.220(3) 0.078(7) Uani 0.5 1 d . U P . .
H99A H 0.428866 0.871292 0.213146 0.094 Uiso 0.5 1 d R U P . .
H99B H 0.381406 0.809503 0.245756 0.094 Uiso 0.5 1 d R U P . .
O101 O 0.052(2) 0.870(2) 0.909(2) 0.055(5) Uani 0.5 1 d . U P Q 2
H101 H 0.049359 0.872832 0.859022 0.082 Uiso 0.5 1 d R U P Q 2
O103 O 0.737(3) 0.112(3) -0.037(3) 0.093(6) Uani 0.5 1 d . U P R 2
H10A H 0.760692 0.091678 -0.084202 0.139 Uiso 0.5 1 d R U P R 2
H10B H 0.719052 0.062478 -0.027582 0.139 Uiso 0.5 1 d R U P R 2
O105 O 0.197(4) 0.267(3) 0.885(3) 0.072(7) Uani 0.38 1 d . U P . .
H10C H 0.228238 0.328228 0.921031 0.108 Uiso 0.38 1 d R U P . .
H10D H 0.130598 0.256958 0.884862 0.108 Uiso 0.38 1 d R U P . .
O109 O 0.193(5) 0.853(5) 0.799(4) 0.061(5) Uani 0.25 1 d . U P S 2
O113 O 0.682(6) -0.097(5) 0.098(5) 0.070(7) Uani 0.25 1 d . U P T 2
H11C H 0.618915 -0.121915 0.101025 0.105 Uiso 0.25 1 d R U P T 2
H11D H 0.676285 -0.049175 0.087745 0.105 Uiso 0.25 1 d R U P T 2
O115 O 0.649(6) -0.303(5) 0.161(5) 0.075(11) Uani 0.25 1 d . U P U 2
H11E H 0.686385 -0.352523 0.151004 0.112 Uiso 0.25 1 d R U P U 2
H11F H 0.575135 -0.342753 0.153384 0.112 Uiso 0.25 1 d R U P U 2
O117 O 0.628(4) 0.030(4) -0.217(4) 0.094(7) Uani 0.4 1 d . U P V 2
H11G H 0.688354 0.064821 -0.174949 0.141 Uiso 0.4 1 d R U P V 2
H11H H 0.645224 0.018541 -0.266909 0.141 Uiso 0.4 1 d R U P V 2
O119 O 0.153(5) 0.708(5) 0.944(4) 0.069(10) Uani 0.26 1 d . U P W 2
H11I H 0.104862 0.714666 0.898694 0.103 Uiso 0.26 1 d R U P W 2
H11J H 0.212372 0.699396 0.917894 0.103 Uiso 0.26 1 d R U P W 2

loop_
_atom_site_aniso_label
_atom_site_aniso_U_11
_atom_site_aniso_U_22
_atom_site_aniso_U_33
_atom_site_aniso_U_23
_atom_site_aniso_U_13
_atom_site_aniso_U_12
Cu1 0.0487(14) 0.0702(18) 0.083(2) 0.0648(17) 0.0400(14) 0.0251(13)
Cu2 0.07(3) 0.031(15) 0.012(12) 0.004(12) 0.007(16) 0.022(17)
Cu3 0.0497(12) 0.0432(13) 0.0420(13) 0.0310(11) 0.0348(10) 0.0299(10)
Cu4 0.0410(12) 0.0269(12) 0.0406(13) 0.0118(10) 0.0017(10) 0.0054(9)
Cu5 0.0420(12) 0.0206(11) 0.0459(14) 0.0188(10) 0.0143(10) 0.0033(9)
Cu6 0.0446(12) 0.0446(13) 0.0395(13) 0.0300(11) 0.0088(10) 0.0259(10)
Cu7 0.0600(14) 0.0424(13) 0.0361(13) 0.0266(11) 0.0158(11) 0.0359(11)
Cu8 0.070(6) 0.040(4) 0.031(5) 0.018(4) 0.031(5) 0.031(4)
Cu9 0.087(2) 0.0425(15) 0.0272(13) 0.0088(12) -0.0151(13) 0.0226(14)
Mn1 0.0133(9) 0.0255(12) 0.0242(12) 0.0176(10) 0.0089(8) 0.0103(8)
Mn2 0.0198(11) 0.0200(12) 0.0220(12) 0.0144(10) 0.0108(9) 0.0066(9)
Mn3 0.0336(13) 0.0217(12) 0.0263(13) 0.0169(11) 0.0103(10) 0.0133(10)
Mn4 0.0185(11) 0.0245(12) 0.0362(15) 0.0205(11) 0.0111(10) 0.0051(9)
Mn5 0.0354(13) 0.0352(14) 0.0382(15) 0.0315(13) 0.0208(11) 0.0198(11)
Mn6 0.0305(12) 0.0377(14) 0.0301(14) 0.0254(12) 0.0215(11) 0.0212(11)
Mn7 0.0213(11) 0.0251(12) 0.0244(12) 0.0179(11) 0.0139(9) 0.0156(9)
Mn8 0.0313(12) 0.0378(14) 0.0242(13) 0.0210(12) 0.0162(10) 0.0262(11)
Mn9 0.0368(14) 0.0385(15) 0.0177(13) 0.0124(12) 0.0094(11) 0.0222(12)
Mn10 0.0179(11) 0.0252(12) 0.0231(12) 0.0161(11) 0.0020(9) 0.0074(9)
Mn11 0.0327(13) 0.0241(13) 0.0207(13) 0.0103(11) 0.0081(10) 0.0113(10)
Mn12 0.0207(11) 0.0230(12) 0.0198(12) 0.0093(10) 0.0027(9) 0.0049(9)
Mn13 0.0241(12) 0.0321(13) 0.0208(12) 0.0168(11) 0.0046(10) 0.0164(10)
K1 0.066(3) 0.151(6) 0.051(3) 0.044(4) 0.025(3) 0.053(4)
K2 0.099(6) 0.121(7) 0.074(5) 0.063(5) 0.043(4) 0.068(5)
K6 0.084(5) 0.134(8) 0.063(5) 0.068(5) 0.041(4) 0.062(5)
K4 0.123(5) 0.093(4) 0.122(5) 0.088(4) 0.067(4) 0.078(4)
K5 0.065(7) 0.054(9) 0.076(11) 0.043(9) 0.042(9) 0.036(7)
Na1 0.064(5) 0.065(6) 0.199(13) 0.101(8) 0.058(7) 0.039(5)
Na2 0.082(7) 0.133(10) 0.054(6) 0.039(7) -0.004(5) 0.021(7)
K3 0.108(18) 0.09(2) 0.15(3) 0.09(2) 0.09(2) 0.068(18)
Na4 0.099(6) 0.121(7) 0.074(5) 0.063(5) 0.043(4) 0.068(5)
Na5 0.062(6) 0.150(12) 0.246(18) 0.172(13) 0.039(8) 0.035(7)
Na6 0.080(7) 0.063(7) 0.045(6) 0.015(5) 0.017(5) 0.006(6)
Na7 0.160(17) 0.19(2) 0.040(8) 0.071(11) 0.042(9) 0.113(16)
Na8 0.183(13) 0.056(6) 0.077(8) 0.032(6) 0.060(8) 0.059(7)
O2 0.051(6) 0.066(7) 0.049(6) 0.040(6) 0.009(5) 0.026(5)
O3 0.056(7) 0.060(7) 0.047(7) 0.005(6) 0.006(6) 0.004(6)
O4 0.052(6) 0.065(6) 0.072(6) 0.051(5) 0.017(5) 0.000(5)
O5 0.030(3) 0.036(3) 0.028(3) 0.021(3) 0.014(3) 0.017(3)
O6 0.061(6) 0.056(6) 0.093(7) 0.050(6) 0.000(6) -0.012(6)
O7 0.064(12) 0.064(12) 0.081(12) 0.039(11) 0.017(11) 0.012(11)
O8 0.039(5) 0.032(5) 0.064(6) 0.019(5) 0.003(5) 0.009(4)
O9 0.035(4) 0.034(4) 0.034(4) 0.017(3) 0.018(3) 0.023(3)
O10 0.070(6) 0.045(6) 0.089(7) 0.031(5) -0.009(6) -0.007(5)
O11 0.093(10) 0.074(10) 0.068(11) -0.004(10) 0.033(10) 0.044(9)
O12 0.034(4) 0.044(4) 0.057(4) 0.034(3) 0.018(4) 0.011(3)
O13 0.098(11) 0.089(11) 0.094(11) 0.042(9) 0.004(9) 0.023(9)
O14 0.030(4) 0.034(4) 0.051(4) 0.025(3) 0.009(4) 0.008(3)
O16 0.051(6) 0.045(6) 0.042(6) 0.011(5) -0.001(5) -0.011(5)
O17 0.049(5) 0.034(5) 0.061(6) 0.019(4) 0.018(5) 0.006(4)
O18 0.060(7) 0.063(7) 0.040(6) 0.025(5) -0.012(6) -0.010(6)
O19 0.022(3) 0.033(3) 0.033(3) 0.023(3) 0.014(3) 0.015(3)
O20 0.050(6) 0.054(6) 0.040(6) 0.028(5) 0.009(5) 0.024(5)
O21 0.128(15) 0.122(15) 0.154(17) 0.114(14) 0.092(13) 0.078(12)
O22 0.051(6) 0.066(6) 0.035(6) 0.031(5) 0.003(5) 0.022(5)
O24 0.027(4) 0.038(4) 0.029(4) 0.025(3) -0.001(3) 0.011(3)
O26 0.039(4) 0.041(4) 0.032(4) 0.025(3) 0.009(3) 0.022(3)
O27 0.084(17) 0.13(2) 0.041(14) 0.009(19) 0.009(13) 0.04(2)
O28 0.071(6) 0.050(5) 0.046(6) 0.033(5) 0.011(5) 0.031(5)
O29 0.038(8) 0.060(9) 0.045(9) 0.035(8) 0.015(7) 0.018(7)
O30 0.081(7) 0.059(6) 0.067(7) 0.031(6) 0.015(6) 0.044(6)
O31 0.050(5) 0.059(5) 0.039(5) 0.016(4) 0.025(4) 0.021(4)
O32 0.079(6) 0.057(6) 0.059(6) 0.018(5) 0.033(5) 0.042(5)
O33 0.032(4) 0.037(4) 0.032(4) 0.025(3) 0.015(3) 0.021(3)
O34 0.093(7) 0.051(6) 0.064(6) 0.025(5) 0.032(5) 0.044(5)
O35 0.073(8) 0.047(7) 0.062(8) 0.006(6) 0.029(6) 0.045(6)
O36 0.040(4) 0.037(4) 0.036(4) 0.027(3) 0.017(3) 0.029(3)
O37 0.032(4) 0.043(4) 0.051(4) 0.017(3) 0.016(3) 0.012(3)
O38 0.045(4) 0.042(4) 0.038(4) 0.022(3) 0.022(3) 0.033(3)
O39 0.029(3) 0.038(3) 0.031(3) 0.024(3) 0.015(3) 0.022(3)
O40 0.084(6) 0.067(6) 0.056(6) 0.020(5) 0.037(5) 0.036(5)
O41 0.026(3) 0.034(3) 0.032(3) 0.024(3) 0.016(3) 0.014(3)
O42 0.076(6) 0.079(6) 0.055(6) 0.045(5) 0.033(5) 0.038(5)
O43 0.092(8) 0.087(8) 0.089(8) 0.053(7) -0.001(7) 0.028(7)
O44 0.058(5) 0.076(6) 0.064(6) 0.051(5) 0.038(5) 0.024(5)
O45 0.14(2) 0.098(18) 0.090(18) 0.056(15) 0.019(17) 0.070(16)
O46 0.077(6) 0.088(7) 0.061(6) 0.050(5) 0.037(5) 0.039(5)
O48 0.042(4) 0.048(4) 0.038(4) 0.030(3) 0.025(3) 0.027(3)
O50 0.046(4) 0.055(4) 0.044(4) 0.038(3) 0.028(3) 0.029(3)
O51 0.047(11) 0.058(11) 0.070(12) 0.024(10) 0.009(10) 0.013(10)
O52 0.055(7) 0.047(6) 0.040(6) 0.015(6) 0.001(6) 0.007(6)
O54 0.059(7) 0.041(7) 0.041(7) 0.019(6) -0.005(7) -0.004(7)
O55 0.066(7) 0.051(7) 0.050(7) 0.010(7) -0.001(7) 0.002(7)
O56 0.046(5) 0.029(5) 0.056(5) 0.021(4) 0.016(4) 0.006(4)
O57 0.114(13) 0.044(11) 0.072(12) 0.038(10) 0.040(12) 0.021(11)
O58 0.066(6) 0.045(6) 0.068(7) 0.005(6) 0.011(6) -0.015(6)
O59 0.10(2) 0.10(2) 0.11(2) 0.047(19) 0.00(2) 0.009(19)
O60 0.040(4) 0.037(4) 0.033(4) 0.016(3) 0.002(4) 0.013(3)
O61 0.139(14) 0.101(12) 0.055(11) 0.054(10) -0.012(11) 0.028(12)
O62 0.037(4) 0.030(4) 0.045(4) 0.018(3) 0.007(4) 0.006(3)
O63 0.037(4) 0.038(4) 0.040(4) 0.027(4) 0.015(4) 0.019(4)
O64 0.063(6) 0.035(5) 0.056(6) 0.033(5) 0.024(5) 0.009(5)
O65 0.032(4) 0.040(4) 0.026(3) 0.023(3) 0.015(3) 0.013(3)
O66 0.077(6) 0.058(6) 0.060(6) 0.037(5) 0.031(5) 0.013(5)
O67 0.044(4) 0.037(4) 0.046(4) 0.023(3) 0.020(4) 0.019(3)
O68 0.058(5) 0.058(5) 0.050(5) 0.034(4) 0.038(4) 0.026(4)
O69 0.053(5) 0.052(5) 0.038(5) 0.018(4) 0.018(4) 0.022(4)
O70 0.063(5) 0.065(6) 0.045(5) 0.037(5) 0.035(4) 0.026(5)
O71 0.032(4) 0.031(4) 0.039(4) 0.019(3) 0.019(3) 0.018(3)
O72 0.041(4) 0.033(4) 0.038(4) 0.028(3) 0.019(3) 0.011(3)
O73 0.029(4) 0.041(4) 0.041(4) 0.022(3) 0.012(3) 0.020(3)
O74 0.035(4) 0.040(4) 0.035(4) 0.026(3) 0.026(3) 0.016(3)
O75 0.029(3) 0.037(3) 0.031(3) 0.027(3) 0.018(3) 0.017(3)
O76 0.053(5) 0.055(5) 0.058(5) 0.030(4) 0.028(4) 0.032(4)
O77 0.026(3) 0.033(3) 0.029(3) 0.027(3) 0.017(3) 0.016(3)
O78 0.060(7) 0.056(7) 0.074(7) 0.039(6) 0.043(6) 0.033(5)
O79 0.031(3) 0.030(3) 0.033(3) 0.023(3) 0.014(3) 0.016(3)
O80 0.053(5) 0.042(5) 0.043(5) 0.025(4) 0.016(4) 0.031(4)
O81 0.027(3) 0.034(3) 0.031(3) 0.026(3) 0.013(3) 0.017(3)
O82 0.050(5) 0.042(5) 0.056(6) 0.025(5) 0.016(5) 0.018(4)
O83 0.058(9) 0.062(9) 0.086(10) 0.036(9) 0.023(9) 0.000(8)
O84 0.032(4) 0.037(4) 0.043(4) 0.027(3) 0.025(3) 0.024(3)
O85 0.108(17) 0.083(16) 0.105(18) 0.031(15) 0.028(16) 0.041(14)
O86 0.031(4) 0.035(4) 0.035(4) 0.024(3) 0.018(3) 0.022(3)
O88 0.070(6) 0.056(6) 0.048(6) 0.027(5) 0.014(5) 0.034(5)
O89 0.133(17) 0.053(14) 0.086(16) 0.032(13) 0.069(14) 0.016(14)
O90 0.077(7) 0.074(7) 0.052(6) 0.031(6) 0.001(6) 0.042(6)
O91 0.131(19) 0.120(19) 0.122(19) 0.051(13) 0.040(13) 0.041(14)
O92 0.056(5) 0.054(5) 0.029(5) 0.017(4) -0.010(4) 0.018(4)
O94 0.049(6) 0.067(6) 0.030(5) 0.029(5) -0.001(5) 0.021(5)
O95 0.073(16) 0.069(16) 0.088(17) -0.013(15) 0.006(15) 0.010(14)
O96 0.043(4) 0.045(4) 0.037(4) 0.029(3) 0.007(3) 0.025(3)
O98 0.044(4) 0.049(4) 0.030(4) 0.024(3) 0.004(3) 0.023(3)
O100 0.046(4) 0.052(5) 0.032(4) 0.015(4) 0.009(4) 0.021(4)
O102 0.065(8) 0.084(9) 0.031(7) 0.015(6) 0.002(6) 0.038(7)
O104 0.048(4) 0.051(4) 0.049(4) 0.036(4) 0.018(4) 0.021(4)
O106 0.058(5) 0.071(6) 0.054(5) 0.046(5) 0.030(5) 0.026(5)
O107 0.096(18) 0.13(2) 0.041(14) -0.006(19) 0.006(14) 0.03(2)
O108 0.039(4) 0.049(4) 0.028(4) 0.024(3) 0.014(3) 0.027(3)
O110 0.039(4) 0.047(4) 0.030(4) 0.030(3) 0.017(3) 0.020(3)
O111 0.052(6) 0.049(6) 0.041(6) 0.015(5) 0.001(5) 0.013(6)
O112 0.043(4) 0.049(4) 0.041(4) 0.032(4) 0.017(4) 0.017(4)
O114 0.049(6) 0.039(6) 0.071(7) 0.030(5) 0.019(5) 0.024(5)
O116 0.039(4) 0.039(4) 0.042(4) 0.013(4) 0.007(4) 0.017(4)
O118 0.045(5) 0.037(5) 0.066(5) 0.011(4) 0.002(5) 0.010(4)
O120 0.038(4) 0.033(4) 0.041(4) 0.025(3) 0.015(3) 0.019(3)
O121 0.127(12) 0.119(12) 0.048(9) 0.031(9) 0.007(9) 0.031(10)
O122 0.031(4) 0.032(4) 0.039(4) 0.021(3) 0.012(3) 0.013(3)
O123 0.039(4) 0.042(4) 0.038(4) 0.014(4) 0.016(4) 0.019(3)
C1 0.035(9) 0.039(9) 0.088(13) 0.040(9) 0.005(8) 0.006(7)
C2 0.050(11) 0.076(15) 0.021(10) 0.010(10) 0.008(9) 0.046(11)
C3 0.019(9) 0.028(9) 0.031(9) 0.010(7) 0.006(6) 0.015(7)
C4 0.028(6) 0.034(6) 0.050(7) 0.028(6) 0.006(5) 0.008(5)
C5 0.032(8) 0.038(10) 0.014(8) 0.009(7) 0.010(7) 0.013(7)
C6 0.035(7) 0.031(7) 0.052(7) 0.023(6) 0.003(5) 0.007(5)
C7 0.084(16) 0.056(14) 0.028(11) 0.005(10) -0.002(10) 0.051(12)
C8 0.018(9) 0.035(11) 0.088(17) 0.024(12) -0.014(10) -0.007(8)
C9 0.022(8) 0.034(10) 0.063(13) 0.034(10) 0.026(8) 0.017(7)
C10 0.042(11) 0.079(16) 0.031(11) 0.036(11) -0.003(9) 0.001(10)
C11 0.031(9) 0.043(11) 0.049(12) 0.025(10) 0.006(8) 0.010(8)
C12 0.017(8) 0.058(12) 0.039(10) 0.035(9) 0.012(7) 0.016(7)
C13 0.026(8) 0.024(8) 0.021(8) 0.011(7) 0.003(6) 0.015(6)
C14 0.022(8) 0.044(11) 0.031(10) 0.020(9) 0.004(7) 0.004(7)
C15 0.031(9) 0.044(10) 0.037(10) 0.027(9) 0.010(7) 0.025(8)
C16 0.015(7) 0.051(11) 0.028(9) 0.024(9) 0.001(6) 0.013(7)
C17 0.037(6) 0.050(7) 0.028(6) 0.025(5) 0.016(5) 0.013(5)
C18 0.055(11) 0.035(10) 0.047(12) 0.026(9) 0.012(9) 0.031(9)
C19 0.026(8) 0.021(8) 0.039(10) 0.009(8) 0.016(7) 0.010(7)
C20 0.036(9) 0.029(9) 0.058(12) 0.028(9) 0.032(9) 0.021(8)
C21 0.021(6) 0.031(6) 0.017(6) 0.018(5) -0.001(4) 0.004(5)
C22 0.037(9) 0.026(9) 0.044(11) 0.025(8) 0.020(8) 0.017(7)
C23 0.037(9) 0.014(8) 0.027(9) 0.000(7) 0.004(7) 0.015(7)
C24 0.068(13) 0.043(11) 0.046(12) 0.027(10) 0.036(10) 0.043(10)
C25 0.037(9) 0.037(9) 0.056(10) 0.021(7) 0.010(7) 0.016(7)
C26 0.069(14) 0.080(16) 0.049(13) 0.045(12) 0.042(11) 0.048(12)
C27 0.024(8) 0.026(9) 0.049(12) 0.022(9) 0.007(8) 0.010(7)
C28 0.044(10) 0.074(14) 0.048(12) 0.043(11) 0.032(9) 0.036(10)
C29 0.028(9) 0.038(10) 0.038(10) 0.016(9) 0.000(8) 0.015(8)
C30 0.052(12) 0.106(18) 0.048(12) 0.058(13) 0.038(10) 0.058(12)
C31 0.050(11) 0.087(17) 0.025(10) 0.038(11) 0.017(9) 0.038(11)
C32 0.050(7) 0.065(8) 0.049(8) 0.032(6) 0.027(6) 0.027(6)
C33 0.045(10) 0.074(14) 0.025(9) 0.033(10) 0.019(8) 0.039(10)
C34 0.042(11) 0.038(12) 0.039(12) 0.019(8) 0.011(7) 0.011(7)
C35 0.044(10) 0.073(14) 0.043(12) 0.048(11) 0.027(9) 0.030(10)
C36 0.054(10) 0.026(8) 0.039(9) 0.003(7) -0.006(8) 0.009(7)
C37 0.026(7) 0.014(7) 0.050(9) 0.016(7) 0.009(7) 0.000(6)
C38 0.034(9) 0.023(9) 0.034(10) 0.003(8) 0.003(8) 0.007(7)
C39 0.031(9) 0.025(9) 0.039(11) 0.000(8) -0.004(8) 0.009(7)
C40 0.043(11) 0.012(9) 0.053(13) -0.004(9) 0.006(9) -0.004(8)
C41 0.039(9) 0.039(10) 0.011(8) 0.017(7) 0.008(7) 0.018(7)
C42 0.045(10) 0.032(10) 0.033(10) 0.022(9) 0.022(8) 0.005(8)
C43 0.018(7) 0.046(10) 0.031(9) 0.030(9) 0.009(7) 0.012(7)
C44 0.019(7) 0.031(9) 0.055(12) 0.030(9) 0.018(7) 0.011(7)
C45 0.024(8) 0.016(8) 0.044(10) 0.009(7) 0.011(7) 0.015(6)
C46 0.028(8) 0.027(9) 0.038(10) 0.024(8) 0.019(7) 0.014(7)
C47 0.054(11) 0.039(11) 0.038(11) 0.011(9) 0.026(9) 0.025(9)
C48 0.044(10) 0.064(13) 0.045(11) 0.044(11) 0.031(9) 0.026(9)
C49 0.055(16) 0.043(15) 0.047(16) 0.023(12) -0.003(12) 0.019(13)
C50 0.032(9) 0.042(11) 0.056(12) 0.034(10) 0.024(9) 0.019(8)
C51 0.049(14) 0.069(16) 0.076(16) 0.041(13) 0.009(11) 0.012(11)
C52 0.025(8) 0.028(9) 0.028(9) 0.013(7) 0.011(7) 0.017(7)
O1 0.050(6) 0.051(7) 0.053(7) 0.022(6) 0.016(6) 0.013(6)
O15 0.070(14) 0.054(14) 0.093(15) 0.023(14) 0.019(14) 0.012(13)
O23 0.067(9) 0.062(9) 0.080(10) 0.009(9) 0.012(9) 0.015(9)
O25 0.071(9) 0.059(8) 0.075(9) 0.037(8) 0.013(8) 0.017(8)
O47 0.052(6) 0.053(6) 0.064(6) 0.006(6) 0.018(6) 0.019(6)
O49 0.074(13) 0.059(13) 0.062(13) 0.024(12) -0.004(12) 0.021(11)
O53 0.057(7) 0.062(7) 0.054(7) 0.023(7) 0.027(7) 0.014(7)
O87 0.087(14) 0.120(16) 0.062(13) -0.006(14) -0.007(12) 0.020(14)
O93 0.057(7) 0.061(7) 0.064(7) 0.016(7) 0.023(7) 0.012(7)
O97 0.071(8) 0.065(8) 0.068(8) 0.035(7) 0.013(7) 0.019(7)
O99 0.079(11) 0.063(10) 0.086(11) 0.035(9) 0.013(10) 0.017(10)
O101 0.050(8) 0.059(8) 0.054(8) 0.033(7) 0.018(7) 0.000(7)
O103 0.089(9) 0.090(9) 0.079(8) 0.029(8) 0.010(8) 0.023(8)
O105 0.088(10) 0.077(10) 0.058(10) 0.037(9) 0.024(9) 0.027(9)
O109 0.056(7) 0.056(7) 0.062(7) 0.019(6) 0.021(6) 0.015(6)
O113 0.088(10) 0.058(10) 0.063(10) 0.013(9) 0.031(9) 0.047(9)
O115 0.119(19) 0.048(17) 0.075(18) 0.041(15) 0.045(17) 0.023(16)
O117 0.093(10) 0.090(10) 0.087(10) 0.041(9) 0.004(9) 0.020(9)
O119 0.059(13) 0.071(13) 0.062(13) 0.015(13) 0.021(12) 0.022(12)

loop_
_atom_type_symbol
_atom_type_description
_atom_type_scat_dispersion_real
_atom_type_scat_dispersion_imag
_atom_type_scat_source
C C 0.0033 0.0016 'International Tables Vol C Tables 4.2.6.8 and 6.1.1.4'
H H 0.0000 0.0000 'International Tables Vol C Tables 4.2.6.8 and 6.1.1.4'
Cu Cu 0.3201 1.2651 'International Tables Vol C Tables 4.2.6.8 and 6.1.1.4'
K K 0.2009 0.2494 'International Tables Vol C Tables 4.2.6.8 and 6.1.1.4'
Mn Mn 0.3368 0.7283 'International Tables Vol C Tables 4.2.6.8 and 6.1.1.4'
Na Na 0.0362 0.0249 'International Tables Vol C Tables 4.2.6.8 and 6.1.1.4'
O O 0.0106 0.0060 'International Tables Vol C Tables 4.2.6.8 and 6.1.1.4'

loop_
_geom_angle_atom_site_label_1
_geom_angle_atom_site_label_2
_geom_angle_atom_site_label_3
_geom_angle
_geom_angle_site_symmetry_1
_geom_angle_site_symmetry_3
_geom_angle_publ_flag
O4 Cu1 O12 86.9(6) . . ?
O4 Cu1 O44 89.5(7) . . ?
O4 Cu1 O50 172.5(6) . . ?
O44 Cu1 O12 166.6(6) . . ?
O44 Cu1 O50 86.1(6) . . ?
O50 Cu1 O12 98.7(5) . . ?
O32 Cu2 O38 80.9(18) . . ?
O32 Cu2 O40 86.7(15) . . ?
O38 Cu2 O40 141(5) . . ?
O48 Cu2 O32 159(5) . . ?
O48 Cu2 O38 96.7(19) . . ?
O48 Cu2 O40 82.1(12) . . ?
O74 Cu3 O68 84.8(5) . . ?
O74 Cu3 O84 97.7(4) . . ?
O76 Cu3 O68 92.7(6) . . ?
O76 Cu3 O74 175.1(6) . . ?
O76 Cu3 O84 85.2(5) . . ?
O84 Cu3 O68 174.1(5) . . ?
O8 Cu4 O16 93.1(6) . . ?
O14 Cu4 O8 83.2(6) . . ?
O14 Cu4 O16 168.2(6) . . ?
O24 Cu4 O8 177.6(5) . . ?
O24 Cu4 O14 98.6(5) . . ?
O24 Cu4 O16 85.4(5) . . ?
O56 Cu5 K5 35.2(5) . 1_445 ?
O56 Cu5 O64 95.8(6) . . ?
O56 Cu5 O72 154.2(5) . . ?
O62 Cu5 K5 109.3(4) . 1_445 ?
O62 Cu5 O56 84.5(6) . . ?
O62 Cu5 O64 178.0(6) . . ?
O62 Cu5 O72 97.5(5) . . ?
O64 Cu5 K5 71.8(5) . 1_445 ?
O64 Cu5 O72 83.1(5) . . ?
O72 Cu5 K5 122.8(4) . 1_445 ?
O20 Cu6 K2 39.4(4) . 1_556 ?
O26 Cu6 K2 123.6(4) . 1_556 ?
O26 Cu6 O20 84.4(5) . . ?
O26 Cu6 O28 177.1(6) . . ?
O26 Cu6 O36 97.3(4) . . ?
O28 Cu6 K2 54.9(4) . 1_556 ?
O28 Cu6 O20 94.2(6) . . ?
O28 Cu6 O36 84.7(5) . . ?
O36 Cu6 K2 137.7(3) . 1_556 ?
O36 Cu6 O20 163.3(5) . . ?
O80 Cu7 K4 47.5(4) . 1_455 ?
O80 Cu7 O88 93.8(6) . . ?
O80 Cu7 O96 158.7(6) . . ?
O86 Cu7 K4 129.3(4) . 1_455 ?
O86 Cu7 O80 85.4(5) . . ?
O86 Cu7 O88 175.9(6) . . ?
O86 Cu7 O96 98.2(5) . . ?
O88 Cu7 K4 48.8(4) . 1_455 ?
O88 Cu7 O96 84.0(5) . . ?
O96 Cu7 K4 132.5(3) . 1_455 ?
O32 Cu8 O38 84.7(6) . . ?
O32 Cu8 O48 158.3(14) . . ?
O38 Cu8 O48 96.6(6) . . ?
O40 Cu8 O32 93.5(7) . . ?
O40 Cu8 O38 177.6(11) . . ?
O40 Cu8 O48 84.5(6) . . ?
O60 Cu9 O52 82.6(10) . . ?
O60 Cu9 O92 160.8(6) . . ?
O92 Cu9 O52 93.1(10) . . ?
O98 Cu9 O52 171.7(11) . . ?
O98 Cu9 O60 97.8(5) . . ?
O98 Cu9 O92 83.9(5) . . ?
O111 Cu9 O60 87.7(11) . . ?
O111 Cu9 O92 94.9(10) . . ?
O111 Cu9 O98 166.8(11) . . ?
O5 Mn1 O39 76.2(4) . . ?
O5 Mn1 O81 68.8(4) . . ?
O39 Mn1 O81 126.8(4) . . ?
O41 Mn1 O5 106.2(4) . . ?
O41 Mn1 O39 162.5(4) . . ?
O41 Mn1 O77 97.3(4) . . ?
O41 Mn1 O81 68.7(4) . . ?
O75 Mn1 O5 96.8(4) . . ?
O75 Mn1 O39 69.6(4) . . ?
O75 Mn1 O41 126.3(4) . . ?
O75 Mn1 O77 107.1(3) . . ?
O75 Mn1 O81 76.1(3) . . ?
O77 Mn1 O5 126.1(4) . . ?
O77 Mn1 O39 68.6(3) . . ?
O77 Mn1 O81 163.1(4) . . ?
O33 Mn2 Mn3 37.0(3) . . ?
O41 Mn2 Mn3 96.2(3) . . ?
O41 Mn2 O33 95.0(4) . . ?
O41 Mn2 O72 170.7(5) . . ?
O41 Mn2 O74 95.5(5) . . ?
O41 Mn2 O79 89.4(5) . . ?
O72 Mn2 Mn3 92.6(3) . . ?
O72 Mn2 O33 93.8(4) . . ?
O74 Mn2 Mn3 128.8(3) . . ?
O74 Mn2 O33 92.4(5) . . ?
O74 Mn2 O72 81.1(5) . . ?
O74 Mn2 O79 169.4(5) . . ?
O79 Mn2 Mn3 41.0(3) . . ?
O79 Mn2 O33 77.8(4) . . ?
O79 Mn2 O72 95.4(5) . . ?
O33 Mn3 O63 79.7(5) . . ?
O33 Mn3 O67 104.3(5) . . ?
O33 Mn3 O71 175.9(5) . . ?
O33 Mn3 O77 96.3(5) . . ?
O33 Mn3 O79 80.4(4) . . ?
O63 Mn3 O67 97.1(5) . . ?
O63 Mn3 O77 90.7(4) . . ?
O71 Mn3 O63 101.3(5) . . ?
O71 Mn3 O67 79.6(5) . . ?
O71 Mn3 O77 79.7(4) . . ?
O71 Mn3 O79 98.4(5) . . ?
O77 Mn3 O67 159.0(5) . . ?
O79 Mn3 O63 159.8(5) . . ?
O79 Mn3 O67 90.6(4) . . ?
O79 Mn3 O77 88.5(4) . . ?
O12 Mn4 O73 93.6(5) . . ?
O12 Mn4 O120 93.8(5) . . ?
O14 Mn4 O12 80.6(5) . . ?
O14 Mn4 O73 107.8(4) . . ?
O14 Mn4 O120 94.7(5) . . ?
O19 Mn4 O12 169.8(5) . . ?
O19 Mn4 O14 94.8(5) . . ?
O19 Mn4 O73 79.1(4) . . ?
O19 Mn4 O75 89.1(5) . . ?
O19 Mn4 O120 95.7(4) . . ?
O75 Mn4 O12 96.5(5) . . ?
O75 Mn4 O14 172.7(5) . . ?
O75 Mn4 O73 79.0(4) . . ?
O75 Mn4 O120 78.8(4) . . ?
O120 Mn4 O73 157.3(4) . . ?
O75 Mn5 O81 87.5(4) . . ?
O75 Mn5 O104 92.5(4) . . ?
O75 Mn5 O112 160.2(5) . . ?
O104 Mn5 O81 159.3(5) . . ?
O110 Mn5 O75 96.9(5) . . ?
O110 Mn5 O81 79.8(4) . . ?
O110 Mn5 O104 79.6(5) . . ?
O110 Mn5 O112 101.9(5) . . ?
O110 Mn5 O120 177.3(5) . . ?
O112 Mn5 O81 90.2(4) . . ?
O112 Mn5 O104 96.5(5) . . ?
O120 Mn5 O75 81.1(4) . . ?
O120 Mn5 O81 98.2(5) . . ?
O120 Mn5 O104 102.2(5) . . ?
O120 Mn5 O112 79.9(5) . . ?
O39 Mn6 O48 96.0(5) . . ?
O39 Mn6 O50 167.6(5) . . ?
O39 Mn6 O73 80.2(4) . . ?
O39 Mn6 O75 89.6(4) . . ?
O39 Mn6 O108 78.2(4) . . ?
O48 Mn6 O73 93.2(4) . . ?
O48 Mn6 O108 94.5(5) . . ?
O50 Mn6 O48 81.7(5) . . ?
O50 Mn6 O73 112.0(5) . . ?
O50 Mn6 O108 89.8(5) . . ?
O75 Mn6 O48 170.4(5) . . ?
O75 Mn6 O50 94.4(5) . . ?
O75 Mn6 O73 80.0(4) . . ?
O75 Mn6 O108 94.3(4) . . ?
O108 Mn6 O73 157.7(4) . . ?
O41 Mn7 O37 78.8(5) . . ?
O41 Mn7 O81 90.4(4) . . ?
O41 Mn7 O84 96.6(4) . . ?
O41 Mn7 O86 172.9(5) . . ?
O41 Mn7 O122 78.9(4) . . ?
O81 Mn7 O37 79.0(4) . . ?
O81 Mn7 O84 163.8(5) . . ?
O81 Mn7 O86 93.0(4) . . ?
O81 Mn7 O122 97.1(5) . . ?
O84 Mn7 O37 88.0(5) . . ?
O84 Mn7 O122 98.6(5) . . ?
O86 Mn7 O37 108.0(4) . . ?
O86 Mn7 O84 81.8(4) . . ?
O86 Mn7 O122 94.5(5) . . ?
O122 Mn7 O37 157.3(4) . . ?
O36 Mn8 Mn3 96.0(3) . . ?
O36 Mn8 O71 95.9(4) . . ?
O38 Mn8 Mn3 130.9(4) . . ?
O38 Mn8 O36 80.4(5) . . ?
O38 Mn8 O39 95.2(5) . . ?
O38 Mn8 O71 94.4(5) . . ?
O38 Mn8 O77 172.1(5) . . ?
O39 Mn8 Mn3 96.0(3) . . ?
O39 Mn8 O36 167.2(5) . . ?
O39 Mn8 O71 96.4(4) . . ?
O39 Mn8 O77 88.9(4) . . ?
O71 Mn8 Mn3 36.9(3) . . ?
O77 Mn8 Mn3 41.6(3) . . ?
O77 Mn8 O36 97.1(4) . . ?
O77 Mn8 O71 78.4(4) . . ?
O5 Mn9 O69 159.1(5) . . ?
O9 Mn9 O5 80.0(4) . . ?
O9 Mn9 O39 97.9(5) . . ?
O9 Mn9 O69 79.4(5) . . ?
O9 Mn9 O100 101.5(5) . . ?
O39 Mn9 O5 88.5(4) . . ?
O39 Mn9 O69 91.0(5) . . ?
O39 Mn9 O100 160.2(5) . . ?
O100 Mn9 O5 90.9(5) . . ?
O100 Mn9 O69 96.5(5) . . ?
O108 Mn9 O5 97.4(5) . . ?
O108 Mn9 O9 176.7(5) . . ?
O108 Mn9 O39 80.1(4) . . ?
O108 Mn9 O69 103.1(5) . . ?
O108 Mn9 O100 80.3(5) . . ?
O19 Mn10 O24 97.4(4) . . ?
O19 Mn10 O65 77.5(4) . . ?
O19 Mn10 O73 79.5(4) . . ?
O24 Mn10 O65 98.0(5) . . ?
O24 Mn10 O73 89.9(4) . . ?
O26 Mn10 O19 167.3(5) . . ?
O26 Mn10 O24 82.0(5) . . ?
O26 Mn10 O65 90.0(5) . . ?
O26 Mn10 O73 113.2(4) . . ?
O65 Mn10 O73 156.4(4) . . ?
O77 Mn10 O19 90.6(4) . . ?
O77 Mn10 O24 166.5(5) . . ?
O77 Mn10 O26 92.5(5) . . ?
O77 Mn10 O65 94.3(4) . . ?
O77 Mn10 O73 80.9(4) . . ?
O19 Mn11 O41 89.4(4) . . ?
O19 Mn11 O116 92.4(5) . . ?
O19 Mn11 O123 160.7(5) . . ?
O65 Mn11 O19 80.2(4) . . ?
O65 Mn11 O41 97.9(5) . . ?
O65 Mn11 O116 104.7(5) . . ?
O65 Mn11 O123 80.6(5) . . ?
O116 Mn11 O41 157.3(4) . . ?
O122 Mn11 O19 98.4(5) . . ?
O122 Mn11 O41 78.4(4) . . ?
O122 Mn11 O65 176.1(5) . . ?
O122 Mn11 O116 79.0(5) . . ?
O122 Mn11 O123 100.5(5) . . ?
O123 Mn11 O41 90.9(5) . . ?
O123 Mn11 O116 94.7(5) . . ?
O5 Mn12 O9 79.0(4) . . ?
O5 Mn12 O37 80.5(4) . . ?
O5 Mn12 O60 95.3(5) . . ?
O5 Mn12 O62 173.2(5) . . ?
O9 Mn12 O37 159.2(4) . . ?
O60 Mn12 O9 94.3(5) . . ?
O60 Mn12 O37 91.1(5) . . ?
O62 Mn12 O9 95.5(5) . . ?
O62 Mn12 O37 105.1(5) . . ?
O62 Mn12 O60 81.0(5) . . ?
O79 Mn12 O5 90.0(5) . . ?
O79 Mn12 O9 96.2(4) . . ?
O79 Mn12 O37 80.3(4) . . ?
O79 Mn12 O60 169.0(5) . . ?
O79 Mn12 O62 94.6(5) . . ?
O5 Mn13 Mn5 97.4(3) . . ?
O5 Mn13 O81 90.3(5) . . ?
O5 Mn13 O96 167.6(5) . . ?
O5 Mn13 O98 94.1(5) . . ?
O5 Mn13 O110 97.0(4) . . ?
O81 Mn13 Mn5 42.5(3) . . ?
O81 Mn13 O96 95.9(5) . . ?
O81 Mn13 O98 172.7(5) . . ?
O81 Mn13 O110 79.5(4) . . ?
O96 Mn13 Mn5 94.4(4) . . ?
O96 Mn13 O110 94.7(5) . . ?
O98 Mn13 Mn5 130.9(4) . . ?
O98 Mn13 O96 80.9(5) . . ?
O98 Mn13 O110 94.2(5) . . ?
O110 Mn13 Mn5 37.1(3) . . ?
K2 K1 Na8 134.0(3) 1_455 1_465 ?
K6 K1 K2 55.2(2) 1_455 1_455 ?
K6 K1 Na8 90.0(3) 1_455 1_465 ?
O18 K1 K2 114.7(3) 1_454 1_455 ?
O18 K1 K6 96.8(3) 1_454 1_455 ?
O18 K1 Na8 33.0(3) 1_454 1_465 ?
O18 K1 O68 77.6(4) 1_454 1_554 ?
O18 K1 O94 135.1(4) 1_454 . ?
O18 K1 C16 60.6(4) 1_454 1_454 ?
O18 K1 C48 100.0(5) 1_454 1_554 ?
O18 K1 O119 52.0(11) 1_454 1_554 ?
O22 K1 K2 61.8(4) 1_454 1_455 ?
O22 K1 K6 39.7(3) 1_454 1_455 ?
O22 K1 Na8 72.2(4) 1_454 1_465 ?
O22 K1 O18 62.4(4) 1_454 1_454 ?
O22 K1 O68 90.2(4) 1_454 1_554 ?
O22 K1 O70 96.0(5) 1_454 1_554 ?
O22 K1 O90 75.2(4) 1_454 . ?
O22 K1 O94 73.2(4) 1_454 . ?
O22 K1 C16 19.9(4) 1_454 1_454 ?
O22 K1 C48 96.0(5) 1_454 1_554 ?
O22 K1 O119 113.1(11) 1_454 1_554 ?
O68 K1 K2 71.5(3) 1_554 1_455 ?
O68 K1 K6 118.1(4) 1_554 1_455 ?
O68 K1 Na8 109.2(3) 1_554 1_465 ?
O68 K1 O94 110.1(4) 1_554 . ?
O68 K1 C16 70.3(4) 1_554 1_454 ?
O68 K1 C48 23.0(4) 1_554 1_554 ?
O68 K1 O119 66.0(11) 1_554 1_554 ?
O70 K1 K2 41.8(3) 1_554 1_455 ?
O70 K1 K6 96.7(4) 1_554 1_455 ?
O70 K1 Na8 151.9(4) 1_554 1_465 ?
O70 K1 O18 119.0(4) 1_554 1_454 ?
O70 K1 O68 44.1(4) 1_554 1_554 ?
O70 K1 O90 127.7(5) 1_554 . ?
O70 K1 O94 70.2(4) 1_554 . ?
O70 K1 C16 80.7(4) 1_554 1_454 ?
O70 K1 C48 21.4(4) 1_554 1_554 ?
O70 K1 O119 103.7(11) 1_554 1_554 ?
O90 K1 K2 93.6(4) . 1_455 ?
O90 K1 K6 44.9(4) . 1_455 ?
O90 K1 Na8 75.0(4) . 1_465 ?
O90 K1 O18 102.4(5) . 1_454 ?
O90 K1 O68 162.9(5) . 1_554 ?
O90 K1 O94 57.7(4) . . ?
O90 K1 C16 94.6(4) . 1_454 ?
O90 K1 C48 148.2(5) . 1_554 ?
O90 K1 O119 127.5(11) . 1_554 ?
O94 K1 K2 40.4(3) . 1_455 ?
O94 K1 K6 39.5(3) . 1_455 ?
O94 K1 Na8 126.8(4) . 1_465 ?
O94 K1 C16 80.0(4) . 1_454 ?
O94 K1 C48 90.5(4) . 1_554 ?
O94 K1 O119 172.1(11) . 1_554 ?
C16 K1 K2 55.2(3) 1_454 1_455 ?
C16 K1 K6 55.0(3) 1_454 1_455 ?
C16 K1 Na8 81.0(4) 1_454 1_465 ?
C48 K1 K2 56.3(4) 1_554 1_455 ?
C48 K1 K6 110.3(4) 1_554 1_455 ?
C48 K1 Na8 132.1(4) 1_554 1_465 ?
C48 K1 C16 77.2(5) 1_554 1_454 ?
C48 K1 O119 84.1(11) 1_554 1_554 ?
Cu6 K2 K1 84.50(18) 1_554 1_655 ?
Cu6 K2 H11G 100.8 1_554 . ?
K1 K2 H11G 132.1 1_655 . ?
K6 K2 Cu6 89.4(2) . 1_554 ?
K6 K2 K1 53.8(2) . 1_655 ?
K6 K2 H11G 78.4 . . ?
Na5 K2 Cu6 79.4(2) . 1_554 ?
Na5 K2 K1 149.5(3) . 1_655 ?
Na5 K2 K6 150.2(4) . . ?
Na5 K2 O28 51.0(3) . 1_554 ?
Na5 K2 H11G 76.7 . . ?
O13 K2 Cu6 79.6(6) . 1_554 ?
O13 K2 K1 158.9(6) . 1_655 ?
O13 K2 K6 111.9(7) . . ?
O13 K2 Na5 39.2(7) . . ?
O13 K2 O28 61.0(6) . 1_554 ?
O20 K2 Cu6 26.7(3) 1_554 1_554 ?
O20 K2 K1 61.0(3) 1_554 1_655 ?
O20 K2 K6 65.8(3) 1_554 . ?
O20 K2 Na5 106.0(4) 1_554 . ?
O20 K2 O13 100.0(6) 1_554 . ?
O20 K2 O28 55.1(4) 1_554 1_554 ?
O20 K2 O70 78.3(5) 1_554 1_654 ?
O20 K2 O94 94.5(5) 1_554 1_655 ?
O20 K2 O107 166.8(11) 1_554 . ?
O20 K2 H11G 106.3 1_554 . ?
O27 K2 Cu6 149.8(14) . 1_554 ?
O27 K2 K1 88.4(14) . 1_655 ?
O27 K2 K6 109.8(11) . . ?
O27 K2 Na5 92.7(12) . . ?
O27 K2 O13 112.2(15) . . ?
O27 K2 O20 145.8(16) . 1_554 ?
O27 K2 O28 132.9(12) . 1_554 ?
O27 K2 O66 66.0(12) . 1_654 ?
O27 K2 O70 67.9(15) . 1_654 ?
O27 K2 O94 71.3(11) . 1_655 ?
O28 K2 Cu6 28.5(2) 1_554 1_554 ?
O28 K2 K1 108.6(3) 1_554 1_655 ?
O28 K2 K6 115.7(3) 1_554 . ?
O28 K2 H11G 94.8 1_554 . ?
O66 K2 Cu6 87.5(4) 1_654 1_554 ?
O66 K2 K1 104.6(4) 1_654 1_655 ?
O66 K2 K6 158.4(5) 1_654 . ?
O66 K2 Na5 49.4(4) 1_654 . ?
O66 K2 O13 88.6(8) 1_654 . ?
O66 K2 O20 105.0(5) 1_654 1_554 ?
O66 K2 O28 67.3(5) 1_654 1_554 ?
O66 K2 O70 64.9(5) 1_654 1_654 ?
O66 K2 O94 128.7(5) 1_654 1_655 ?
O66 K2 O107 73.3(11) 1_654 . ?
O66 K2 H11G 123.1 1_654 . ?
O70 K2 Cu6 88.4(3) 1_654 1_554 ?
O70 K2 K1 40.1(3) 1_654 1_655 ?
O70 K2 K6 93.7(4) 1_654 . ?
O70 K2 Na5 113.2(4) 1_654 . ?
O70 K2 O13 151.4(7) 1_654 . ?
O70 K2 O28 97.1(4) 1_654 1_554 ?
O70 K2 O107 89.3(12) 1_654 . ?
O70 K2 H11G 167.8 1_654 . ?
O94 K2 Cu6 121.1(4) 1_655 1_554 ?
O94 K2 K1 46.4(3) 1_655 1_655 ?
O94 K2 K6 39.0(3) 1_655 . ?
O94 K2 Na5 159.2(4) 1_655 . ?
O94 K2 O13 134.5(7) 1_655 . ?
O94 K2 O28 149.6(5) 1_655 1_554 ?
O94 K2 O70 73.8(4) 1_655 1_654 ?
O94 K2 O107 77.4(9) 1_655 . ?
O94 K2 H11G 94.5 1_655 . ?
O107 K2 K6 111.0(9) . . ?
O107 K2 Na5 83.0(9) . . ?
O107 K2 H11G 84.8 . . ?
K1 K6 K2 71.0(2) 1_655 . ?
K1 K6 H43B 136.2 1_655 . ?
K2 K6 H43B 74.0 . . ?
O22 K6 K1 47.3(4) 1_554 1_655 ?
O22 K6 K2 74.6(4) 1_554 . ?
O22 K6 H43B 98.5 1_554 . ?
O22 K6 O90 85.9(6) 1_554 1_655 ?
O22 K6 O94 95.7(5) 1_554 1_655 ?
O22 K6 C7 102.5(6) 1_554 1_655 ?
O22 K6 C16 17.6(5) 1_554 1_554 ?
O22 K6 C31 115.8(6) 1_554 1_655 ?
O42 K6 K1 136.9(5) . 1_655 ?
O42 K6 K2 106.9(5) . . ?
O42 K6 O22 175.7(6) . 1_554 ?
O42 K6 H43B 78.3 . . ?
O42 K6 O90 97.1(6) . 1_655 ?
O42 K6 O94 88.2(6) . 1_655 ?
O42 K6 C7 80.5(6) . 1_655 ?
O42 K6 C16 160.4(7) . 1_554 ?
O42 K6 C31 68.3(6) . 1_655 ?
O46 K6 K1 115.6(6) . 1_655 ?
O46 K6 K2 162.2(6) . . ?
O46 K6 O22 97.5(6) . 1_554 ?
O46 K6 O42 79.8(6) . . ?
O46 K6 H43B 91.9 . . ?
O46 K6 O90 82.5(6) . 1_655 ?
O46 K6 O94 149.4(7) . 1_655 ?
O46 K6 C7 80.8(6) . 1_655 ?
O46 K6 C16 105.8(6) . 1_554 ?
O46 K6 C31 133.4(6) . 1_655 ?
O90 K6 K1 50.3(4) 1_655 1_655 ?
O90 K6 K2 112.2(5) 1_655 . ?
O90 K6 H43B 173.3 1_655 . ?
O90 K6 C7 16.6(5) 1_655 1_655 ?
O90 K6 C16 102.3(6) 1_655 1_554 ?
O90 K6 C31 69.2(6) 1_655 1_655 ?
O94 K6 K1 57.5(4) 1_655 1_655 ?
O94 K6 K2 48.3(4) 1_655 . ?
O94 K6 H43B 113.3 1_655 . ?
O94 K6 O90 71.0(5) 1_655 1_655 ?
O94 K6 C7 69.5(5) 1_655 1_655 ?
O94 K6 C16 94.8(5) 1_655 1_554 ?
O94 K6 C31 20.9(5) 1_655 1_655 ?
C7 K6 K1 64.3(5) 1_655 1_655 ?
C7 K6 K2 116.2(4) 1_655 . ?
C7 K6 H43B 158.4 1_655 . ?
C16 K6 K1 58.1(3) 1_554 1_655 ?
C16 K6 K2 62.5(4) 1_554 . ?
C16 K6 H43B 82.7 1_554 . ?
C16 K6 C7 118.7(6) 1_554 1_655 ?
C31 K6 K1 73.3(4) 1_655 1_655 ?
C31 K6 K2 63.6(4) 1_655 . ?
C31 K6 H43B 112.8 1_655 . ?
C31 K6 C7 61.6(5) 1_655 1_655 ?
C31 K6 C16 115.7(5) 1_655 1_554 ?
Cu7 K4 Na8 120.5(2) 1_655 1_565 ?
O4 K4 Cu7 96.3(3) . 1_655 ?
O4 K4 Na8 109.3(4) . 1_565 ?
O4 K4 O17 149.2(5) . 1_665 ?
O4 K4 O21 106.1(5) . . ?
O4 K4 O45 131.5(10) . 1_565 ?
O4 K4 O58 88.8(5) . 1_665 ?
O4 K4 C40 95.3(5) . 1_665 ?
O17 K4 Cu7 108.4(3) 1_665 1_655 ?
O17 K4 Na8 74.0(4) 1_665 1_565 ?
O17 K4 O21 60.8(5) 1_665 . ?
O17 K4 O45 66.5(9) 1_665 1_565 ?
O17 K4 O58 77.4(4) 1_665 1_665 ?
O17 K4 C40 62.5(4) 1_665 1_665 ?
O21 K4 Cu7 82.7(4) . 1_655 ?
O21 K4 Na8 134.2(4) . 1_565 ?
O21 K4 O45 122.3(10) . 1_565 ?
O21 K4 O58 120.9(5) . 1_665 ?
O21 K4 C40 98.9(5) . 1_665 ?
O45 K4 Cu7 93.0(7) 1_565 1_655 ?
O45 K4 Na8 31.1(7) 1_565 1_565 ?
O45 K4 C40 75.4(8) 1_565 1_665 ?
O56 K4 Cu7 164.4(4) 1_665 1_655 ?
O56 K4 Na8 73.5(3) 1_665 1_565 ?
O56 K4 O4 84.2(4) 1_665 . ?
O56 K4 O17 67.0(4) 1_665 1_665 ?
O56 K4 O21 82.2(5) 1_665 . ?
O56 K4 O45 98.2(7) 1_665 1_565 ?
O56 K4 O58 42.0(4) 1_665 1_665 ?
O56 K4 C40 23.5(4) 1_665 1_665 ?
O58 K4 Cu7 153.4(4) 1_665 1_655 ?
O58 K4 Na8 34.6(4) 1_665 1_565 ?
O58 K4 O45 64.8(7) 1_665 1_565 ?
O58 K4 C40 22.0(4) 1_665 1_665 ?
O80 K4 Cu7 30.8(3) 1_655 1_655 ?
O80 K4 Na8 150.4(4) 1_655 1_565 ?
O80 K4 O4 77.7(4) 1_655 . ?
O80 K4 O17 115.2(5) 1_655 1_665 ?
O80 K4 O21 65.4(4) 1_655 . ?
O80 K4 O45 123.7(7) 1_655 1_565 ?
O80 K4 O56 136.0(5) 1_655 1_665 ?
O80 K4 O58 166.4(5) 1_655 1_665 ?
O80 K4 O88 60.5(4) 1_655 1_655 ?
O80 K4 C40 159.4(5) 1_655 1_665 ?
O88 K4 Cu7 31.0(3) 1_655 1_655 ?
O88 K4 Na8 90.0(4) 1_655 1_565 ?
O88 K4 O4 102.9(5) 1_655 . ?
O88 K4 O17 107.7(5) 1_655 1_665 ?
O88 K4 O21 109.5(5) 1_655 . ?
O88 K4 O45 65.8(7) 1_655 1_565 ?
O88 K4 O56 163.4(5) 1_655 1_665 ?
O88 K4 O58 122.4(5) 1_655 1_665 ?
O88 K4 C40 140.0(5) 1_655 1_665 ?
C40 K4 Cu7 167.3(4) 1_665 1_655 ?
C40 K4 Na8 50.2(4) 1_665 1_565 ?
Na5 K5 C24 109.4(6) 1_566 1_565 ?
O4 K5 Na5 88.0(6) . 1_566 ?
O4 K5 O58 88.4(6) . 1_665 ?
O4 K5 C18 138.9(8) . 1_565 ?
O4 K5 C24 161.7(8) . 1_565 ?
O4 K5 C40 97.7(7) . 1_665 ?
O6 K5 Na5 43.9(5) . 1_566 ?
O6 K5 O4 48.6(6) . . ?
O6 K5 O58 112.1(8) . 1_665 ?
O6 K5 C18 92.8(7) . 1_565 ?
O6 K5 C24 149.7(8) . 1_565 ?
O6 K5 C40 104.6(8) . 1_665 ?
O30 K5 Na5 46.3(5) 1_565 1_566 ?
O30 K5 O4 133.8(9) 1_565 . ?
O30 K5 O6 86.2(8) 1_565 . ?
O30 K5 O34 76.8(8) 1_565 1_565 ?
O30 K5 O56 92.1(9) 1_565 1_665 ?
O30 K5 O57 150.8(15) 1_565 1_565 ?
O30 K5 O58 122.4(9) 1_565 1_665 ?
O30 K5 O83 89.5(11) 1_565 . ?
O30 K5 C18 8.7(5) 1_565 1_565 ?
O30 K5 C24 64.2(7) 1_565 1_565 ?
O30 K5 C40 103.2(9) 1_565 1_665 ?
O34 K5 Na5 121.7(7) 1_565 1_566 ?
O34 K5 O4 149.2(9) 1_565 . ?
O34 K5 O6 161.6(10) 1_565 . ?
O34 K5 O56 88.2(8) 1_565 1_665 ?
O34 K5 O57 80.0(11) 1_565 1_565 ?
O34 K5 O58 72.6(7) 1_565 1_665 ?
O34 K5 O83 109.8(12) 1_565 . ?
O34 K5 C18 71.0(7) 1_565 1_565 ?
O34 K5 C24 12.5(5) 1_565 1_565 ?
O34 K5 C40 73.2(7) 1_565 1_665 ?
O56 K5 Na5 103.1(7) 1_665 1_566 ?
O56 K5 O4 92.7(7) 1_665 . ?
O56 K5 O6 85.5(8) 1_665 . ?
O56 K5 O58 40.4(5) 1_665 1_665 ?
O56 K5 C18 98.3(7) 1_665 1_565 ?
O56 K5 C24 88.9(7) 1_665 1_565 ?
O56 K5 C40 21.6(5) 1_665 1_665 ?
O57 K5 Na5 145.1(11) 1_565 1_566 ?
O57 K5 O4 70.0(11) 1_565 . ?
O57 K5 O6 118.3(12) 1_565 . ?
O57 K5 O56 104.7(12) 1_565 1_665 ?
O57 K5 O58 65.5(11) 1_565 1_665 ?
O57 K5 C18 142.1(13) 1_565 1_565 ?
O57 K5 C24 91.9(11) 1_565 1_565 ?
O57 K5 C40 86.7(11) 1_565 1_665 ?
O58 K5 Na5 143.0(7) 1_665 1_566 ?
O58 K5 C18 124.5(7) 1_665 1_565 ?
O58 K5 C24 81.0(6) 1_665 1_565 ?
O83 K5 Na5 65.6(9) . 1_566 ?
O83 K5 O4 73.4(10) . . ?
O83 K5 O6 76.6(10) . . ?
O83 K5 O56 161.8(12) . 1_665 ?
O83 K5 O57 81.8(14) . 1_565 ?
O83 K5 O58 146.6(11) . 1_665 ?
O83 K5 C18 85.5(10) . 1_565 ?
O83 K5 C24 108.1(11) . 1_565 ?
O83 K5 C40 167.3(11) . 1_665 ?
C18 K5 Na5 50.9(4) 1_565 1_566 ?
C18 K5 C24 58.5(5) 1_565 1_565 ?
C40 K5 Na5 124.1(7) 1_665 1_566 ?
C40 K5 O58 21.2(4) 1_665 1_665 ?
C40 K5 C18 106.9(7) 1_665 1_565 ?
C40 K5 C24 77.6(6) 1_665 1_565 ?
O6 Na1 Na5 42.8(6) . 1_566 ?
O6 Na1 O10 62.7(6) . . ?
O6 Na1 O64 77.1(6) . 1_665 ?
O6 Na1 C42 82.8(6) . 1_665 ?
O10 Na1 Na5 44.2(4) . 1_566 ?
O10 Na1 C42 91.4(5) . 1_665 ?
O21 Na1 Na5 138.0(7) . 1_566 ?
O21 Na1 O6 108.0(9) . . ?
O21 Na1 O10 164.2(8) . . ?
O21 Na1 O64 81.0(6) . 1_665 ?
O21 Na1 C42 100.3(6) . 1_665 ?
O64 Na1 Na5 65.0(4) 1_665 1_566 ?
O64 Na1 O10 107.7(5) 1_665 . ?
O64 Na1 C42 22.9(5) 1_665 1_665 ?
O82 Na1 Na5 122.0(5) 1_655 1_566 ?
O82 Na1 O6 90.2(6) 1_655 . ?
O82 Na1 O10 90.0(5) 1_655 . ?
O82 Na1 O21 76.8(6) 1_655 . ?
O82 Na1 O64 149.6(8) 1_655 1_665 ?
O82 Na1 C42 171.2(8) 1_655 1_665 ?
O85 Na1 Na5 111.8(11) . 1_566 ?
O85 Na1 O6 150.1(12) . . ?
O85 Na1 O10 88.0(11) . . ?
O85 Na1 O21 101.9(12) . . ?
O85 Na1 O64 109.0(11) . 1_665 ?
O85 Na1 O82 95.9(10) . 1_655 ?
O85 Na1 C42 92.8(10) . 1_665 ?
C42 Na1 Na5 55.0(4) 1_665 1_566 ?
O3 Na2 Na6 42.2(6) . 1_566 ?
O3 Na2 C34 92.7(10) . 1_666 ?
O8 Na2 Na6 146.9(6) . 1_566 ?
O8 Na2 O3 113.7(8) . . ?
O8 Na2 O118 73.6(5) . . ?
O8 Na2 C34 117.5(10) . 1_666 ?
O52 Na2 Na6 79.3(8) 1_666 1_566 ?
O52 Na2 O3 116.5(9) 1_666 . ?
O52 Na2 O8 103.7(9) 1_666 . ?
O52 Na2 O118 142.2(9) 1_666 . ?
O52 Na2 C34 23.8(10) 1_666 1_666 ?
O54 Na2 Na6 43.9(7) 1_666 1_566 ?
O54 Na2 O3 71.9(8) 1_666 . ?
O54 Na2 O8 116.4(9) 1_666 . ?
O54 Na2 O52 45.4(9) 1_666 1_666 ?
O54 Na2 O118 167.7(9) 1_666 . ?
O54 Na2 C34 23.1(9) 1_666 1_666 ?
O95 Na2 Na6 58.9(12) . 1_566 ?
O95 Na2 O3 85.7(12) . . ?
O95 Na2 O8 154.1(13) . . ?
O95 Na2 O52 80.7(11) . 1_666 ?
O95 Na2 O54 85.1(13) . 1_666 ?
O95 Na2 O118 87.2(10) . . ?
O95 Na2 C34 76.4(12) . 1_666 ?
O118 Na2 Na6 123.9(5) . 1_566 ?
O118 Na2 O3 98.0(7) . . ?
O118 Na2 C34 159.7(10) . 1_666 ?
C34 Na2 Na6 56.7(8) 1_666 1_566 ?
O87 Na2 Na6 133.2(14) 1_566 1_566 ?
O87 Na2 O3 167.2(15) 1_566 . ?
O87 Na2 O8 75.4(14) 1_566 . ?
O87 Na2 O52 67.8(13) 1_566 1_666 ?
O87 Na2 O54 113.2(13) 1_566 1_666 ?
O87 Na2 O95 83.1(18) 1_566 . ?
O87 Na2 O118 75.3(12) 1_566 . ?
O87 Na2 C34 90.7(14) 1_566 1_666 ?
O4 K3 Na5 74.8(8) . 1_566 ?
O4 K3 O6 43.6(7) . . ?
O4 K3 O30 110.6(12) . 1_565 ?
O4 K3 O58 100.4(10) . 1_665 ?
O4 K3 C1 21.8(6) . . ?
O4 K3 C24 169.5(11) . 1_565 ?
O4 K3 C40 105.5(11) . 1_665 ?
O4 K3 O115 83.4(16) . 1_565 ?
O6 K3 Na5 35.2(5) . 1_566 ?
O6 K3 C1 23.1(5) . . ?
O6 K3 C24 128.9(11) . 1_565 ?
O7 K3 O4 80.4(14) . . ?
O7 K3 O6 84.9(15) . . ?
O7 K3 C1 76.5(14) . . ?
O30 K3 Na5 36.2(5) 1_565 1_566 ?
O30 K3 O6 68.3(8) 1_565 . ?
O30 K3 C1 88.8(10) 1_565 . ?
O30 K3 C24 60.7(7) 1_565 1_565 ?
O30 K3 C40 97.2(12) 1_565 1_665 ?
O30 K3 O115 159(2) 1_565 1_565 ?
O34 K3 Na5 102.8(10) 1_565 1_566 ?
O34 K3 O4 172.9(15) 1_565 . ?
O34 K3 O6 136.0(14) 1_565 . ?
O34 K3 O7 92.5(16) 1_565 . ?
O34 K3 O30 67.8(9) 1_565 1_565 ?
O34 K3 O56 92.7(12) 1_565 1_665 ?
O34 K3 O58 86.1(11) 1_565 1_665 ?
O34 K3 C1 155.4(13) 1_565 . ?
O34 K3 C24 7.2(6) 1_565 1_565 ?
O34 K3 C40 81.6(11) 1_565 1_665 ?
O34 K3 O115 96.3(18) 1_565 1_565 ?
O56 K3 Na5 87.2(10) 1_665 1_566 ?
O56 K3 O4 93.8(11) 1_665 . ?
O56 K3 O6 76.9(10) 1_665 . ?
O56 K3 O30 80.4(11) 1_665 1_565 ?
O56 K3 O58 47.0(7) 1_665 1_665 ?
O56 K3 C1 90.3(11) 1_665 . ?
O56 K3 C24 90.4(10) 1_665 1_565 ?
O56 K3 C40 25.3(5) 1_665 1_665 ?
O56 K3 O115 115.8(17) 1_665 1_565 ?
O58 K3 Na5 134.0(12) 1_665 1_566 ?
O58 K3 O6 113.5(12) 1_665 . ?
O58 K3 O30 120.3(13) 1_665 1_565 ?
O58 K3 C1 113.2(11) 1_665 . ?
O58 K3 C24 89.5(9) 1_665 1_565 ?
O58 K3 C40 24.0(5) 1_665 1_665 ?
O58 K3 O115 70.4(15) 1_665 1_565 ?
C1 K3 Na5 53.0(6) . 1_566 ?
C1 K3 C24 148.8(11) . 1_565 ?
C24 K3 Na5 95.9(7) 1_565 1_566 ?
C40 K3 Na5 111.8(11) 1_665 1_566 ?
C40 K3 O6 100.7(12) 1_665 . ?
C40 K3 C1 109.6(12) 1_665 . ?
C40 K3 C24 82.2(9) 1_665 1_565 ?
O115 K3 O6 126.9(16) 1_565 . ?
O115 K3 C1 104.3(16) 1_565 . ?
K2 Na5 K5 150.3(5) . 1_544 ?
O6 Na5 K2 143.1(6) 1_544 . ?
O6 Na5 K5 51.6(6) 1_544 1_544 ?
O6 Na5 O10 70.4(7) 1_544 1_544 ?
O6 Na5 O28 137.5(8) 1_544 1_554 ?
O6 Na5 O30 88.0(8) 1_544 1_554 ?
O6 Na5 O66 97.7(7) 1_544 1_654 ?
O6 Na5 C18 113.1(8) 1_544 1_554 ?
O6 Na5 C42 83.8(6) 1_544 1_654 ?
O10 Na5 K2 83.9(7) 1_544 . ?
O10 Na5 K5 121.1(8) 1_544 1_544 ?
O10 Na5 O28 150.0(10) 1_544 1_554 ?
O10 Na5 O30 157.0(9) 1_544 1_554 ?
O10 Na5 C18 170.6(8) 1_544 1_554 ?
O10 Na5 C42 100.5(6) 1_544 1_654 ?
O13 Na5 K2 69.4(10) . . ?
O13 Na5 K5 125.0(10) . 1_544 ?
O13 Na5 O6 130.2(10) . 1_544 ?
O13 Na5 O10 83.1(10) . 1_544 ?
O13 Na5 O28 82.1(10) . 1_554 ?
O13 Na5 O30 118.2(10) . 1_554 ?
O13 Na5 O66 123.7(12) . 1_654 ?
O13 Na5 C18 99.9(10) . 1_554 ?
O13 Na5 C42 143.7(12) . 1_654 ?
O28 Na5 K2 66.5(5) 1_554 . ?
O28 Na5 K5 88.6(6) 1_554 1_544 ?
O28 Na5 C18 24.7(5) 1_554 1_554 ?
O28 Na5 C42 77.1(5) 1_554 1_654 ?
O30 Na5 K2 110.7(6) 1_554 . ?
O30 Na5 K5 40.5(6) 1_554 1_544 ?
O30 Na5 O28 49.7(5) 1_554 1_554 ?
O30 Na5 C18 25.0(5) 1_554 1_554 ?
O30 Na5 C42 68.0(6) 1_554 1_654 ?
O59 Na5 K2 108(2) . . ?
O66 Na5 K2 54.3(5) 1_654 . ?
O66 Na5 K5 106.8(7) 1_654 1_544 ?
O66 Na5 O10 88.6(6) 1_654 1_544 ?
O66 Na5 O28 78.2(6) 1_654 1_554 ?
O66 Na5 O30 86.2(6) 1_654 1_554 ?
O66 Na5 C18 82.3(6) 1_654 1_554 ?
O66 Na5 C42 22.6(5) 1_654 1_654 ?
C18 Na5 K2 88.8(6) 1_554 . ?
C18 Na5 K5 64.4(6) 1_554 1_544 ?
C18 Na5 C42 71.7(6) 1_554 1_654 ?
C42 Na5 K2 75.1(5) 1_654 . ?
C42 Na5 K5 84.1(6) 1_654 1_544 ?
K5 Na6 Na2 147.8(5) 1_545 1_544 ?
K5 Na6 H11B 121.3 1_545 . ?
Na2 Na6 H11B 76.4 1_544 . ?
Na8 Na6 K5 94.9(4) . 1_545 ?
Na8 Na6 Na2 67.4(3) . 1_544 ?
Na8 Na6 H11B 142.7 . . ?
O3 Na6 K5 153.5(8) 1_544 1_545 ?
O3 Na6 Na2 43.6(6) 1_544 1_544 ?
O3 Na6 Na8 66.7(6) 1_544 . ?
O3 Na6 H11B 81.3 1_544 . ?
O3 Na6 O54 70.5(8) 1_544 1_655 ?
O3 Na6 O57 118.2(12) 1_544 . ?
O3 Na6 O58 108.6(8) 1_544 1_655 ?
O34 Na6 K5 35.6(4) . 1_545 ?
O34 Na6 Na2 129.3(6) . 1_544 ?
O34 Na6 Na8 118.0(6) . . ?
O34 Na6 O3 170.9(9) . 1_544 ?
O34 Na6 H11B 91.4 . . ?
O34 Na6 O54 107.5(8) . 1_655 ?
O34 Na6 O57 70.4(10) . . ?
O34 Na6 O58 76.8(6) . 1_655 ?
O54 Na6 K5 108.5(7) 1_655 1_545 ?
O54 Na6 Na2 40.7(6) 1_655 1_544 ?
O54 Na6 Na8 40.7(6) 1_655 . ?
O54 Na6 H11B 111.7 1_655 . ?
O54 Na6 O58 58.8(7) 1_655 1_655 ?
O57 Na6 K5 39.6(10) . 1_545 ?
O57 Na6 Na2 155.0(10) . 1_544 ?
O57 Na6 Na8 90.3(10) . . ?
O57 Na6 H11B 122.7 . . ?
O57 Na6 O54 125.6(12) . 1_655 ?
O57 Na6 O58 68.5(11) . 1_655 ?
O58 Na6 K5 54.9(5) 1_655 1_545 ?
O58 Na6 Na2 98.8(5) 1_655 1_544 ?
O58 Na6 Na8 42.0(4) 1_655 . ?
O58 Na6 H11B 160.3 1_655 . ?
O31 Na7 O106 169.1(12) . 1_556 ?
O61 Na7 O31 83.7(10) . . ?
O61 Na7 O106 104.0(11) . 1_556 ?
O61 Na7 O121 94.9(16) . . ?
O121 Na7 O31 101.5(8) . . ?
O121 Na7 O106 85.7(8) . 1_556 ?
K1 Na8 K4 88.7(2) 1_645 1_545 ?
Na6 Na8 K1 141.7(4) . 1_645 ?
Na6 Na8 K4 85.9(3) . 1_545 ?
O18 Na8 K1 41.1(4) 1_544 1_645 ?
O18 Na8 K4 129.3(5) 1_544 1_545 ?
O18 Na8 Na6 126.3(6) 1_544 . ?
O18 Na8 O54 121.4(9) 1_544 1_655 ?
O18 Na8 O58 165.0(7) 1_544 1_655 ?
O18 Na8 O91 83.4(15) 1_544 . ?
O18 Na8 C10 21.7(6) 1_544 1_544 ?
O45 Na8 K1 52.6(11) . 1_645 ?
O45 Na8 K4 42.6(11) . 1_545 ?
O45 Na8 Na6 127.8(12) . . ?
O45 Na8 O18 92.5(12) . 1_544 ?
O45 Na8 O54 140.6(13) . 1_655 ?
O45 Na8 O58 84.5(12) . 1_655 ?
O45 Na8 O91 85.1(19) . . ?
O45 Na8 C10 114.1(12) . 1_544 ?
O54 Na8 K1 161.4(8) 1_655 1_645 ?
O54 Na8 K4 109.3(7) 1_655 1_545 ?
O54 Na8 Na6 48.1(7) 1_655 . ?
O54 Na8 O58 67.5(8) 1_655 1_655 ?
O54 Na8 O91 80.1(16) 1_655 . ?
O54 Na8 C10 100.7(9) 1_655 1_544 ?
O55 Na8 O45 127.9(15) 1_655 . ?
O55 Na8 O91 51.7(17) 1_655 . ?
O58 Na8 K1 131.0(6) 1_655 1_645 ?
O58 Na8 K4 43.2(5) 1_655 1_545 ?
O58 Na8 Na6 48.6(5) 1_655 . ?
O58 Na8 C10 157.2(8) 1_655 1_544 ?
O89 Na8 K1 67.4(10) . 1_645 ?
O89 Na8 K4 73.9(10) . 1_545 ?
O89 Na8 Na6 74.6(11) . . ?
O89 Na8 O18 78.5(10) . 1_544 ?
O89 Na8 O45 82.2(17) . . ?
O89 Na8 O54 121.1(14) . 1_655 ?
O89 Na8 O55 147.9(15) . 1_655 ?
O89 Na8 O58 86.5(10) . 1_655 ?
O89 Na8 O91 157.4(18) . . ?
O89 Na8 C10 83.5(10) . 1_544 ?
O91 Na8 K1 90.0(15) . 1_645 ?
O91 Na8 K4 108.3(15) . 1_545 ?
O91 Na8 Na6 127.7(15) . . ?
O91 Na8 O58 110.9(15) . 1_655 ?
O91 Na8 C10 84.8(15) . 1_544 ?
C10 Na8 K1 62.5(5) 1_544 1_645 ?
C10 Na8 K4 148.8(5) 1_544 1_545 ?
C10 Na8 Na6 108.8(6) 1_544 . ?
Na2 O3 H3A 107.6 . . ?
Na2 O3 H3B 124.2 . . ?
Na6 O3 Na2 94.2(8) 1_566 . ?
H3A O3 H3B 94.7 . . ?
Cu1 O4 K4 117.4(8) . . ?
Cu1 O4 K5 136.6(9) . . ?
Cu1 O4 K3 127.9(11) . . ?
K5 O4 K4 89.2(6) . . ?
K3 O4 K4 84.2(7) . . ?
C1 O4 Cu1 111.7(12) . . ?
C1 O4 K4 106.5(12) . . ?
C1 O4 K5 90.1(13) . . ?
C1 O4 K3 105.1(14) . . ?
Mn9 O5 Mn1 97.3(4) . . ?
Mn12 O5 Mn1 100.7(4) . . ?
Mn12 O5 Mn9 101.4(5) . . ?
Mn13 O5 Mn1 100.7(5) . . ?
Mn13 O5 Mn9 134.2(6) . . ?
Mn13 O5 Mn12 116.0(5) . . ?
Na1 O6 K5 132.0(8) . . ?
Na1 O6 K3 132.6(9) . . ?
Na5 O6 K5 84.5(7) 1_566 . ?
Na5 O6 Na1 93.2(7) 1_566 . ?
Na5 O6 K3 94.7(8) 1_566 . ?
C1 O6 K5 89.4(14) . . ?
C1 O6 Na1 124.3(14) . . ?
C1 O6 K3 81.7(14) . . ?
C1 O6 Na5 131.8(15) . 1_566 ?
Cu4 O8 Na2 90.1(6) . . ?
C8 O8 Cu4 114.9(12) . . ?
C8 O8 Na2 120.6(13) . . ?
Mn9 O9 Mn12 99.5(5) . . ?
C23 O9 Mn9 119.3(10) . . ?
C23 O9 Mn12 138.7(10) . . ?
Na5 O10 Na1 81.1(6) 1_566 . ?
C8 O10 Na1 116.5(16) . . ?
C8 O10 Na5 127.6(14) . 1_566 ?
H11A O11 H11B 104.5 . . ?
Cu1 O12 Mn4 135.7(7) . . ?
C4 O12 Cu1 109.1(10) . . ?
C4 O12 Mn4 115.1(10) . . ?
Na5 O13 K2 71.4(9) . . ?
Mn4 O14 Cu4 130.1(6) . . ?
C6 O14 Cu4 112.9(10) . . ?
C6 O14 Mn4 111.5(11) . . ?
C10 O16 Cu4 113.2(12) . . ?
C11 O17 K4 145.5(13) . 1_445 ?
Na8 O18 K1 105.9(5) 1_566 1_656 ?
C10 O18 K1 142.5(16) . 1_656 ?
C10 O18 Na8 110.3(16) . 1_566 ?
Mn4 O19 Mn1 100.6(5) . . ?
Mn4 O19 Mn10 113.6(5) . . ?
Mn4 O19 Mn11 136.3(6) . . ?
Mn10 O19 Mn1 98.9(4) . . ?
Mn10 O19 Mn11 102.3(5) . . ?
Mn11 O19 Mn1 97.5(4) . . ?
Cu6 O20 K2 113.9(6) . 1_556 ?
C16 O20 Cu6 115.3(10) . . ?
C16 O20 K2 130.6(10) . 1_556 ?
Na1 O21 K4 96.7(8) . . ?
K6 O22 K1 93.0(5) 1_556 1_656 ?
C16 O22 K1 112.9(11) . 1_656 ?
C16 O22 K6 127.8(12) . 1_556 ?
Cu4 O24 Mn10 135.6(5) . . ?
C12 O24 Cu4 110.4(10) . . ?
C12 O24 Mn10 113.6(9) . . ?
Cu6 O26 Mn10 131.6(6) . . ?
C14 O26 Cu6 112.8(9) . . ?
C14 O26 Mn10 109.9(9) . . ?
Cu6 O28 K2 96.6(6) . 1_556 ?
Cu6 O28 Na5 157.9(8) . 1_556 ?
Na5 O28 K2 62.5(5) 1_556 1_556 ?
C18 O28 Cu6 115.2(11) . . ?
C18 O28 K2 139.8(11) . 1_556 ?
C18 O28 Na5 86.7(11) . 1_556 ?
K5 O30 K3 8.3(10) 1_545 1_545 ?
K5 O30 Na5 93.2(8) 1_545 1_556 ?
Na5 O30 K3 101.5(9) 1_556 1_545 ?
C18 O30 K5 155.7(15) . 1_545 ?
C18 O30 K3 150.8(15) . 1_545 ?
C18 O30 Na5 98.5(13) . 1_556 ?
C5 O31 Na7 127.9(12) . . ?
C24 O32 Cu2 113.7(13) . . ?
C24 O32 Cu8 116.2(12) . . ?
Mn3 O33 Mn2 99.8(5) . . ?
C21 O33 Mn2 138.6(9) . . ?
C21 O33 Mn3 119.8(9) . . ?
K5 O34 Na6 104.1(7) 1_545 . ?
C24 O34 K5 143.2(15) . 1_545 ?
C24 O34 K3 160.2(17) . 1_545 ?
C24 O34 Na6 112.3(13) . . ?
Cu6 O36 Mn8 132.5(6) . . ?
C20 O36 Cu6 109.6(9) . . ?
C20 O36 Mn8 116.5(10) . . ?
Mn12 O37 Mn7 121.7(5) . . ?
C25 O37 Mn7 114.3(16) . . ?
C25 O37 Mn12 122.4(16) . . ?
Mn8 O38 Cu2 126.3(12) . . ?
Mn8 O38 Cu8 132.0(6) . . ?
C22 O38 Cu2 109.2(13) . . ?
C22 O38 Cu8 114.5(9) . . ?
C22 O38 Mn8 111.6(10) . . ?
Mn6 O39 Mn1 100.1(5) . . ?
Mn6 O39 Mn8 114.1(5) . . ?
Mn6 O39 Mn9 102.2(5) . . ?
Mn8 O39 Mn1 101.2(5) . . ?
Mn8 O39 Mn9 134.6(6) . . ?
Mn9 O39 Mn1 98.0(4) . . ?
C26 O40 Cu2 103(2) . . ?
C26 O40 Cu8 113.7(13) . . ?
Mn2 O41 Mn1 101.5(5) . . ?
Mn2 O41 Mn11 134.9(5) . . ?
Mn7 O41 Mn1 100.9(4) . . ?
Mn7 O41 Mn2 115.2(5) . . ?
Mn7 O41 Mn11 101.4(5) . . ?
Mn11 O41 Mn1 96.1(4) . . ?
C26 O42 K6 153.7(14) . . ?
H43A O43 H43B 104.5 . . ?
C32 O44 Cu1 113.5(12) . . ?
Na8 O45 K4 106.3(15) . 1_545 ?
C32 O46 K6 129.9(14) . . ?
Cu2 O48 Mn6 139.5(12) . . ?
Mn6 O48 Cu8 133.4(6) . . ?
C28 O48 Cu2 105.2(18) . . ?
C28 O48 Cu8 111.3(10) . . ?
C28 O48 Mn6 114.0(10) . . ?
Cu1 O50 Mn6 130.0(7) . . ?
C30 O50 Cu1 113.6(12) . . ?
C30 O50 Mn6 111.1(12) . . ?
Cu9 O52 Na2 147.7(16) . 1_444 ?
C34 O52 Cu9 115(3) . . ?
C34 O52 Na2 94(2) . 1_444 ?
Na2 O54 Na6 95.4(9) 1_444 1_455 ?
Na8 O54 Na2 116.2(11) 1_455 1_444 ?
Na8 O54 Na6 91.2(9) 1_455 1_455 ?
C34 O54 Na2 98(2) . 1_444 ?
C34 O54 Na6 114(3) . 1_455 ?
C34 O54 Na8 136(3) . 1_455 ?
Cu5 O56 K4 120.9(6) . 1_445 ?
Cu5 O56 K5 119.8(7) . 1_445 ?
Cu5 O56 K3 134.3(9) . 1_445 ?
K5 O56 K4 92.7(6) 1_445 1_445 ?
C40 O56 Cu5 115.0(11) . . ?
C40 O56 K4 94.4(11) . 1_445 ?
C40 O56 K5 109.5(12) . 1_445 ?
C40 O56 K3 95.1(13) . 1_445 ?
K5 O57 Na6 94.9(13) 1_545 . ?
K4 O58 K5 75.8(5) 1_445 1_445 ?
Na6 O58 K4 141.3(6) 1_455 1_445 ?
Na6 O58 K5 79.2(6) 1_455 1_445 ?
Na8 O58 K4 102.1(7) 1_455 1_445 ?
Na8 O58 K5 156.5(7) 1_455 1_445 ?
Na8 O58 K3 147.8(10) 1_455 1_445 ?
Na8 O58 Na6 89.4(7) 1_455 1_455 ?
C40 O58 K4 82.9(14) . 1_445 ?
C40 O58 K5 77.7(14) . 1_445 ?
C40 O58 K3 86.6(15) . 1_445 ?
C40 O58 Na6 120.0(15) . 1_455 ?
C40 O58 Na8 125.6(15) . 1_455 ?
Cu9 O60 Mn12 132.6(7) . . ?
C36 O60 Cu9 110.2(10) . . ?
C36 O60 Mn12 115.7(11) . . ?
Na7 O61 H10C 137.1 . . ?
Cu5 O62 Mn12 131.6(7) . . ?
C38 O62 Cu5 116.0(10) . . ?
C38 O62 Mn12 112.0(11) . . ?
C43 O63 Mn3 113.5(9) . . ?
Cu5 O64 Na1 137.4(8) . 1_445 ?
C42 O64 Cu5 114.1(10) . . ?
C42 O64 Na1 107.6(11) . 1_445 ?
Mn11 O65 Mn10 99.7(4) . . ?
C41 O65 Mn10 140.2(10) . . ?
C41 O65 Mn11 117.5(9) . . ?
Na5 O66 K2 76.3(6) 1_456 1_456 ?
C42 O66 K2 154.8(14) . 1_456 ?
C42 O66 Na5 107.7(13) . 1_456 ?
C11 O67 Mn3 111.6(11) . . ?
Cu3 O68 K1 145.5(7) . 1_556 ?
C48 O68 Cu3 114.9(11) . . ?
C48 O68 K1 89.6(10) . 1_556 ?
C47 O69 Mn9 113.4(11) . . ?
K1 O70 K2 98.1(4) 1_556 1_456 ?
C48 O70 K1 102.3(13) . 1_556 ?
C48 O70 K2 121.9(13) . 1_456 ?
Mn3 O71 Mn8 100.3(5) . . ?
C45 O71 Mn3 120.2(9) . . ?
C45 O71 Mn8 137.4(10) . . ?
Cu5 O72 Mn2 131.6(6) . . ?
C44 O72 Cu5 109.9(9) . . ?
C44 O72 Mn2 116.5(10) . . ?
Mn6 O73 Mn4 78.3(3) . . ?
Mn6 O73 Mn10 126.0(4) . . ?
Mn10 O73 Mn4 78.9(3) . . ?
C3 O73 Mn4 113.9(15) . . ?
C3 O73 Mn6 110.3(16) . . ?
C3 O73 Mn10 123.6(16) . . ?
Mn2 O74 Cu3 128.0(6) . . ?
C46 O74 Cu3 112.3(9) . . ?
C46 O74 Mn2 112.0(10) . . ?
Mn4 O75 Mn1 101.9(4) . . ?
Mn4 O75 Mn5 101.6(5) . . ?
Mn4 O75 Mn6 112.1(5) . . ?
Mn5 O75 Mn1 99.3(4) . . ?
Mn6 O75 Mn1 100.6(4) . . ?
Mn6 O75 Mn5 135.9(6) . . ?
C50 O76 Cu3 111.2(12) . . ?
Mn3 O77 Mn1 97.6(4) . . ?
Mn8 O77 Mn1 101.3(4) . . ?
Mn8 O77 Mn3 101.4(5) . . ?
Mn10 O77 Mn1 100.6(4) . . ?
Mn10 O77 Mn3 137.0(5) . . ?
Mn10 O77 Mn8 112.6(5) . . ?
Mn2 O79 Mn1 99.9(5) . . ?
Mn2 O79 Mn3 101.6(5) . . ?
Mn3 O79 Mn1 97.9(4) . . ?
Mn12 O79 Mn1 100.5(4) . . ?
Mn12 O79 Mn2 114.9(5) . . ?
Mn12 O79 Mn3 135.1(6) . . ?
Cu7 O80 K4 101.7(5) . 1_455 ?
C27 O80 Cu7 115.0(10) . . ?
C27 O80 K4 137.9(11) . 1_455 ?
Mn5 O81 Mn1 97.1(4) . . ?
Mn7 O81 Mn1 99.9(4) . . ?
Mn7 O81 Mn5 134.4(6) . . ?
Mn7 O81 Mn13 117.3(5) . . ?
Mn13 O81 Mn1 100.2(5) . . ?
Mn13 O81 Mn5 100.5(5) . . ?
C27 O82 Na1 136.1(12) . 1_455 ?
Cu3 O84 Mn7 137.8(6) . . ?
C52 O84 Cu3 110.1(8) . . ?
C52 O84 Mn7 112.0(9) . . ?
Mn7 O86 Cu7 132.5(6) . . ?
C13 O86 Cu7 111.3(8) . . ?
C13 O86 Mn7 111.2(8) . . ?
Cu7 O88 K4 100.2(6) . 1_455 ?
C7 O88 Cu7 116.4(13) . . ?
C7 O88 K4 141.6(12) . 1_455 ?
K6 O90 K1 84.9(5) 1_455 . ?
C7 O90 K1 134.5(16) . . ?
C7 O90 K6 127.4(16) . 1_455 ?
Na8 O91 H91A 111.9 . . ?
Na8 O91 H91B 110.7 . . ?
H91A O91 H91B 103.7 . . ?
C31 O92 Cu9 116.4(11) . . ?
K2 O94 K1 93.2(4) 1_455 . ?
K6 O94 K1 83.0(5) 1_455 . ?
K6 O94 K2 92.6(5) 1_455 1_455 ?
C31 O94 K1 133.9(14) . . ?
C31 O94 K2 125.4(14) . 1_455 ?
C31 O94 K6 115.3(12) . 1_455 ?
Na2 O95 H95A 109.5 . . ?
Na2 O95 H95B 111.0 . . ?
H95A O95 H95B 103.4 . . ?
Cu7 O96 Mn13 133.3(6) . . ?
C29 O96 Cu7 108.7(9) . . ?
C29 O96 Mn13 116.8(10) . . ?
Cu9 O98 Mn13 131.8(6) . . ?
C15 O98 Cu9 114.1(10) . . ?
C15 O98 Mn13 113.2(10) . . ?
C2 O100 Mn9 113.1(12) . . ?
C35 O104 Mn5 114.6(11) . . ?
C35 O106 Na7 129.8(13) . 1_554 ?
Mn9 O108 Mn6 99.2(5) . . ?
C33 O108 Mn6 139.5(12) . . ?
C33 O108 Mn9 119.4(11) . . ?
Mn5 O110 Mn13 99.9(5) . . ?
C17 O110 Mn5 120.6(10) . . ?
C17 O110 Mn13 137.1(11) . . ?
C49 O111 Cu9 112(3) . . ?
C9 O112 Mn5 114.1(10) . . ?
C39 O116 Mn11 114.3(11) . . ?
C39 O118 Na2 103.2(12) . . ?
Mn5 O120 Mn4 98.0(5) . . ?
C37 O120 Mn4 139.8(10) . . ?
C37 O120 Mn5 119.3(9) . . ?
Mn11 O122 Mn7 101.2(5) . . ?
C19 O122 Mn7 135.6(10) . . ?
C19 O122 Mn11 120.8(9) . . ?
C5 O123 Mn11 115.9(10) . . ?
O4 C1 K3 53.1(12) . . ?
O4 C1 O6 122(2) . . ?
O4 C1 C4 120.8(17) . . ?
O6 C1 K3 75.3(13) . . ?
O6 C1 C4 117(2) . . ?
C4 C1 K3 151.9(13) . . ?
O100 C2 C33 117.6(15) . . ?
O102 C2 O100 124(2) . . ?
O102 C2 C33 118(2) . . ?
O51 C3 O73 126(3) . . ?
O51 C3 H3 117.1 . . ?
O73 C3 H3 117.1 . . ?
O12 C4 C1 105.8(15) . . ?
O12 C4 H4 106.8 . . ?
O12 C4 C6 106.1(13) . . ?
C1 C4 H4 106.8 . . ?
C6 C4 C1 123.6(17) . . ?
C6 C4 H4 106.8 . . ?
O31 C5 O123 124.9(16) . . ?
O31 C5 C41 121.6(15) . . ?
O123 C5 C41 113.3(13) . . ?
O14 C6 C4 106.5(15) . . ?
O14 C6 H6 108.2 . . ?
O14 C6 C8 108.9(16) . . ?
C4 C6 H6 108.2 . . ?
C4 C6 C8 116.6(16) . . ?
C8 C6 H6 108.2 . . ?
O88 C7 K6 142.5(14) . 1_455 ?
O88 C7 O90 124.8(19) . . ?
O88 C7 C29 114.8(17) . . ?
O90 C7 K6 36.0(12) . 1_455 ?
O90 C7 C29 119.6(18) . . ?
C29 C7 K6 89.1(11) . 1_455 ?
O8 C8 C6 115.8(17) . . ?
O10 C8 O8 123.8(19) . . ?
O10 C8 C6 120(2) . . ?
O112 C9 C37 116.8(14) . . ?
O114 C9 O112 125.7(16) . . ?
O114 C9 C37 117.5(17) . . ?
O16 C10 Na8 82.4(13) . 1_566 ?
O16 C10 C12 116.6(15) . . ?
O18 C10 Na8 48.1(12) . 1_566 ?
O18 C10 O16 123(2) . . ?
O18 C10 C12 121(2) . . ?
C12 C10 Na8 150.1(12) . 1_566 ?
O17 C11 O67 122.0(17) . . ?
O17 C11 C45 119.9(17) . . ?
O67 C11 C45 117.8(15) . . ?
O24 C12 C10 108.8(15) . . ?
O24 C12 H12 109.0 . . ?
O24 C12 C14 106.3(12) . . ?
C10 C12 H12 109.0 . . ?
C14 C12 C10 114.5(15) . . ?
C14 C12 H12 109.0 . . ?
O86 C13 H13 109.1 . . ?
O86 C13 C27 108.3(12) . . ?
O86 C13 C52 102.3(12) . . ?
C27 C13 H13 109.1 . . ?
C52 C13 H13 109.1 . . ?
C52 C13 C27 118.6(12) . . ?
O26 C14 C12 103.3(13) . . ?
O26 C14 H14 109.3 . . ?
O26 C14 C16 105.9(14) . . ?
C12 C14 H14 109.3 . . ?
C12 C14 C16 119.3(13) . . ?
C16 C14 H14 109.3 . . ?
O98 C15 H15 107.8 . . ?
O98 C15 C29 102.2(13) . . ?
O98 C15 C31 110.1(15) . . ?
C29 C15 H15 107.8 . . ?
C31 C15 H15 107.8 . . ?
C31 C15 C29 120.5(13) . . ?
K6 C16 K1 66.9(3) 1_556 1_656 ?
O20 C16 K1 101.0(9) . 1_656 ?
O20 C16 K6 96.1(10) . 1_556 ?
O20 C16 O22 123.9(15) . . ?
O20 C16 C14 117.4(15) . . ?
O22 C16 K1 47.2(8) . 1_656 ?
O22 C16 K6 34.6(9) . 1_556 ?
O22 C16 C14 118.7(16) . . ?
C14 C16 K1 120.6(10) . 1_656 ?
C14 C16 K6 140.9(11) . 1_556 ?
O110 C17 H17 107.4 . . ?
O110 C17 C33 113.9(14) . . ?
O110 C17 C35 106.3(14) . . ?
C33 C17 H17 107.4 . . ?
C33 C17 C35 113.9(15) . . ?
C35 C17 H17 107.4 . . ?
Na5 C18 K5 64.7(6) 1_556 1_545 ?
O28 C18 K5 132.0(12) . 1_545 ?
O28 C18 Na5 68.6(10) . 1_556 ?
O28 C18 O30 125.0(17) . . ?
O28 C18 C20 117.0(15) . . ?
O30 C18 K5 15.6(10) . 1_545 ?
O30 C18 Na5 56.5(10) . 1_556 ?
O30 C18 C20 117.9(18) . . ?
C20 C18 K5 110.1(12) . 1_545 ?
C20 C18 Na5 174.3(13) . 1_556 ?
O122 C19 H19 107.5 . . ?
O122 C19 C37 114.0(13) . . ?
O122 C19 C39 104.9(13) . . ?
C37 C19 H19 107.5 . . ?
C37 C19 C39 115.1(14) . . ?
C39 C19 H19 107.5 . . ?
O36 C20 C18 108.8(14) . . ?
O36 C20 H20 109.1 . . ?
O36 C20 C22 105.0(13) . . ?
C18 C20 H20 109.1 . . ?
C22 C20 C18 115.6(14) . . ?
C22 C20 H20 109.1 . . ?
O33 C21 H21 106.7 . . ?
O33 C21 C41 113.7(11) . . ?
O33 C21 C43 108.0(13) . . ?
C41 C21 H21 106.7 . . ?
C41 C21 C43 114.5(12) . . ?
C43 C21 H21 106.7 . . ?
O38 C22 C20 104.9(13) . . ?
O38 C22 H22 108.1 . . ?
O38 C22 C24 108.0(13) . . ?
C20 C22 H22 108.1 . . ?
C20 C22 C24 119.1(14) . . ?
C24 C22 H22 108.1 . . ?
O9 C23 H23 107.1 . . ?
O9 C23 C45 113.4(12) . . ?
O9 C23 C47 108.2(14) . . ?
C45 C23 H23 107.1 . . ?
C47 C23 H23 107.1 . . ?
C47 C23 C45 113.5(14) . . ?
O32 C24 K5 140.7(12) . 1_545 ?
O32 C24 K3 131.5(12) . 1_545 ?
O32 C24 C22 115.1(14) . . ?
O34 C24 K5 24.2(10) . 1_545 ?
O34 C24 K3 12.7(11) . 1_545 ?
O34 C24 O32 122.7(17) . . ?
O34 C24 C22 122.3(16) . . ?
C22 C24 K5 101.7(10) . 1_545 ?
C22 C24 K3 112.5(11) . 1_545 ?
O37 C25 O29 125(3) . . ?
O37 C25 C51 121(3) . . ?
C51 C25 O29 113(3) . . ?
O40 C26 C28 118.0(17) . . ?
O42 C26 O40 122(2) . . ?
O42 C26 C28 120(2) . . ?
O80 C27 O82 126.0(15) . . ?
O80 C27 C13 116.5(15) . . ?
O82 C27 C13 117.4(16) . . ?
O48 C28 C26 108.9(17) . . ?
O48 C28 H28 109.1 . . ?
O48 C28 C30 106.1(13) . . ?
C26 C28 H28 109.1 . . ?
C26 C28 C30 114.3(17) . . ?
C30 C28 H28 109.1 . . ?
O96 C29 C7 109.6(14) . . ?
O96 C29 C15 106.5(12) . . ?
O96 C29 H29 108.6 . . ?
C7 C29 C15 114.7(16) . . ?
C7 C29 H29 108.6 . . ?
C15 C29 H29 108.6 . . ?
O50 C30 C28 102.9(14) . . ?
O50 C30 H30 110.0 . . ?
O50 C30 C32 106.5(18) . . ?
C28 C30 H30 110.0 . . ?
C32 C30 C28 117.0(15) . . ?
C32 C30 H30 110.0 . . ?
O92 C31 K6 115.7(12) . 1_455 ?
O92 C31 C15 115.1(14) . . ?
O94 C31 K6 43.9(10) . 1_455 ?
O94 C31 O92 121.6(19) . . ?
O94 C31 C15 123(2) . . ?
C15 C31 K6 111.7(12) . 1_455 ?
O44 C32 C30 116.9(18) . . ?
O46 C32 O44 128(2) . . ?
O46 C32 C30 115(2) . . ?
O108 C33 C2 107.6(15) . . ?
O108 C33 C17 113.2(15) . . ?
O108 C33 H33 107.4 . . ?
C2 C33 H33 107.4 . . ?
C17 C33 C2 113.6(14) . . ?
C17 C33 H33 107.4 . . ?
O52 C34 Na2 62(2) . 1_444 ?
O52 C34 C36 114(3) . . ?
O54 C34 Na2 59(2) . 1_444 ?
O54 C34 O52 116(4) . . ?
O54 C34 C36 129(4) . . ?
C36 C34 Na2 167(3) . 1_444 ?
O104 C35 C17 116.2(15) . . ?
O106 C35 O104 125.3(19) . . ?
O106 C35 C17 118.4(19) . . ?
O60 C36 C34 115(2) . . ?
O60 C36 H36 105.8 . . ?
O60 C36 H36A 114.5 . . ?
O60 C36 C38 105.7(14) . . ?
O60 C36 C49 99(2) . . ?
C34 C36 H36 105.8 . . ?
C34 C36 C38 117(2) . . ?
C38 C36 H36 105.8 . . ?
C38 C36 H36A 114.5 . . ?
C38 C36 C49 106.9(19) . . ?
C49 C36 H36A 114.5 . . ?
O120 C37 C9 107.3(14) . . ?
O120 C37 C19 113.5(12) . . ?
O120 C37 H37 106.9 . . ?
C9 C37 H37 106.9 . . ?
C19 C37 C9 115.0(13) . . ?
C19 C37 H37 106.9 . . ?
O62 C38 C36 106.3(13) . . ?
O62 C38 H38 108.2 . . ?
O62 C38 C40 107.5(15) . . ?
C36 C38 H38 108.2 . . ?
C36 C38 C40 118.1(15) . . ?
C40 C38 H38 108.2 . . ?
O116 C39 C19 118.3(15) . . ?
O118 C39 O116 126.4(16) . . ?
O118 C39 C19 114.9(16) . . ?
K4 C40 K5 75.2(6) 1_445 1_445 ?
O56 C40 K4 62.1(10) . 1_445 ?
O56 C40 K5 48.8(10) . 1_445 ?
O56 C40 K3 59.6(12) . 1_445 ?
O56 C40 C38 116.9(15) . . ?
O58 C40 K4 75.1(13) . 1_445 ?
O58 C40 K5 81.1(13) . 1_445 ?
O58 C40 K3 69.5(14) . 1_445 ?
O58 C40 O56 119.2(19) . . ?
O58 C40 C38 124(2) . . ?
C38 C40 K4 132.1(12) . 1_445 ?
C38 C40 K5 144.2(12) . 1_445 ?
C38 C40 K3 150.2(14) . 1_445 ?
O65 C41 C5 109.9(12) . . ?
O65 C41 C21 113.1(12) . . ?
O65 C41 H41 106.0 . . ?
C5 C41 H41 106.0 . . ?
C21 C41 C5 115.2(13) . . ?
C21 C41 H41 106.0 . . ?
Na5 C42 Na1 69.8(4) 1_456 1_445 ?
O64 C42 Na1 49.5(9) . 1_445 ?
O64 C42 Na5 90.7(10) . 1_456 ?
O64 C42 C44 115.2(14) . . ?
O66 C42 Na1 78.3(11) . 1_445 ?
O66 C42 Na5 49.6(10) . 1_456 ?
O66 C42 O64 124.6(16) . . ?
O66 C42 C44 120.2(17) . . ?
C44 C42 Na1 155.0(11) . 1_445 ?
C44 C42 Na5 134.5(11) . 1_456 ?
O2 C43 O63 123.4(15) . . ?
O2 C43 C21 119.9(15) . . ?
O63 C43 C21 116.7(13) . . ?
O72 C44 C42 111.0(14) . . ?
O72 C44 H44 107.8 . . ?
O72 C44 C46 106.0(12) . . ?
C42 C44 H44 107.8 . . ?
C42 C44 C46 116.1(14) . . ?
C46 C44 H44 107.8 . . ?
O71 C45 C11 108.6(14) . . ?
O71 C45 C23 112.6(13) . . ?
O71 C45 H45 108.2 . . ?
C11 C45 C23 111.1(13) . . ?
C11 C45 H45 108.2 . . ?
C23 C45 H45 108.2 . . ?
O74 C46 C44 105.8(13) . . ?
O74 C46 H46 108.3 . . ?
O74 C46 C48 110.2(13) . . ?
C44 C46 H46 108.3 . . ?
C48 C46 C44 115.7(13) . . ?
C48 C46 H46 108.3 . . ?
O35 C47 O69 124.3(18) . . ?
O35 C47 C23 118.4(18) . . ?
O69 C47 C23 117.2(15) . . ?
O68 C48 K1 67.4(10) . 1_556 ?
O68 C48 C46 114.2(14) . . ?
O70 C48 K1 56.3(11) . 1_556 ?
O70 C48 O68 122.4(17) . . ?
O70 C48 C46 123.4(17) . . ?
C46 C48 K1 165.4(12) . 1_556 ?
O55 C49 O111 114(5) . . ?
O55 C49 C36 130(4) . . ?
O111 C49 C36 115(3) . . ?
O76 C50 O78 125.1(17) . . ?
O76 C50 C52 118.0(14) . . ?
O78 C50 C52 116.9(16) . . ?
C25 C51 H51A 109.5 . . ?
C25 C51 H51B 109.5 . . ?
C25 C51 H51C 109.5 . . ?
H51A C51 H51B 109.5 . . ?
H51A C51 H51C 109.5 . . ?
H51B C51 H51C 109.5 . . ?
O84 C52 C13 105.0(11) . . ?
O84 C52 C50 108.5(12) . . ?
O84 C52 H52 108.1 . . ?
C13 C52 C50 118.6(14) . . ?
C13 C52 H52 108.1 . . ?
C50 C52 H52 108.1 . . ?
H23A O23 H23B 107.8 . . ?
H25A O25 H25B 108.7 . . ?
H47A O47 H47B 108.4 . . ?
O15 O49 H49A 77.3 1_545 . ?
O15 O49 H49 82.1 1_545 . ?
H49A O49 H49 111.2 . . ?
H97A O97 H97B 108.7 . . ?
H99A O99 H99B 108.5 . . ?
H10A O103 H10B 104.5 . . ?
H10C O105 H10D 104.5 . . ?
H11C O113 H11D 104.5 . . ?
K3 O115 H11E 113.8 1_545 . ?
K3 O115 H11F 115.4 1_545 . ?
H11E O115 H11F 99.0 . . ?
H11G O117 H11H 104.5 . . ?
K1 O119 H11I 112.7 1_556 . ?
K1 O119 H11J 112.4 1_556 . ?
H11I O119 H11J 101.2 . . ?

loop_
_geom_bond_atom_site_label_1
_geom_bond_atom_site_label_2
_geom_bond_distance
_geom_bond_site_symmetry_2
_geom_bond_publ_flag
Cu1 O4 1.869(15) . ?
Cu1 O12 1.914(13) . ?
Cu1 O44 1.877(14) . ?
Cu1 O50 1.879(13) . ?
Cu2 O32 1.97(3) . ?
Cu2 O38 1.98(5) . ?
Cu2 O40 2.06(3) . ?
Cu2 O48 1.87(2) . ?
Cu3 O68 1.925(12) . ?
Cu3 O74 1.908(11) . ?
Cu3 O76 1.906(13) . ?
Cu3 O84 1.919(11) . ?
Cu4 O8 1.917(13) . ?
Cu4 O14 1.913(12) . ?
Cu4 O16 1.928(15) . ?
Cu4 O24 1.906(11) . ?
Cu5 K5 3.92(2) 1_445 ?
Cu5 O56 1.906(13) . ?
Cu5 O62 1.894(13) . ?
Cu5 O64 1.921(13) . ?
Cu5 O72 1.929(12) . ?
Cu6 K2 3.939(7) 1_556 ?
Cu6 O20 1.933(13) . ?
Cu6 O26 1.887(11) . ?
Cu6 O28 1.892(13) . ?
Cu6 O36 1.930(11) . ?
Cu7 K4 3.651(5) 1_455 ?
Cu7 O80 1.910(12) . ?
Cu7 O86 1.909(11) . ?
Cu7 O88 1.913(14) . ?
Cu7 O96 1.920(12) . ?
Cu8 O32 1.901(15) . ?
Cu8 O38 1.903(13) . ?
Cu8 O40 1.897(17) . ?
Cu8 O48 1.949(14) . ?
Cu9 O52 2.00(3) . ?
Cu9 O60 1.905(12) . ?
Cu9 O92 1.908(12) . ?
Cu9 O98 1.879(13) . ?
Cu9 O111 1.87(3) . ?
Mn1 O5 2.349(11) . ?
Mn1 O39 2.354(10) . ?
Mn1 O41 2.336(11) . ?
Mn1 O75 2.325(10) . ?
Mn1 O77 2.345(9) . ?
Mn1 O81 2.359(9) . ?
Mn2 Mn3 3.077(3) . ?
Mn2 O33 2.139(10) . ?
Mn2 O41 1.882(10) . ?
Mn2 O72 1.935(11) . ?
Mn2 O74 1.897(11) . ?
Mn2 O79 1.907(11) . ?
Mn3 O33 1.879(11) . ?
Mn3 O63 2.075(11) . ?
Mn3 O67 2.126(12) . ?
Mn3 O71 1.882(11) . ?
Mn3 O77 2.087(10) . ?
Mn3 O79 2.063(10) . ?
Mn4 O12 1.938(12) . ?
Mn4 O14 1.912(13) . ?
Mn4 O19 1.875(10) . ?
Mn4 O73 2.512(11) . ?
Mn4 O75 1.886(11) . ?
Mn4 O120 2.162(11) . ?
Mn5 O75 2.068(10) . ?
Mn5 O81 2.106(10) . ?
Mn5 O104 2.077(13) . ?
Mn5 O110 1.879(12) . ?
Mn5 O112 2.071(13) . ?
Mn5 O120 1.894(12) . ?
Mn6 O39 1.886(11) . ?
Mn6 O48 1.942(11) . ?
Mn6 O50 1.909(11) . ?
Mn6 O73 2.464(12) . ?
Mn6 O75 1.903(11) . ?
Mn6 O108 2.143(12) . ?
Mn7 O37 2.651(13) . ?
Mn7 O41 1.863(10) . ?
Mn7 O81 1.870(11) . ?
Mn7 O84 1.943(10) . ?
Mn7 O86 1.887(10) . ?
Mn7 O122 2.117(11) . ?
Mn8 O36 1.954(10) . ?
Mn8 O38 1.888(11) . ?
Mn8 O39 1.889(10) . ?
Mn8 O71 2.129(11) . ?
Mn8 O77 1.894(10) . ?
Mn9 O5 2.096(10) . ?
Mn9 O9 1.895(11) . ?
Mn9 O39 2.065(11) . ?
Mn9 O69 2.120(13) . ?
Mn9 O100 2.084(13) . ?
Mn9 O108 1.891(12) . ?
Mn10 O19 1.911(10) . ?
Mn10 O24 1.951(11) . ?
Mn10 O26 1.908(10) . ?
Mn10 O65 2.130(11) . ?
Mn10 O73 2.474(12) . ?
Mn10 O77 1.886(11) . ?
Mn11 O19 2.038(10) . ?
Mn11 O41 2.125(11) . ?
Mn11 O65 1.891(11) . ?
Mn11 O116 2.104(13) . ?
Mn11 O122 1.877(11) . ?
Mn11 O123 2.046(13) . ?
Mn12 O5 1.886(11) . ?
Mn12 O9 2.141(11) . ?
Mn12 O37 2.500(13) . ?
Mn12 O60 1.951(11) . ?
Mn12 O62 1.900(12) . ?
Mn12 O79 1.879(11) . ?
Mn13 O5 1.873(10) . ?
Mn13 O81 1.877(11) . ?
Mn13 O96 1.930(11) . ?
Mn13 O98 1.906(12) . ?
Mn13 O110 2.121(11) . ?
K1 K2 4.303(12) 1_455 ?
K1 K6 3.674(11) 1_455 ?
K1 Na8 4.345(13) 1_465 ?
K1 O18 2.970(17) 1_454 ?
K1 O22 2.702(15) 1_454 ?
K1 O68 3.038(14) 1_554 ?
K1 O70 2.801(15) 1_554 ?
K1 O90 2.836(18) . ?
K1 O94 3.121(16) . ?
K1 C16 3.391(15) 1_454 ?
K1 C48 3.29(2) 1_554 ?
K1 O119 3.38(7) 1_554 ?
K2 K6 3.737(12) . ?
K2 Na5 3.14(2) . ?
K2 O13 3.10(3) . ?
K2 O20 2.737(14) 1_554 ?
K2 O27 2.36(5) . ?
K2 O28 3.242(15) 1_554 ?
K2 O66 2.622(17) 1_654 ?
K2 O70 2.896(16) 1_654 ?
K2 O94 2.795(15) 1_655 ?
K2 O107 2.95(6) . ?
K2 H11G 2.9795 . ?
K6 O22 2.351(15) 1_554 ?
K6 O42 2.309(16) . ?
K6 H43B 2.0874 . ?
K6 O46 2.245(18) . ?
K6 O90 2.603(19) 1_655 ?
K6 O94 2.355(15) 1_655 ?
K6 C7 3.52(2) 1_655 ?
K6 C16 3.272(17) 1_554 ?
K6 C31 3.072(19) 1_655 ?
K4 Na8 4.432(13) 1_565 ?
K4 O4 2.897(15) . ?
K4 O17 3.041(14) 1_665 ?
K4 O21 3.10(3) . ?
K4 O45 3.12(5) 1_565 ?
K4 O56 2.828(14) 1_665 ?
K4 O58 3.11(2) 1_665 ?
K4 O80 2.749(13) 1_655 ?
K4 O88 2.791(15) 1_655 ?
K4 C40 3.19(2) 1_665 ?
K5 Na5 3.43(2) 1_566 ?
K5 O4 2.70(2) . ?
K5 O6 2.70(2) . ?
K5 O30 2.23(2) 1_565 ?
K5 O34 2.38(2) 1_565 ?
K5 O56 2.60(2) 1_665 ?
K5 O57 2.53(5) 1_565 ?
K5 O58 3.30(2) 1_665 ?
K5 O83 2.49(3) . ?
K5 C18 3.42(2) 1_565 ?
K5 C24 3.47(3) 1_565 ?
K5 C40 3.26(3) 1_665 ?
Na1 Na5 3.511(14) 1_566 ?
Na1 O6 2.443(19) . ?
Na1 O10 2.90(2) . ?
Na1 O21 2.43(2) . ?
Na1 O64 2.448(15) 1_665 ?
Na1 O82 2.366(15) 1_655 ?
Na1 O85 2.26(4) . ?
Na1 C42 3.071(19) 1_665 ?
Na2 Na6 4.120(17) 1_566 ?
Na2 O3 2.85(3) . ?
Na2 O8 2.81(2) . ?
Na2 O52 2.76(3) 1_666 ?
Na2 O54 2.70(3) 1_666 ?
Na2 O95 2.61(4) . ?
Na2 O118 2.848(18) . ?
Na2 C34 3.11(4) 1_666 ?
Na2 O87 1.96(6) 1_566 ?
K3 Na5 4.13(4) 1_566 ?
K3 O4 2.69(3) . ?
K3 O6 3.18(4) . ?
K3 O7 2.48(6) . ?
K3 O30 2.84(3) 1_565 ?
K3 O34 2.22(3) 1_565 ?
K3 O56 2.57(4) 1_665 ?
K3 O58 2.78(3) 1_665 ?
K3 C1 3.25(4) . ?
K3 C24 3.43(3) 1_565 ?
K3 C40 2.97(4) 1_665 ?
K3 O115 2.94(8) 1_565 ?
Na5 O6 2.39(3) 1_544 ?
Na5 O10 2.477(19) 1_544 ?
Na5 O13 2.09(4) . ?
Na5 O28 2.750(16) 1_554 ?
Na5 O30 2.49(2) 1_554 ?
Na5 O59 2.17(6) . ?
Na5 O66 2.451(19) 1_654 ?
Na5 C18 2.948(19) 1_554 ?
Na5 C42 3.064(18) 1_654 ?
Na6 Na8 3.851(19) . ?
Na6 O3 2.78(3) 1_544 ?
Na6 H11B 1.9252 . ?
Na6 O34 2.64(2) . ?
Na6 O54 2.87(3) 1_655 ?
Na6 O57 2.83(4) . ?
Na6 O58 2.89(2) 1_655 ?
Na7 O31 2.389(19) . ?
Na7 O61 1.86(4) . ?
Na7 O106 2.472(19) 1_556 ?
Na7 O121 2.11(3) . ?
Na8 O18 2.459(19) 1_544 ?
Na8 O45 2.39(4) . ?
Na8 O54 2.51(3) 1_655 ?
Na8 O55 2.34(4) 1_655 ?
Na8 O58 2.58(2) 1_655 ?
Na8 O89 2.33(3) . ?
Na8 O91 2.55(7) . ?
Na8 C10 3.10(2) 1_544 ?
O2 C43 1.248(19) . ?
O3 H3A 1.0857 . ?
O3 H3B 1.0711 . ?
O4 C1 1.25(3) . ?
O6 C1 1.29(3) . ?
O8 C8 1.27(3) . ?
O9 C23 1.429(17) . ?
O10 C8 1.24(2) . ?
O11 H11A 0.8501 . ?
O11 H11B 0.8498 . ?
O12 C4 1.45(2) . ?
O14 C6 1.40(2) . ?
O16 C10 1.27(3) . ?
O17 C11 1.26(2) . ?
O18 C10 1.22(2) . ?
O20 C16 1.23(2) . ?
O22 C16 1.25(2) . ?
O24 C12 1.440(18) . ?
O26 C14 1.47(2) . ?
O28 C18 1.23(2) . ?
O29 C25 1.32(4) . ?
O30 C18 1.26(2) . ?
O31 C5 1.19(2) . ?
O32 C24 1.31(2) . ?
O33 C21 1.396(17) . ?
O34 C24 1.26(2) . ?
O35 C47 1.22(2) . ?
O36 C20 1.422(19) . ?
O37 C25 1.30(3) . ?
O38 C22 1.445(18) . ?
O40 C26 1.31(3) . ?
O42 C26 1.23(2) . ?
O43 H43A 0.8501 . ?
O43 H43B 0.8500 . ?
O44 C32 1.30(3) . ?
O46 C32 1.30(3) . ?
O48 C28 1.44(2) . ?
O50 C30 1.44(2) . ?
O51 C3 1.28(4) . ?
O52 C34 1.26(5) . ?
O54 C34 1.23(5) . ?
O55 C49 1.19(5) . ?
O56 C40 1.27(2) . ?
O58 C40 1.21(2) . ?
O60 C36 1.42(2) . ?
O61 H10C 1.1714 . ?
O62 C38 1.40(2) . ?
O63 C43 1.28(2) . ?
O64 C42 1.26(2) . ?
O65 C41 1.417(18) . ?
O66 C42 1.24(2) . ?
O67 C11 1.30(2) . ?
O68 C48 1.29(2) . ?
O69 C47 1.27(2) . ?
O70 C48 1.23(2) . ?
O71 C45 1.422(19) . ?
O72 C44 1.40(2) . ?
O73 C3 1.28(3) . ?
O74 C46 1.396(18) . ?
O76 C50 1.28(2) . ?
O78 C50 1.28(2) . ?
O80 C27 1.24(2) . ?
O82 C27 1.25(2) . ?
O84 C52 1.429(17) . ?
O86 C13 1.433(18) . ?
O88 C7 1.22(2) . ?
O90 C7 1.27(2) . ?
O91 H91A 0.8685 . ?
O91 H91B 0.8686 . ?
O92 C31 1.29(2) . ?
O94 C31 1.21(2) . ?
O95 H95A 0.8766 . ?
O95 H95B 0.8775 . ?
O96 C29 1.43(2) . ?
O98 C15 1.437(19) . ?
O100 C2 1.26(3) . ?
O102 C2 1.23(2) . ?
O104 C35 1.26(2) . ?
O106 C35 1.23(2) . ?
O108 C33 1.398(19) . ?
O110 C17 1.41(2) . ?
O111 C49 1.27(6) . ?
O112 C9 1.30(2) . ?
O114 C9 1.25(2) . ?
O116 C39 1.25(2) . ?
O118 C39 1.24(2) . ?
O120 C37 1.44(2) . ?
O122 C19 1.457(19) . ?
O123 C5 1.30(2) . ?
C1 C4 1.51(3) . ?
C2 C33 1.55(3) . ?
C3 H3 0.9300 . ?
C4 H4 0.9800 . ?
C4 C6 1.49(3) . ?
C5 C41 1.55(2) . ?
C6 H6 0.9800 . ?
C6 C8 1.52(3) . ?
C7 C29 1.51(3) . ?
C9 C37 1.52(2) . ?
C10 C12 1.55(3) . ?
C11 C45 1.51(2) . ?
C12 H12 0.9800 . ?
C12 C14 1.51(2) . ?
C13 H13 0.9800 . ?
C13 C27 1.54(2) . ?
C13 C52 1.50(2) . ?
C14 H14 0.9800 . ?
C14 C16 1.54(2) . ?
C15 H15 0.9800 . ?
C15 C29 1.59(2) . ?
C15 C31 1.48(3) . ?
C17 H17 0.9800 . ?
C17 C33 1.53(3) . ?
C17 C35 1.57(3) . ?
C18 C20 1.53(2) . ?
C19 H19 0.9800 . ?
C19 C37 1.50(2) . ?
C19 C39 1.55(2) . ?
C20 H20 0.9800 . ?
C20 C22 1.52(3) . ?
C21 H21 0.9800 . ?
C21 C41 1.52(2) . ?
C21 C43 1.52(2) . ?
C22 H22 0.9800 . ?
C22 C24 1.54(2) . ?
C23 H23 0.9800 . ?
C23 C45 1.55(2) . ?
C23 C47 1.54(2) . ?
C25 C51 1.31(5) . ?
C26 C28 1.49(3) . ?
C28 H28 0.9800 . ?
C28 C30 1.53(2) . ?
C29 H29 0.9800 . ?
C30 H30 0.9800 . ?
C30 C32 1.52(3) . ?
C33 H33 0.9800 . ?
C34 C36 1.44(5) . ?
C36 H36 0.9800 . ?
C36 H36A 0.9800 . ?
C36 C38 1.54(3) . ?
C36 C49 1.74(5) . ?
C37 H37 0.9800 . ?
C38 H38 0.9800 . ?
C38 C40 1.55(3) . ?
C41 H41 0.9800 . ?
C42 C44 1.51(2) . ?
C44 H44 0.9800 . ?
C44 C46 1.55(2) . ?
C45 H45 0.9800 . ?
C46 H46 0.9800 . ?
C46 C48 1.54(2) . ?
C50 C52 1.53(2) . ?
C51 H51A 0.9600 . ?
C51 H51B 0.9600 . ?
C51 H51C 0.9600 . ?
C52 H52 0.9800 . ?
O1 H1 0.8500 . ?
O15 O49 1.03(7) 1_565 ?
O23 H23A 0.8498 . ?
O23 H23B 0.8492 . ?
O25 H25A 0.8501 . ?
O25 H25B 0.8502 . ?
O47 H47A 0.8497 . ?
O47 H47B 0.8504 . ?
O49 H49A 0.8375 . ?
O49 H49 0.8374 . ?
O93 H93 0.8498 . ?
O97 H97A 0.8493 . ?
O97 H97B 0.8496 . ?
O99 H99A 0.8507 . ?
O99 H99B 0.8500 . ?
O101 H101 0.8497 . ?
O103 H10A 0.8501 . ?
O103 H10B 0.8500 . ?
O105 H10C 0.8500 . ?
O105 H10D 0.8500 . ?
O113 H11C 0.8500 . ?
O113 H11D 0.8499 . ?
O115 H11E 0.9867 . ?
O115 H11F 0.9876 . ?
O117 H11G 0.8501 . ?
O117 H11H 0.8499 . ?
O119 H11I 0.9604 . ?
O119 H11J 0.9600 . ?

loop_
_geom_hbond_atom_site_label_D
_geom_hbond_atom_site_label_H
_geom_hbond_atom_site_label_A
_geom_hbond_distance_DH
_geom_hbond_distance_HA
_geom_hbond_distance_DA
_geom_hbond_angle_DHA
_geom_hbond_site_symmetry_A
_geom_hbond_publ_flag
C4 H4 O78 0.98 2.54 3.37(2) 142.5 1_655 yes
C4 H4 O82 0.98 2.62 3.37(2) 133.9 1_655 yes
C12 H12 O76 0.98 2.51 3.20(2) 126.9 1_655 yes
C14 H14 O65 0.98 2.64 3.170(19) 114.2 . yes
C15 H15 O110 0.98 2.68 3.22(2) 115.2 . yes
C23 H23 O91 0.98 2.81 3.66(6) 144.6 1_455 yes
C29 H29 O42 0.98 2.62 3.39(2) 134.8 1_455 yes
C30 H30 O108 0.98 2.61 3.13(2) 113.4 . yes
C45 H45 O25 0.98 2.54 3.31(4) 135.7 1_545 yes
O23 H23A O114 0.85 2.03 2.82(4) 152.7 . yes
O23 H23B O49 0.85 1.87 2.68(5) 158.8 1_565 yes
O25 H25A O97 0.85 2.06 2.89(6) 164.1 . yes
O25 H25B O49 0.85 2.01 2.83(6) 163.5 1_565 yes
O47 H47A O123 0.85 1.94 2.78(3) 172.2 . yes
O47 H47B O93 0.85 2.07 2.91(4) 165.8 . yes
O49 H49A O114 0.84 2.50 3.31(4) 163.2 1_545 yes
O49 H49 O63 0.84 2.08 2.89(3) 162.0 . yes
O93 H93 O76 0.85 1.93 2.78(4) 176.5 . yes
O97 H97A O112 0.85 2.11 2.95(3) 168.6 . yes
O97 H97B O17 0.85 2.13 2.96(4) 167.5 1_565 yes
O99 H99A O35 0.85 1.97 2.82(4) 178.3 1_565 yes
O99 H99B O97 0.85 1.93 2.77(5) 175.1 . yes

loop_
_geom_torsion_atom_site_label_1
_geom_torsion_atom_site_label_2
_geom_torsion_atom_site_label_3
_geom_torsion_atom_site_label_4
_geom_torsion
_geom_torsion_site_symmetry_1
_geom_torsion_site_symmetry_2
_geom_torsion_site_symmetry_3
_geom_torsion_site_symmetry_4
_geom_torsion_publ_flag
Cu1 O4 C1 K3 -142.3(16) . . . . ?
Cu1 O4 C1 O6 -173.7(16) . . . . ?
Cu1 O4 C1 C4 4(2) . . . . ?
Cu1 O12 C4 C1 24.4(15) . . . . ?
Cu1 O12 C4 C6 157.3(11) . . . . ?
Cu1 O44 C32 O46 161.0(17) . . . . ?
Cu1 O44 C32 C30 -14(2) . . . . ?
Cu1 O50 C30 C28 106.6(15) . . . . ?
Cu1 O50 C30 C32 -17.0(16) . . . . ?
Cu2 O32 C24 K3 -155(3) . . . 1_545 ?
Cu2 O32 C24 O34 -166(3) . . . . ?
Cu2 O32 C24 C22 13(4) . . . . ?
Cu2 O38 C22 C20 95(3) . . . . ?
Cu2 O38 C22 C24 -33(3) . . . . ?
Cu2 O40 C26 O42 154(3) . . . . ?
Cu2 O40 C26 C28 -23(3) . . . . ?
Cu2 O48 C28 C26 40(3) . . . . ?
Cu2 O48 C28 C30 163(3) . . . . ?
Cu3 O68 C48 K1 154.8(11) . . . 1_556 ?
Cu3 O68 C48 O70 167.6(15) . . . . ?
Cu3 O68 C48 C46 -9(2) . . . . ?
Cu3 O74 C46 C44 105.4(11) . . . . ?
Cu3 O74 C46 C48 -20.3(15) . . . . ?
Cu3 O76 C50 O78 161.9(16) . . . . ?
Cu3 O76 C50 C52 -17(2) . . . . ?
Cu3 O84 C52 C13 146.8(10) . . . . ?
Cu3 O84 C52 C50 19.1(15) . . . . ?
Cu4 O8 C8 O10 -175.5(18) . . . . ?
Cu4 O8 C8 C6 9(2) . . . . ?
Cu4 O14 C6 C4 107.6(13) . . . . ?
Cu4 O14 C6 C8 -19.0(18) . . . . ?
Cu4 O16 C10 Na8 -163.4(9) . . . 1_566 ?
Cu4 O16 C10 O18 169.2(17) . . . . ?
Cu4 O16 C10 C12 -8(2) . . . . ?
Cu4 O24 C12 C10 22.3(15) . . . . ?
Cu4 O24 C12 C14 146.0(12) . . . . ?
Cu5 O56 C40 K4 127.2(11) . . . 1_445 ?
Cu5 O56 C40 K5 -138.4(14) . . . 1_445 ?
Cu5 O56 C40 K3 -144.6(13) . . . 1_445 ?
Cu5 O56 C40 O58 178.1(16) . . . . ?
Cu5 O56 C40 C38 2(2) . . . . ?
Cu5 O62 C38 C36 126.8(13) . . . . ?
Cu5 O62 C38 C40 -0.5(17) . . . . ?
Cu5 O64 C42 Na1 -171.1(14) . . . 1_445 ?
Cu5 O64 C42 Na5 126.6(8) . . . 1_456 ?
Cu5 O64 C42 O66 165.4(16) . . . . ?
Cu5 O64 C42 C44 -14.7(19) . . . . ?
Cu5 O72 C44 C42 21.3(15) . . . . ?
Cu5 O72 C44 C46 148.2(9) . . . . ?
Cu6 O20 C16 K1 -143.5(7) . . . 1_656 ?
Cu6 O20 C16 K6 148.9(7) . . . 1_556 ?
Cu6 O20 C16 O22 171.2(13) . . . . ?
Cu6 O20 C16 C14 -10.3(19) . . . . ?
Cu6 O26 C14 C12 105.4(12) . . . . ?
Cu6 O26 C14 C16 -20.8(14) . . . . ?
Cu6 O28 C18 K5 -168.9(10) . . . 1_545 ?
Cu6 O28 C18 Na5 177.3(12) . . . 1_556 ?
Cu6 O28 C18 O30 173.3(17) . . . . ?
Cu6 O28 C18 C20 -1(2) . . . . ?
Cu6 O36 C20 C18 22.1(16) . . . . ?
Cu6 O36 C20 C22 146.4(10) . . . . ?
Cu7 O80 C27 O82 171.5(13) . . . . ?
Cu7 O80 C27 C13 -11.3(18) . . . . ?
Cu7 O86 C13 C27 -18.3(14) . . . . ?
Cu7 O86 C13 C52 107.7(10) . . . . ?
Cu7 O88 C7 K6 132.0(19) . . . 1_455 ?
Cu7 O88 C7 O90 177(2) . . . . ?
Cu7 O88 C7 C29 7(3) . . . . ?
Cu7 O96 C29 C7 27.0(17) . . . . ?
Cu7 O96 C29 C15 151.7(11) . . . . ?
Cu8 O32 C24 K5 -167.2(16) . . . 1_545 ?
Cu8 O32 C24 O34 170.7(18) . . . . ?
Cu8 O32 C24 C22 -10(2) . . . . ?
Cu8 O38 C22 C20 116.4(13) . . . . ?
Cu8 O38 C22 C24 -11.6(18) . . . . ?
Cu8 O40 C26 O42 171.8(18) . . . . ?
Cu8 O40 C26 C28 -5(2) . . . . ?
Cu8 O48 C28 C26 18.3(19) . . . . ?
Cu8 O48 C28 C30 141.8(15) . . . . ?
Cu9 O52 C34 Na2 165(3) . . . 1_444 ?
Cu9 O52 C34 O54 -168(3) . . . . ?
Cu9 O52 C34 C36 -1(5) . . . . ?
Cu9 O60 C36 C34 18(3) . . . . ?
Cu9 O60 C36 C38 149.4(12) . . . . ?
Cu9 O60 C36 C49 38.7(19) . . . . ?
Cu9 O92 C31 K6 -134.9(8) . . . 1_455 ?
Cu9 O92 C31 O94 175.1(14) . . . . ?
Cu9 O92 C31 C15 -2(2) . . . . ?
Cu9 O98 C15 C29 122.1(11) . . . . ?
Cu9 O98 C15 C31 -7.2(17) . . . . ?
Cu9 O111 C49 O55 -165(3) . . . . ?
Cu9 O111 C49 C36 7(5) . . . . ?
Mn2 O33 C21 C41 -47.6(18) . . . . ?
Mn2 O33 C21 C43 -175.7(10) . . . . ?
Mn2 O72 C44 C42 -144.4(11) . . . . ?
Mn2 O72 C44 C46 -17.5(14) . . . . ?
Mn2 O74 C46 C44 -46.7(12) . . . . ?
Mn2 O74 C46 C48 -172.3(11) . . . . ?
Mn3 Mn2 O41 Mn1 40.6(4) . . . . ?
Mn3 Mn2 O41 Mn7 148.6(5) . . . . ?
Mn3 Mn2 O41 Mn11 -70.3(7) . . . . ?
Mn3 Mn2 O74 Cu3 157.8(5) . . . . ?
Mn3 Mn2 O74 C46 -55.6(11) . . . . ?
Mn3 Mn8 O38 Cu2 164(3) . . . . ?
Mn3 Mn8 O38 Cu8 138.0(11) . . . . ?
Mn3 Mn8 O38 C22 -59.0(11) . . . . ?
Mn3 Mn8 O39 Mn1 41.0(4) . . . . ?
Mn3 Mn8 O39 Mn6 147.6(5) . . . . ?
Mn3 Mn8 O39 Mn9 -72.3(7) . . . . ?
Mn3 Mn8 O77 Mn1 -100.3(5) . . . . ?
Mn3 Mn8 O77 Mn10 153.1(7) . . . . ?
Mn3 O33 C21 C41 113.6(12) . . . . ?
Mn3 O33 C21 C43 -14.6(14) . . . . ?
Mn3 O63 C43 O2 -173.9(12) . . . . ?
Mn3 O63 C43 C21 6.5(16) . . . . ?
Mn3 O67 C11 O17 -175.6(14) . . . . ?
Mn3 O67 C11 C45 10.4(18) . . . . ?
Mn3 O71 C45 C11 -11.6(16) . . . . ?
Mn3 O71 C45 C23 111.7(12) . . . . ?
Mn4 O12 C4 C1 -152.3(12) . . . . ?
Mn4 O12 C4 C6 -19.4(15) . . . . ?
Mn4 O14 C6 C4 -48.8(15) . . . . ?
Mn4 O14 C6 C8 -175.4(12) . . . . ?
Mn4 O73 C3 O51 -58(4) . . . . ?
Mn4 O120 C37 C9 -171.4(11) . . . . ?
Mn4 O120 C37 C19 -43(2) . . . . ?
Mn5 Mn13 O5 Mn1 40.6(4) . . . . ?
Mn5 Mn13 O5 Mn9 -70.7(8) . . . . ?
Mn5 Mn13 O5 Mn12 148.1(5) . . . . ?
Mn5 Mn13 O81 Mn1 -99.3(5) . . . . ?
Mn5 Mn13 O81 Mn7 153.8(8) . . . . ?
Mn5 O104 C35 O106 -176.2(14) . . . . ?
Mn5 O104 C35 C17 7.8(19) . . . . ?
Mn5 O110 C17 C33 111.4(14) . . . . ?
Mn5 O110 C17 C35 -14.9(17) . . . . ?
Mn5 O112 C9 O114 -171.2(13) . . . . ?
Mn5 O112 C9 C37 6.4(17) . . . . ?
Mn5 O120 C37 C9 -15.8(15) . . . . ?
Mn5 O120 C37 C19 112.3(13) . . . . ?
Mn6 O48 C28 C26 -150.3(12) . . . . ?
Mn6 O48 C28 C30 -26.8(19) . . . . ?
Mn6 O50 C30 C28 -50.3(17) . . . . ?
Mn6 O50 C30 C32 -174.0(11) . . . . ?
Mn6 O73 C3 O51 27(4) . . . . ?
Mn6 O108 C33 C2 -174.1(11) . . . . ?
Mn6 O108 C33 C17 -48(2) . . . . ?
Mn7 O37 C25 O29 -56(3) . . . . ?
Mn7 O37 C25 C51 113(3) . . . . ?
Mn7 O84 C52 C13 -35.5(14) . . . . ?
Mn7 O84 C52 C50 -163.2(10) . . . . ?
Mn7 O86 C13 C27 -176.7(9) . . . . ?
Mn7 O86 C13 C52 -50.7(12) . . . . ?
Mn7 O122 C19 C37 -48.2(18) . . . . ?
Mn7 O122 C19 C39 -175.0(11) . . . . ?
Mn8 O36 C20 C18 -146.0(12) . . . . ?
Mn8 O36 C20 C22 -21.7(15) . . . . ?
Mn8 O38 C22 C20 -49.8(14) . . . . ?
Mn8 O38 C22 C24 -177.8(11) . . . . ?
Mn8 O71 C45 C11 -171.1(10) . . . . ?
Mn8 O71 C45 C23 -47.7(18) . . . . ?
Mn9 O9 C23 C45 112.3(13) . . . . ?
Mn9 O9 C23 C47 -14.6(17) . . . . ?
Mn9 O69 C47 O35 -176.1(17) . . . . ?
Mn9 O69 C47 C23 7(2) . . . . ?
Mn9 O100 C2 O102 -175.1(15) . . . . ?
Mn9 O100 C2 C33 6.3(19) . . . . ?
Mn9 O108 C33 C2 -13.6(17) . . . . ?
Mn9 O108 C33 C17 112.8(14) . . . . ?
Mn10 O24 C12 C10 -151.4(11) . . . . ?
Mn10 O24 C12 C14 -27.6(16) . . . . ?
Mn10 O26 C14 C12 -51.2(13) . . . . ?
Mn10 O26 C14 C16 -177.4(9) . . . . ?
Mn10 O65 C41 C5 -174.3(10) . . . . ?
Mn10 O65 C41 C21 -44(2) . . . . ?
Mn10 O73 C3 O51 -151(3) . . . . ?
Mn11 O65 C41 C5 -17.2(16) . . . . ?
Mn11 O65 C41 C21 113.1(12) . . . . ?
Mn11 O116 C39 O118 -166.0(16) . . . . ?
Mn11 O116 C39 C19 6(2) . . . . ?
Mn11 O122 C19 C37 110.6(13) . . . . ?
Mn11 O122 C19 C39 -16.2(16) . . . . ?
Mn11 O123 C5 O31 -170.8(14) . . . . ?
Mn11 O123 C5 C41 4.5(17) . . . . ?
Mn12 O9 C23 C45 -45(2) . . . . ?
Mn12 O9 C23 C47 -172.3(11) . . . . ?
Mn12 O37 C25 O29 110(3) . . . . ?
Mn12 O37 C25 C51 -82(4) . . . . ?
Mn12 O60 C36 C34 -150(2) . . . . ?
Mn12 O60 C36 C38 -18.7(19) . . . . ?
Mn12 O60 C36 C49 -129.3(17) . . . . ?
Mn12 O62 C38 C36 -47.6(16) . . . . ?
Mn12 O62 C38 C40 -174.9(11) . . . . ?
Mn13 O96 C29 C7 -142.2(14) . . . . ?
Mn13 O96 C29 C15 -17.5(16) . . . . ?
Mn13 O98 C15 C29 -48.5(14) . . . . ?
Mn13 O98 C15 C31 -177.7(11) . . . . ?
Mn13 O110 C17 C33 -47(2) . . . . ?
Mn13 O110 C17 C35 -173.8(10) . . . . ?
K1 O18 C10 Na8 164(3) 1_656 . . 1_566 ?
K1 O18 C10 O16 -158.0(16) 1_656 . . . ?
K1 O18 C10 C12 19(3) 1_656 . . . ?
K1 O22 C16 K6 113.5(15) 1_656 . . 1_556 ?
K1 O22 C16 O20 72.0(19) 1_656 . . . ?
K1 O22 C16 C14 -106.5(13) 1_656 . . . ?
K1 O68 C48 O70 13(2) 1_556 . . . ?
K1 O68 C48 C46 -164.2(14) 1_556 . . . ?
K1 O70 C48 O68 -14(2) 1_556 . . . ?
K1 O70 C48 C46 162.5(15) 1_556 . . . ?
K1 O90 C7 K6 -126(2) . . . 1_455 ?
K1 O90 C7 O88 100(3) . . . . ?
K1 O90 C7 C29 -91(3) . . . . ?
K1 O94 C31 K6 105.5(19) . . . 1_455 ?
K1 O94 C31 O92 -159.1(13) . . . . ?
K1 O94 C31 C15 18(3) . . . . ?
K2 Cu6 O26 Mn10 169.1(6) 1_556 . . . ?
K2 Cu6 O26 C14 19.0(11) 1_556 . . . ?
K2 Cu6 O28 Na5 18.0(17) 1_556 . . 1_556 ?
K2 Cu6 O28 C18 -154.9(17) 1_556 . . . ?
K2 O20 C16 K1 42.2(15) 1_556 . . 1_656 ?
K2 O20 C16 K6 -25.3(14) 1_556 . . 1_556 ?
K2 O20 C16 O22 -3(3) 1_556 . . . ?
K2 O20 C16 C14 175.4(10) 1_556 . . . ?
K2 O28 C18 K5 52(3) 1_556 . . 1_545 ?
K2 O28 C18 Na5 38.2(15) 1_556 . . 1_556 ?
K2 O28 C18 O30 34(3) 1_556 . . . ?
K2 O28 C18 C20 -140.4(14) 1_556 . . . ?
K2 O66 C42 Na1 -169(3) 1_456 . . 1_445 ?
K2 O66 C42 Na5 -95(3) 1_456 . . 1_456 ?
K2 O66 C42 O64 -151(2) 1_456 . . . ?
K2 O66 C42 C44 29(4) 1_456 . . . ?
K2 O70 C48 K1 107.8(11) 1_456 . . 1_556 ?
K2 O70 C48 O68 94(2) 1_456 . . . ?
K2 O70 C48 C46 -89.7(18) 1_456 . . . ?
K2 O94 C31 K6 -113.4(17) 1_455 . . 1_455 ?
K2 O94 C31 O92 -18(3) 1_455 . . . ?
K2 O94 C31 C15 159.0(12) 1_455 . . . ?
K6 O22 C16 K1 -113.5(15) 1_556 . . 1_656 ?
K6 O22 C16 O20 -42(2) 1_556 . . . ?
K6 O22 C16 C14 140.0(12) 1_556 . . . ?
K6 O42 C26 O40 143(3) . . . . ?
K6 O42 C26 C28 -40(5) . . . . ?
K6 O46 C32 O44 102(2) . . . . ?
K6 O46 C32 C30 -84(2) . . . . ?
K6 O90 C7 O88 -133(2) 1_455 . . . ?
K6 O90 C7 C29 35(3) 1_455 . . . ?
K6 O94 C31 O92 95.4(19) 1_455 . . . ?
K6 O94 C31 C15 -87.5(19) 1_455 . . . ?
K6 C7 C29 O96 -173.2(12) 1_455 . . . ?
K6 C7 C29 C15 67.0(14) 1_455 . . . ?
K4 O4 C1 K3 88.3(10) . . . . ?
K4 O4 C1 O6 57(2) . . . . ?
K4 O4 C1 C4 -124.9(15) . . . . ?
K4 O17 C11 O67 0(3) 1_445 . . . ?
K4 O17 C11 C45 173.8(12) 1_445 . . . ?
K4 O56 C40 K5 94.5(8) 1_445 . . 1_445 ?
K4 O56 C40 K3 88.3(8) 1_445 . . 1_445 ?
K4 O56 C40 O58 51(2) 1_445 . . . ?
K4 O56 C40 C38 -125.6(15) 1_445 . . . ?
K4 O58 C40 K5 -76.9(5) 1_445 . . 1_445 ?
K4 O58 C40 K3 -79.2(8) 1_445 . . 1_445 ?
K4 O58 C40 O56 -45.3(18) 1_445 . . . ?
K4 O58 C40 C38 131.0(19) 1_445 . . . ?
K4 O80 C27 O82 23(3) 1_455 . . . ?
K4 O80 C27 C13 -159.5(11) 1_455 . . . ?
K4 O88 C7 K6 -29(5) 1_455 . . 1_455 ?
K4 O88 C7 O90 16(5) 1_455 . . . ?
K4 O88 C7 C29 -153.8(15) 1_455 . . . ?
K5 Cu5 O62 Mn12 148.6(7) 1_445 . . . ?
K5 Cu5 O62 C38 -24.4(12) 1_445 . . . ?
K5 O4 C1 O6 -32(2) . . . . ?
K5 O4 C1 C4 145.9(17) . . . . ?
K5 O6 C1 O4 32(2) . . . . ?
K5 O6 C1 C4 -146.0(15) . . . . ?
K5 O30 C18 Na5 118(4) 1_545 . . 1_556 ?
K5 O30 C18 O28 122(3) 1_545 . . . ?
K5 O30 C18 C20 -63(4) 1_545 . . . ?
K5 O34 C24 O32 144(2) 1_545 . . . ?
K5 O34 C24 C22 -35(4) 1_545 . . . ?
K5 O56 C40 K4 -94.5(8) 1_445 . . 1_445 ?
K5 O56 C40 O58 -44(2) 1_445 . . . ?
K5 O56 C40 C38 139.9(14) 1_445 . . . ?
K5 O58 C40 K4 76.9(5) 1_445 . . 1_445 ?
K5 O58 C40 O56 31.7(17) 1_445 . . . ?
K5 O58 C40 C38 -152(2) 1_445 . . . ?
K5 C18 C20 O36 155.7(11) 1_545 . . . ?
K5 C18 C20 C22 37.9(16) 1_545 . . . ?
Na1 O6 C1 K3 -136.7(15) . . . . ?
Na1 O6 C1 O4 -111(2) . . . . ?
Na1 O6 C1 C4 71(2) . . . . ?
Na1 O10 C8 O8 103(2) . . . . ?
Na1 O10 C8 C6 -81(2) . . . . ?
Na1 O64 C42 Na5 -62.4(8) 1_445 . . 1_456 ?
Na1 O64 C42 O66 -24(2) 1_445 . . . ?
Na1 O64 C42 C44 156.4(12) 1_445 . . . ?
Na1 O82 C27 O80 -29(3) 1_455 . . . ?
Na1 O82 C27 C13 153.7(12) 1_455 . . . ?
Na1 C42 C44 O72 41(3) 1_445 . . . ?
Na1 C42 C44 C46 -80(3) 1_445 . . . ?
Na2 O8 C8 O10 79(2) . . . . ?
Na2 O8 C8 C6 -97.0(19) . . . . ?
Na2 O52 C34 O54 27(4) 1_444 . . . ?
Na2 O52 C34 C36 -166(3) 1_444 . . . ?
Na2 O54 C34 O52 -27(4) 1_444 . . . ?
Na2 O54 C34 C36 167(4) 1_444 . . . ?
Na2 O118 C39 O116 -15(2) . . . . ?
Na2 O118 C39 C19 172.1(12) . . . . ?
Na2 C34 C36 O60 -82(12) 1_444 . . . ?
Na2 C34 C36 C38 153(10) 1_444 . . . ?
K3 O4 C1 O6 -31(2) . . . . ?
K3 O4 C1 C4 146.8(16) . . . . ?
K3 O6 C1 O4 25(2) . . . . ?
K3 O6 C1 C4 -152.8(17) . . . . ?
K3 O30 C18 Na5 133(3) 1_545 . . 1_556 ?
K3 O30 C18 O28 137(3) 1_545 . . . ?
K3 O30 C18 C20 -48(4) 1_545 . . . ?
K3 O34 C24 O32 138(4) 1_545 . . . ?
K3 O34 C24 C22 -42(6) 1_545 . . . ?
K3 O56 C40 K4 -88.3(8) 1_445 . . 1_445 ?
K3 O56 C40 O58 -37(2) 1_445 . . . ?
K3 O56 C40 C38 146.1(16) 1_445 . . . ?
K3 O58 C40 K4 79.2(8) 1_445 . . 1_445 ?
K3 O58 C40 O56 34(2) 1_445 . . . ?
K3 O58 C40 C38 -149.7(19) 1_445 . . . ?
K3 C1 C4 O12 48(4) . . . . ?
K3 C1 C4 C6 -74(4) . . . . ?
Na5 O6 C1 K3 88.8(17) 1_566 . . . ?
Na5 O6 C1 O4 114(2) 1_566 . . . ?
Na5 O6 C1 C4 -64(2) 1_566 . . . ?
Na5 O10 C8 O8 -157.2(16) 1_566 . . . ?
Na5 O10 C8 C6 18(3) 1_566 . . . ?
Na5 O28 C18 K5 13.8(16) 1_556 . . 1_545 ?
Na5 O28 C18 O30 -4(2) 1_556 . . . ?
Na5 O28 C18 C20 -178.6(16) 1_556 . . . ?
Na5 O30 C18 K5 -118(4) 1_556 . . 1_545 ?
Na5 O30 C18 O28 5(2) 1_556 . . . ?
Na5 O30 C18 C20 179.0(15) 1_556 . . . ?
Na5 O66 C42 Na1 -73.4(8) 1_456 . . 1_445 ?
Na5 O66 C42 O64 -55(2) 1_456 . . . ?
Na5 O66 C42 C44 124.8(14) 1_456 . . . ?
Na5 C42 C44 O72 -123.5(14) 1_456 . . . ?
Na5 C42 C44 C46 115.4(15) 1_456 . . . ?
Na6 O34 C24 K5 -171(3) . . . 1_545 ?
Na6 O34 C24 O32 -27(3) . . . . ?
Na6 O34 C24 C22 153.8(15) . . . . ?
Na6 O54 C34 Na2 -99.4(19) 1_455 . . 1_444 ?
Na6 O54 C34 O52 -127(4) 1_455 . . . ?
Na6 O54 C34 C36 68(5) 1_455 . . . ?
Na6 O58 C40 K4 146.7(13) 1_455 . . 1_445 ?
Na6 O58 C40 K5 69.7(12) 1_455 . . 1_445 ?
Na6 O58 C40 O56 101(2) 1_455 . . . ?
Na6 O58 C40 C38 -82(2) 1_455 . . . ?
Na7 O31 C5 O123 -129.2(16) . . . . ?
Na7 O31 C5 C41 56(2) . . . . ?
Na7 O106 C35 O104 -133.2(17) 1_554 . . . ?
Na7 O106 C35 C17 43(2) 1_554 . . . ?
Na8 O18 C10 O16 38(2) 1_566 . . . ?
Na8 O18 C10 C12 -145.4(15) 1_566 . . . ?
Na8 O54 C34 Na2 141(4) 1_455 . . 1_444 ?
Na8 O54 C34 O52 114(4) 1_455 . . . ?
Na8 O54 C34 C36 -51(7) 1_455 . . . ?
Na8 O55 C49 O111 180(3) 1_455 . . . ?
Na8 O55 C49 C36 9(8) 1_455 . . . ?
Na8 O58 C40 K4 -99.9(15) 1_455 . . 1_445 ?
Na8 O58 C40 K5 -176.8(15) 1_455 . . 1_445 ?
Na8 O58 C40 K3 -179.1(18) 1_455 . . 1_445 ?
Na8 O58 C40 O56 -145.1(16) 1_455 . . . ?
Na8 O58 C40 C38 31(3) 1_455 . . . ?
Na8 C10 C12 O24 115(2) 1_566 . . . ?
Na8 C10 C12 C14 -3(3) 1_566 . . . ?
O4 Cu1 O44 C32 -171.3(14) . . . . ?
O4 C1 C4 O12 -20(2) . . . . ?
O4 C1 C4 C6 -142(2) . . . . ?
O5 Mn9 O9 Mn12 3.4(4) . . . . ?
O5 Mn9 O9 C23 -161.9(11) . . . . ?
O5 Mn9 O108 Mn6 91.4(5) . . . . ?
O5 Mn9 O108 C33 -76.0(12) . . . . ?
O5 Mn12 O79 Mn1 0.0(5) . . . . ?
O5 Mn12 O79 Mn2 106.3(6) . . . . ?
O5 Mn12 O79 Mn3 -112.5(8) . . . . ?
O5 Mn13 O81 Mn1 1.4(4) . . . . ?
O5 Mn13 O81 Mn5 100.7(5) . . . . ?
O5 Mn13 O81 Mn7 -105.5(6) . . . . ?
O6 C1 C4 O12 158.2(16) . . . . ?
O6 C1 C4 C6 36(3) . . . . ?
O9 Mn12 O5 Mn1 -96.3(4) . . . . ?
O9 Mn12 O5 Mn9 3.4(4) . . . . ?
O9 Mn12 O5 Mn13 156.2(7) . . . . ?
O9 Mn12 O62 Cu5 123.5(8) . . . . ?
O9 Mn12 O62 C38 -63.2(11) . . . . ?
O9 Mn12 O79 Mn1 79.0(4) . . . . ?
O9 Mn12 O79 Mn2 -174.8(5) . . . . ?
O9 Mn12 O79 Mn3 -33.6(8) . . . . ?
O9 C23 C45 O71 -45.4(18) . . . . ?
O9 C23 C45 C11 76.6(17) . . . . ?
O9 C23 C47 O35 -173.3(17) . . . . ?
O9 C23 C47 O69 3(2) . . . . ?
O12 Cu1 O4 K4 132.2(7) . . . . ?
O12 Cu1 O4 K5 -106.1(12) . . . . ?
O12 Cu1 O4 K3 -122.8(12) . . . . ?
O12 Cu1 O4 C1 8.9(15) . . . . ?
O12 Cu1 O44 C32 114(3) . . . . ?
O12 Cu1 O50 Mn6 -6.5(9) . . . . ?
O12 Cu1 O50 C30 -158.1(10) . . . . ?
O12 Mn4 O19 Mn1 -123(3) . . . . ?
O12 Mn4 O19 Mn10 -18(3) . . . . ?
O12 Mn4 O19 Mn11 125(3) . . . . ?
O12 Mn4 O75 Mn1 170.4(5) . . . . ?
O12 Mn4 O75 Mn5 -87.4(5) . . . . ?
O12 Mn4 O75 Mn6 63.6(6) . . . . ?
O12 C4 C6 O14 42.1(16) . . . . ?
O12 C4 C6 C8 163.9(15) . . . . ?
O14 Mn4 O19 Mn1 174.8(4) . . . . ?
O14 Mn4 O19 Mn10 -80.5(6) . . . . ?
O14 Mn4 O19 Mn11 62.1(8) . . . . ?
O14 C6 C8 O8 7(2) . . . . ?
O14 C6 C8 O10 -169(2) . . . . ?
O16 C10 C12 O24 -10(2) . . . . ?
O16 C10 C12 C14 -128.5(18) . . . . ?
O17 C11 C45 O71 -174.7(15) . . . . ?
O17 C11 C45 C23 61(2) . . . . ?
O18 C10 C12 O24 173.3(17) . . . . ?
O18 C10 C12 C14 55(2) . . . . ?
O19 Mn4 O75 Mn1 -1.1(4) . . . . ?
O19 Mn4 O75 Mn5 101.2(5) . . . . ?
O19 Mn4 O75 Mn6 -107.9(5) . . . . ?
O19 Mn10 O77 Mn1 2.1(4) . . . . ?
O19 Mn10 O77 Mn3 -111.4(8) . . . . ?
O19 Mn10 O77 Mn8 109.2(5) . . . . ?
O19 Mn11 O65 Mn10 3.4(4) . . . . ?
O19 Mn11 O65 C41 -162.0(11) . . . . ?
O19 Mn11 O122 Mn7 90.1(5) . . . . ?
O19 Mn11 O122 C19 -75.0(11) . . . . ?
O20 Cu6 O26 Mn10 164.0(9) . . . . ?
O20 Cu6 O26 C14 13.9(10) . . . . ?
O20 Cu6 O28 K2 3.3(6) . . . 1_556 ?
O20 Cu6 O28 Na5 21(2) . . . 1_556 ?
O20 Cu6 O28 C18 -151.6(15) . . . . ?
O24 Mn10 O77 Mn1 -124.7(17) . . . . ?
O24 Mn10 O77 Mn3 121.8(17) . . . . ?
O24 Mn10 O77 Mn8 -18(2) . . . . ?
O24 C12 C14 O26 49.0(16) . . . . ?
O24 C12 C14 C16 166.1(15) . . . . ?
O26 Mn10 O77 Mn1 169.7(5) . . . . ?
O26 Mn10 O77 Mn3 56.2(8) . . . . ?
O26 Mn10 O77 Mn8 -83.2(6) . . . . ?
O26 C14 C16 K1 144.1(10) . . . 1_656 ?
O26 C14 C16 K6 -125.7(15) . . . 1_556 ?
O26 C14 C16 O20 20.4(19) . . . . ?
O26 C14 C16 O22 -161.0(14) . . . . ?
O28 C18 C20 O36 -14(2) . . . . ?
O28 C18 C20 C22 -132.3(18) . . . . ?
O30 C18 C20 O36 170.5(16) . . . . ?
O30 C18 C20 C22 53(2) . . . . ?
O31 C5 C41 O65 -177.1(15) . . . . ?
O31 C5 C41 C21 54(2) . . . . ?
O32 Cu2 O48 Mn6 94(4) . . . . ?
O32 Cu2 O48 C28 -101(7) . . . . ?
O32 Cu8 O40 C26 -145.5(16) . . . . ?
O33 Mn2 O41 Mn1 77.7(5) . . . . ?
O33 Mn2 O41 Mn7 -174.2(6) . . . . ?
O33 Mn2 O41 Mn11 -33.1(8) . . . . ?
O33 Mn2 O74 Cu3 150.5(7) . . . . ?
O33 Mn2 O74 C46 -62.9(10) . . . . ?
O33 C21 C41 O65 -48.0(17) . . . . ?
O33 C21 C41 C5 79.6(15) . . . . ?
O33 C21 C43 O2 -175.5(13) . . . . ?
O33 C21 C43 O63 4.1(18) . . . . ?
O36 Cu6 O26 Mn10 0.7(9) . . . . ?
O36 Cu6 O26 C14 -149.3(10) . . . . ?
O36 Cu6 O28 K2 166.5(5) . . . 1_556 ?
O36 Cu6 O28 Na5 -175(2) . . . 1_556 ?
O36 Cu6 O28 C18 11.7(14) . . . . ?
O36 Mn8 O38 Cu2 -106(3) . . . . ?
O36 Mn8 O38 Cu8 -132.4(12) . . . . ?
O36 Mn8 O38 C22 30.6(10) . . . . ?
O36 Mn8 O39 Mn1 -118(2) . . . . ?
O36 Mn8 O39 Mn6 -11(3) . . . . ?
O36 Mn8 O39 Mn9 129(2) . . . . ?
O36 Mn8 O77 Mn1 168.6(4) . . . . ?
O36 Mn8 O77 Mn3 -91.1(5) . . . . ?
O36 Mn8 O77 Mn10 62.0(6) . . . . ?
O36 C20 C22 O38 43.4(15) . . . . ?
O36 C20 C22 C24 164.3(13) . . . . ?
O37 Mn7 O41 Mn1 79.7(4) . . . . ?
O37 Mn7 O41 Mn2 -28.7(6) . . . . ?
O37 Mn7 O41 Mn11 178.3(5) . . . . ?
O37 Mn7 O81 Mn1 -79.5(4) . . . . ?
O37 Mn7 O81 Mn5 170.1(7) . . . . ?
O37 Mn7 O81 Mn13 27.5(5) . . . . ?
O37 Mn7 O86 Cu7 -41.1(8) . . . . ?
O37 Mn7 O86 C13 111.2(9) . . . . ?
O37 Mn12 O5 Mn1 80.1(4) . . . . ?
O37 Mn12 O5 Mn9 179.9(5) . . . . ?
O37 Mn12 O5 Mn13 -27.4(6) . . . . ?
O37 Mn12 O62 Cu5 -54.3(9) . . . . ?
O37 Mn12 O62 C38 118.9(11) . . . . ?
O37 Mn12 O79 Mn1 -80.3(4) . . . . ?
O37 Mn12 O79 Mn2 25.9(5) . . . . ?
O37 Mn12 O79 Mn3 167.1(8) . . . . ?
O38 Cu2 O48 Mn6 12(6) . . . . ?
O38 Cu2 O48 C28 177(2) . . . . ?
O38 Mn8 O39 Mn1 173.1(5) . . . . ?
O38 Mn8 O39 Mn6 -80.3(7) . . . . ?
O38 Mn8 O39 Mn9 59.8(8) . . . . ?
O38 C22 C24 K5 179.3(10) . . . 1_545 ?
O38 C22 C24 K3 -175.9(12) . . . 1_545 ?
O38 C22 C24 O32 14(2) . . . . ?
O38 C22 C24 O34 -166.8(19) . . . . ?
O39 Mn8 O38 Cu2 62(3) . . . . ?
O39 Mn8 O38 Cu8 35.4(12) . . . . ?
O39 Mn8 O38 C22 -161.5(10) . . . . ?
O39 Mn8 O77 Mn1 0.0(5) . . . . ?
O39 Mn8 O77 Mn3 100.3(5) . . . . ?
O39 Mn8 O77 Mn10 -106.6(5) . . . . ?
O39 Mn9 O9 Mn12 90.4(5) . . . . ?
O39 Mn9 O9 C23 -74.9(11) . . . . ?
O39 Mn9 O108 Mn6 4.2(4) . . . . ?
O39 Mn9 O108 C33 -163.1(12) . . . . ?
O40 Cu2 O48 Mn6 151.9(16) . . . . ?
O40 Cu2 O48 C28 -42(3) . . . . ?
O40 C26 C28 O48 -9(3) . . . . ?
O40 C26 C28 C30 -127(2) . . . . ?
O41 Mn2 O74 Cu3 55.2(8) . . . . ?
O41 Mn2 O74 C46 -158.2(10) . . . . ?
O41 Mn7 O81 Mn1 -1.0(5) . . . . ?
O41 Mn7 O81 Mn5 -111.4(7) . . . . ?
O41 Mn7 O81 Mn13 106.0(6) . . . . ?
O41 Mn11 O65 Mn10 91.4(5) . . . . ?
O41 Mn11 O65 C41 -73.9(11) . . . . ?
O41 Mn11 O122 Mn7 2.5(4) . . . . ?
O41 Mn11 O122 C19 -162.6(11) . . . . ?
O42 C26 C28 O48 173.8(18) . . . . ?
O42 C26 C28 C30 55(3) . . . . ?
O44 Cu1 O4 K4 -34.8(7) . . . . ?
O44 Cu1 O4 K5 86.8(12) . . . . ?
O44 Cu1 O4 K3 70.2(12) . . . . ?
O44 Cu1 O4 C1 -158.1(15) . . . . ?
O44 Cu1 O50 Mn6 160.8(9) . . . . ?
O44 Cu1 O50 C30 9.2(11) . . . . ?
O48 Cu8 O40 C26 12.8(17) . . . . ?
O48 Mn6 O39 Mn1 170.4(5) . . . . ?
O48 Mn6 O39 Mn8 63.1(7) . . . . ?
O48 Mn6 O39 Mn9 -89.1(5) . . . . ?
O48 C28 C30 O50 48(2) . . . . ?
O48 C28 C30 C32 164.1(18) . . . . ?
O50 Cu1 O44 C32 2.6(14) . . . . ?
O50 Mn6 O39 Mn1 -111(2) . . . . ?
O50 Mn6 O39 Mn8 142(2) . . . . ?
O50 Mn6 O39 Mn9 -10(2) . . . . ?
O50 C30 C32 O44 20(2) . . . . ?
O50 C30 C32 O46 -155.3(17) . . . . ?
O52 C34 C36 O60 -12(5) . . . . ?
O52 C34 C36 C38 -137(3) . . . . ?
O54 C34 C36 O60 154(4) . . . . ?
O54 C34 C36 C38 28(6) . . . . ?
O56 Cu5 O62 Mn12 174.1(9) . . . . ?
O56 Cu5 O62 C38 1.1(11) . . . . ?
O60 Cu9 O98 Mn13 12.6(10) . . . . ?
O60 Cu9 O98 C15 -155.7(11) . . . . ?
O60 Cu9 O111 C49 13(3) . . . . ?
O60 Mn12 O5 Mn1 170.3(5) . . . . ?
O60 Mn12 O5 Mn9 -89.9(5) . . . . ?
O60 Mn12 O5 Mn13 62.8(7) . . . . ?
O60 Mn12 O62 Cu5 -143.0(9) . . . . ?
O60 Mn12 O62 C38 30.3(11) . . . . ?
O60 Mn12 O79 Mn1 -119(2) . . . . ?
O60 Mn12 O79 Mn2 -13(3) . . . . ?
O60 Mn12 O79 Mn3 129(2) . . . . ?
O60 C36 C38 O62 41(2) . . . . ?
O60 C36 C38 C40 161.7(16) . . . . ?
O60 C36 C49 O55 139(5) . . . . ?
O60 C36 C49 O111 -31(4) . . . . ?
O62 Mn12 O79 Mn1 175.1(5) . . . . ?
O62 Mn12 O79 Mn2 -78.7(6) . . . . ?
O62 Mn12 O79 Mn3 62.5(8) . . . . ?
O62 C38 C40 K4 -76.3(18) . . . 1_445 ?
O62 C38 C40 K5 55(3) . . . 1_445 ?
O62 C38 C40 K3 74(3) . . . 1_445 ?
O62 C38 C40 O56 -1(2) . . . . ?
O62 C38 C40 O58 -177.1(19) . . . . ?
O63 Mn3 O33 Mn2 -178.0(5) . . . . ?
O63 Mn3 O33 C21 14.5(10) . . . . ?
O63 Mn3 O71 Mn8 -85.1(5) . . . . ?
O63 Mn3 O71 C45 108.8(11) . . . . ?
O64 C42 C44 O72 -5(2) . . . . ?
O64 C42 C44 C46 -125.9(16) . . . . ?
O65 Mn10 O77 Mn1 79.6(4) . . . . ?
O65 Mn10 O77 Mn3 -33.9(8) . . . . ?
O65 Mn10 O77 Mn8 -173.3(5) . . . . ?
O66 C42 C44 O72 175.1(16) . . . . ?
O66 C42 C44 C46 54(2) . . . . ?
O67 Mn3 O33 Mn2 -83.2(5) . . . . ?
O67 Mn3 O33 C21 109.3(10) . . . . ?
O67 Mn3 O71 Mn8 179.6(5) . . . . ?
O67 Mn3 O71 C45 13.5(10) . . . . ?
O67 C11 C45 O71 -1(2) . . . . ?
O67 C11 C45 C23 -124.9(15) . . . . ?
O69 Mn9 O9 Mn12 180.0(6) . . . . ?
O69 Mn9 O9 C23 14.7(11) . . . . ?
O69 Mn9 O108 Mn6 -84.5(5) . . . . ?
O69 Mn9 O108 C33 108.2(12) . . . . ?
O71 Mn8 O38 Cu2 158(3) . . . . ?
O71 Mn8 O38 Cu8 132.3(12) . . . . ?
O71 Mn8 O38 C22 -64.7(11) . . . . ?
O71 Mn8 O39 Mn1 78.1(5) . . . . ?
O71 Mn8 O39 Mn6 -175.3(6) . . . . ?
O71 Mn8 O39 Mn9 -35.1(8) . . . . ?
O71 Mn8 O77 Mn1 -96.7(4) . . . . ?
O71 Mn8 O77 Mn3 3.6(4) . . . . ?
O71 Mn8 O77 Mn10 156.6(6) . . . . ?
O72 Cu5 O62 Mn12 20.0(9) . . . . ?
O72 Cu5 O62 C38 -153.0(11) . . . . ?
O72 Mn2 O74 Cu3 -116.0(8) . . . . ?
O72 Mn2 O74 C46 30.6(10) . . . . ?
O72 C44 C46 O74 39.7(14) . . . . ?
O72 C44 C46 C48 161.9(13) . . . . ?
O73 Mn4 O19 Mn1 -78.0(4) . . . . ?
O73 Mn4 O19 Mn10 26.7(5) . . . . ?
O73 Mn4 O19 Mn11 169.3(9) . . . . ?
O73 Mn4 O75 Mn1 78.0(4) . . . . ?
O73 Mn4 O75 Mn5 -179.8(5) . . . . ?
O73 Mn4 O75 Mn6 -28.8(5) . . . . ?
O73 Mn6 O39 Mn1 78.1(4) . . . . ?
O73 Mn6 O39 Mn8 -29.1(5) . . . . ?
O73 Mn6 O39 Mn9 178.7(5) . . . . ?
O73 Mn10 O77 Mn1 -77.2(4) . . . . ?
O73 Mn10 O77 Mn3 169.4(8) . . . . ?
O73 Mn10 O77 Mn8 29.9(5) . . . . ?
O74 Mn2 O41 Mn1 170.6(4) . . . . ?
O74 Mn2 O41 Mn7 -81.3(6) . . . . ?
O74 Mn2 O41 Mn11 59.7(8) . . . . ?
O74 C46 C48 K1 -73(5) . . . 1_556 ?
O74 C46 C48 O68 20(2) . . . . ?
O74 C46 C48 O70 -157.3(18) . . . . ?
O75 Mn4 O19 Mn1 1.0(4) . . . . ?
O75 Mn4 O19 Mn10 105.7(6) . . . . ?
O75 Mn4 O19 Mn11 -111.8(8) . . . . ?
O75 Mn5 O110 Mn13 89.8(5) . . . . ?
O75 Mn5 O110 C17 -75.8(12) . . . . ?
O75 Mn5 O120 Mn4 5.0(4) . . . . ?
O75 Mn5 O120 C37 -159.3(11) . . . . ?
O75 Mn6 O39 Mn1 -1.8(4) . . . . ?
O75 Mn6 O39 Mn8 -109.0(6) . . . . ?
O75 Mn6 O39 Mn9 98.8(5) . . . . ?
O76 C50 C52 O84 -1(2) . . . . ?
O76 C50 C52 C13 -120.9(17) . . . . ?
O77 Mn3 O33 Mn2 92.4(4) . . . . ?
O77 Mn3 O33 C21 -75.1(10) . . . . ?
O77 Mn3 O71 Mn8 3.5(4) . . . . ?
O77 Mn3 O71 C45 -162.5(11) . . . . ?
O77 Mn8 O39 Mn1 0.0(5) . . . . ?
O77 Mn8 O39 Mn6 106.6(6) . . . . ?
O77 Mn8 O39 Mn9 -113.3(8) . . . . ?
O78 C50 C52 O84 179.3(15) . . . . ?
O78 C50 C52 C13 60(2) . . . . ?
O79 Mn2 O41 Mn1 0.0(4) . . . . ?
O79 Mn2 O41 Mn7 108.1(6) . . . . ?
O79 Mn2 O41 Mn11 -110.9(8) . . . . ?
O79 Mn2 O74 Cu3 172(2) . . . . ?
O79 Mn2 O74 C46 -41(3) . . . . ?
O79 Mn3 O33 Mn2 5.0(4) . . . . ?
O79 Mn3 O33 C21 -162.5(10) . . . . ?
O79 Mn3 O71 Mn8 90.5(5) . . . . ?
O79 Mn3 O71 C45 -75.6(11) . . . . ?
O79 Mn12 O5 Mn1 0.0(5) . . . . ?
O79 Mn12 O5 Mn9 99.7(5) . . . . ?
O79 Mn12 O5 Mn13 -107.6(6) . . . . ?
O79 Mn12 O62 Cu5 26.9(9) . . . . ?
O79 Mn12 O62 C38 -159.9(10) . . . . ?
O81 Mn5 O110 Mn13 3.6(4) . . . . ?
O81 Mn5 O110 C17 -162.0(12) . . . . ?
O81 Mn5 O120 Mn4 91.2(5) . . . . ?
O81 Mn5 O120 C37 -73.1(11) . . . . ?
O81 Mn7 O41 Mn1 1.0(5) . . . . ?
O81 Mn7 O41 Mn2 -107.3(6) . . . . ?
O81 Mn7 O41 Mn11 99.6(5) . . . . ?
O81 Mn7 O86 Cu7 38.3(8) . . . . ?
O81 Mn7 O86 C13 -169.4(9) . . . . ?
O81 Mn13 O5 Mn1 -1.4(4) . . . . ?
O81 Mn13 O5 Mn9 -112.7(8) . . . . ?
O81 Mn13 O5 Mn12 106.1(6) . . . . ?
O84 Mn7 O41 Mn1 166.4(5) . . . . ?
O84 Mn7 O41 Mn2 58.0(7) . . . . ?
O84 Mn7 O41 Mn11 -95.0(5) . . . . ?
O84 Mn7 O81 Mn1 -116.8(15) . . . . ?
O84 Mn7 O81 Mn5 132.9(14) . . . . ?
O84 Mn7 O81 Mn13 -9.7(19) . . . . ?
O84 Mn7 O86 Cu7 -126.3(8) . . . . ?
O84 Mn7 O86 C13 26.0(9) . . . . ?
O86 Mn7 O81 Mn1 172.7(5) . . . . ?
O86 Mn7 O81 Mn5 62.3(7) . . . . ?
O86 Mn7 O81 Mn13 -80.2(6) . . . . ?
O86 C13 C27 O80 19.8(19) . . . . ?
O86 C13 C27 O82 -162.7(14) . . . . ?
O86 C13 C52 O84 53.6(14) . . . . ?
O86 C13 C52 C50 174.9(12) . . . . ?
O88 C7 C29 O96 -23(3) . . . . ?
O88 C7 C29 C15 -143.0(19) . . . . ?
O90 C7 C29 O96 167(2) . . . . ?
O90 C7 C29 C15 47(3) . . . . ?
O92 Cu9 O98 Mn13 173.3(10) . . . . ?
O92 Cu9 O98 C15 5.0(11) . . . . ?
O92 Cu9 O111 C49 -148(3) . . . . ?
O96 Mn13 O5 Mn1 -122(2) . . . . ?
O96 Mn13 O5 Mn9 127(2) . . . . ?
O96 Mn13 O5 Mn12 -14(3) . . . . ?
O96 Mn13 O81 Mn1 170.6(5) . . . . ?
O96 Mn13 O81 Mn5 -90.1(5) . . . . ?
O96 Mn13 O81 Mn7 63.7(6) . . . . ?
O98 Cu9 O111 C49 128(4) . . . . ?
O98 Mn13 O5 Mn1 172.8(5) . . . . ?
O98 Mn13 O5 Mn9 61.5(9) . . . . ?
O98 Mn13 O5 Mn12 -79.7(7) . . . . ?
O98 C15 C29 O96 39.8(17) . . . . ?
O98 C15 C29 C7 161.3(15) . . . . ?
O98 C15 C31 K6 140.6(11) . . . 1_455 ?
O98 C15 C31 O92 6(2) . . . . ?
O98 C15 C31 O94 -171.2(17) . . . . ?
O100 Mn9 O9 Mn12 -85.5(5) . . . . ?
O100 Mn9 O9 C23 109.2(11) . . . . ?
O100 Mn9 O108 Mn6 -178.9(6) . . . . ?
O100 Mn9 O108 C33 13.7(12) . . . . ?
O100 C2 C33 O108 4(2) . . . . ?
O100 C2 C33 C17 -122.4(17) . . . . ?
O102 C2 C33 O108 -174.9(16) . . . . ?
O102 C2 C33 C17 59(2) . . . . ?
O104 Mn5 O110 Mn13 -178.9(5) . . . . ?
O104 Mn5 O110 C17 15.4(11) . . . . ?
O104 Mn5 O120 Mn4 -85.6(5) . . . . ?
O104 Mn5 O120 C37 110.1(11) . . . . ?
O108 Mn6 O39 Mn1 -96.3(4) . . . . ?
O108 Mn6 O39 Mn8 156.5(6) . . . . ?
O108 Mn6 O39 Mn9 4.3(4) . . . . ?
O110 Mn13 O5 Mn1 78.0(5) . . . . ?
O110 Mn13 O5 Mn9 -33.3(9) . . . . ?
O110 Mn13 O5 Mn12 -174.4(6) . . . . ?
O110 Mn13 O81 Mn1 -95.7(4) . . . . ?
O110 Mn13 O81 Mn5 3.6(4) . . . . ?
O110 Mn13 O81 Mn7 157.4(6) . . . . ?
O110 C17 C33 O108 -44(2) . . . . ?
O110 C17 C33 C2 78.7(18) . . . . ?
O110 C17 C35 O104 3(2) . . . . ?
O110 C17 C35 O106 -173.0(15) . . . . ?
O111 Cu9 O98 Mn13 -101(4) . . . . ?
O111 Cu9 O98 C15 91(5) . . . . ?
O112 Mn5 O110 Mn13 -84.4(5) . . . . ?
O112 Mn5 O110 C17 110.0(12) . . . . ?
O112 Mn5 O120 Mn4 179.9(5) . . . . ?
O112 Mn5 O120 C37 15.5(10) . . . . ?
O112 C9 C37 O120 5.0(18) . . . . ?
O112 C9 C37 C19 -122.3(15) . . . . ?
O114 C9 C37 O120 -177.2(14) . . . . ?
O114 C9 C37 C19 55.5(19) . . . . ?
O116 Mn11 O65 Mn10 -86.6(5) . . . . ?
O116 Mn11 O65 C41 108.0(11) . . . . ?
O116 Mn11 O122 Mn7 -179.0(6) . . . . ?
O116 Mn11 O122 C19 15.9(11) . . . . ?
O120 Mn4 O19 Mn1 79.7(5) . . . . ?
O120 Mn4 O19 Mn10 -175.6(6) . . . . ?
O120 Mn4 O19 Mn11 -33.1(8) . . . . ?
O120 Mn4 O75 Mn1 -97.1(4) . . . . ?
O120 Mn4 O75 Mn5 5.2(4) . . . . ?
O120 Mn4 O75 Mn6 156.1(6) . . . . ?
O122 Mn7 O41 Mn1 -96.1(5) . . . . ?
O122 Mn7 O41 Mn2 155.5(6) . . . . ?
O122 Mn7 O41 Mn11 2.5(4) . . . . ?
O122 Mn7 O81 Mn1 77.8(4) . . . . ?
O122 Mn7 O81 Mn5 -32.6(7) . . . . ?
O122 Mn7 O81 Mn13 -175.1(5) . . . . ?
O122 Mn7 O86 Cu7 135.7(8) . . . . ?
O122 Mn7 O86 C13 -72.1(9) . . . . ?
O122 C19 C37 O120 -45.1(18) . . . . ?
O122 C19 C37 C9 79.0(17) . . . . ?
O122 C19 C39 O116 5(2) . . . . ?
O122 C19 C39 O118 178.2(15) . . . . ?
O123 Mn11 O65 Mn10 -179.0(5) . . . . ?
O123 Mn11 O65 C41 15.7(10) . . . . ?
O123 Mn11 O122 Mn7 -86.3(5) . . . . ?
O123 Mn11 O122 C19 108.6(11) . . . . ?
O123 C5 C41 O65 7.4(19) . . . . ?
O123 C5 C41 C21 -121.8(14) . . . . ?
C1 C4 C6 O14 164.3(15) . . . . ?
C1 C4 C6 C8 -74(2) . . . . ?
C4 C6 C8 O8 -114(2) . . . . ?
C4 C6 C8 O10 70(3) . . . . ?
C10 C12 C14 O26 169.1(14) . . . . ?
C10 C12 C14 C16 -74(2) . . . . ?
C12 C14 C16 K1 28(2) . . . 1_656 ?
C12 C14 C16 K6 118.6(17) . . . 1_556 ?
C12 C14 C16 O20 -95(2) . . . . ?
C12 C14 C16 O22 83(2) . . . . ?
C18 C20 C22 O38 163.3(14) . . . . ?
C18 C20 C22 C24 -76(2) . . . . ?
C20 C22 C24 K5 60.0(16) . . . 1_545 ?
C20 C22 C24 K3 64.8(18) . . . 1_545 ?
C20 C22 C24 O32 -106(2) . . . . ?
C20 C22 C24 O34 74(3) . . . . ?
C26 C28 C30 O50 167.7(17) . . . . ?
C26 C28 C30 C32 -76(3) . . . . ?
C27 C13 C52 O84 172.6(13) . . . . ?
C27 C13 C52 C50 -66(2) . . . . ?
C28 C30 C32 O44 -94(2) . . . . ?
C28 C30 C32 O46 90(2) . . . . ?
C29 C15 C31 K6 22(2) . . . 1_455 ?
C29 C15 C31 O92 -112.5(18) . . . . ?
C29 C15 C31 O94 70(2) . . . . ?
C31 C15 C29 O96 162.2(15) . . . . ?
C31 C15 C29 C7 -76(2) . . . . ?
C33 C17 C35 O104 -123.0(17) . . . . ?
C33 C17 C35 O106 61(2) . . . . ?
C34 C36 C38 O62 171(2) . . . . ?
C34 C36 C38 C40 -68(3) . . . . ?
C35 C17 C33 O108 77.8(18) . . . . ?
C35 C17 C33 C2 -159.1(15) . . . . ?
C36 C38 C40 K4 163.5(13) . . . 1_445 ?
C36 C38 C40 K5 -65(3) . . . 1_445 ?
C36 C38 C40 K3 -46(4) . . . 1_445 ?
C36 C38 C40 O56 -121(2) . . . . ?
C36 C38 C40 O58 63(3) . . . . ?
C37 C19 C39 O116 -121.3(18) . . . . ?
C37 C19 C39 O118 52(2) . . . . ?
C38 C36 C49 O55 30(6) . . . . ?
C38 C36 C49 O111 -141(3) . . . . ?
C39 C19 C37 O120 76.2(17) . . . . ?
C39 C19 C37 C9 -159.7(14) . . . . ?
C41 C21 C43 O2 56.8(19) . . . . ?
C41 C21 C43 O63 -123.6(14) . . . . ?
C42 C44 C46 O74 163.4(13) . . . . ?
C42 C44 C46 C48 -74.4(18) . . . . ?
C43 C21 C41 O65 76.8(15) . . . . ?
C43 C21 C41 C5 -155.6(13) . . . . ?
C44 C46 C48 K1 167(4) . . . 1_556 ?
C44 C46 C48 O68 -100.2(18) . . . . ?
C44 C46 C48 O70 83(2) . . . . ?
C45 C23 C47 O35 60(2) . . . . ?
C45 C23 C47 O69 -123.4(17) . . . . ?
C47 C23 C45 O71 78.7(16) . . . . ?
C47 C23 C45 C11 -159.4(14) . . . . ?
C49 C36 C38 O62 146(2) . . . . ?
C49 C36 C38 C40 -93(3) . . . . ?
C52 C13 C27 O80 -96.0(18) . . . . ?
C52 C13 C27 O82 81.4(19) . . . . ?
